data_7002345
loop_
_publ_author_name
'Sameni, Soheila'
'Lejeune, Manuel'
'Jeunesse, Catherine'
'Matt, Dominique'
'Welter, Richard'

_publ_section_title
;
 Calixarene-monophosphines as supramolecular chelators
;
_journal_coden_ASTM DTARAF
_journal_issue 38
_journal_name_full 'Dalton Transactions'
_journal_page_first 7912
_journal_page_last 7923
_journal_paper_doi 10.1039/b907100h
_journal_year 2009
_chemical_formula_moiety 'C69 H77 Cl2 O4 P Ru'
_chemical_formula_sum 'C69 H77 Cl2 O4 P Ru'
_chemical_formula_weight 1173.25
_space_group_IT_number 2
_symmetry_cell_setting triclinic
_symmetry_space_group_name_Hall '-P 1'
_symmetry_space_group_name_H-M 'P -1'
_atom_sites_solution_hydrogens geom
_atom_sites_solution_primary direct
_atom_sites_solution_secondary difmap
_audit_creation_method SHELXL-97
_cell_angle_alpha 79.64(5)
_cell_angle_beta 78.15(5)
_cell_angle_gamma 82.04(5)
_cell_formula_units_Z 6
_cell_length_a 19.8390(10)
_cell_length_b 19.9410(10)
_cell_length_c 23.7570(10)
_cell_measurement_reflns_used 89550
_cell_measurement_temperature 173(2)
_cell_measurement_theta_max 30.034
_cell_measurement_theta_min 0.998
_cell_volume 8998(2)
_computing_cell_refinement 'Denzo (Nonius B.V., 1998)'
_computing_data_collection 'Collect (Nonius B.V., 1998)'
_computing_data_reduction 'Denzo (Nonius B.V., 1998)'
_computing_molecular_graphics 'PLATON 98 (Spek, 1998)'
_computing_publication_material 'SHELXL-97 (Sheldrick, 1997)'
_computing_structure_refinement 'SHELXL-97 (Sheldrick, 1997)'
_computing_structure_solution 'SHELXS-97 (Sheldrick, 1997)'
_diffrn_ambient_temperature 173(2)
_diffrn_measured_fraction_theta_full 0.966
_diffrn_measured_fraction_theta_max 0.966
_diffrn_measurement_device_type KappaCCD
_diffrn_measurement_method '\p scans'
_diffrn_radiation_monochromator graphite
_diffrn_radiation_source 'fine-focus sealed tube'
_diffrn_radiation_type MoK\a
_diffrn_radiation_wavelength 0.71070
_diffrn_reflns_av_R_equivalents 0.1172
_diffrn_reflns_av_sigmaI/netI 0.1302
_diffrn_reflns_limit_h_max 27
_diffrn_reflns_limit_h_min -27
_diffrn_reflns_limit_k_max 25
_diffrn_reflns_limit_k_min -28
_diffrn_reflns_limit_l_max 31
_diffrn_reflns_limit_l_min -33
_diffrn_reflns_number 98625
_diffrn_reflns_theta_full 30.03
_diffrn_reflns_theta_max 30.03
_diffrn_reflns_theta_min 1.04
_exptl_absorpt_coefficient_mu 0.425
_exptl_absorpt_correction_type none
_exptl_crystal_colour orange
_exptl_crystal_density_diffrn 1.299
_exptl_crystal_density_method 'not measured'
_exptl_crystal_description prism
_exptl_crystal_F_000 3696
_exptl_crystal_size_max 0.20
_exptl_crystal_size_mid 0.10
_exptl_crystal_size_min 0.10
_refine_diff_density_max 2.401
_refine_diff_density_min -3.049
_refine_diff_density_rms 0.177
_refine_ls_extinction_method none
_refine_ls_goodness_of_fit_ref 1.135
_refine_ls_hydrogen_treatment constr
_refine_ls_matrix_type full
_refine_ls_number_parameters 1958
_refine_ls_number_reflns 50839
_refine_ls_number_restraints 12
_refine_ls_restrained_S_all 1.135
_refine_ls_R_factor_all 0.1556
_refine_ls_R_factor_gt 0.0789
_refine_ls_shift/su_max 0.002
_refine_ls_shift/su_mean 0.000
_refine_ls_structure_factor_coef Fsqd
_refine_ls_weighting_details 'calc w=1/[\s^2^(Fo^2^)+(0.0700P)^2^+3.0000P] where P=(Fo^2^+2Fc^2^)/3'
_refine_ls_weighting_scheme calc
_refine_ls_wR_factor_gt 0.1764
_refine_ls_wR_factor_ref 0.2088
_reflns_number_gt 27028
_reflns_number_total 50839
_reflns_threshold_expression >2sigma(I)
_cod_data_source_file B907100H.txt
_cod_data_source_block matt_orange
_cod_original_cell_volume 8997.8(23)
_cod_database_code 7002345

loop_
_symmetry_equiv_pos_as_xyz
'x, y, z'
'-x, -y, -z'

loop_
_atom_site_label
_atom_site_type_symbol
_atom_site_fract_x
_atom_site_fract_y
_atom_site_fract_z
_atom_site_U_iso_or_equiv
_atom_site_adp_type
_atom_site_occupancy
_atom_site_symmetry_multiplicity
_atom_site_calc_flag
_atom_site_refinement_flags
_atom_site_disorder_assembly
_atom_site_disorder_group
Ru1 Ru 1.064195(16) 0.859738(16) 0.587854(13) 0.02426(8) Uani 1 1 d . . .
Ru2 Ru 0.636138(17) 0.810446(16) 0.733236(13) 0.02515(8) Uani 1 1 d . . .
Ru3 Ru 0.718055(15) 0.529567(15) 0.923052(12) 0.02108(8) Uani 1 1 d . . .
Cl1 Cl 1.00561(5) 0.83257(6) 0.68739(4) 0.0378(2) Uani 1 1 d . . .
Cl2 Cl 1.04297(6) 0.97946(5) 0.59771(4) 0.0357(2) Uani 1 1 d . . .
Cl3 Cl 0.69313(5) 0.83860(6) 0.63305(4) 0.0371(2) Uani 1 1 d . . .
Cl4 Cl 0.65399(6) 0.69019(5) 0.72571(4) 0.0344(2) Uani 1 1 d . . .
Cl5 Cl 0.65666(5) 0.50239(5) 1.02196(4) 0.0299(2) Uani 1 1 d . . .
Cl6 Cl 0.69840(5) 0.65001(5) 0.92970(4) 0.0312(2) Uani 1 1 d . . .
P1 P 1.16403(5) 0.85388(5) 0.62837(4) 0.0232(2) Uani 1 1 d . . .
P2 P 0.53550(5) 0.81573(5) 0.69403(4) 0.0236(2) Uani 1 1 d . . .
P3 P 0.81574(5) 0.52297(5) 0.96622(4) 0.0209(2) Uani 1 1 d . . .
O1 O 0.85200(15) 0.16099(14) 0.82517(12) 0.0345(7) Uani 1 1 d . . .
O2 O 0.95460(13) 0.23980(13) 0.85851(11) 0.0271(6) Uani 1 1 d . . .
O3 O 0.81573(13) 0.18054(13) 0.96423(11) 0.0268(6) Uani 1 1 d . . .
O4 O 0.94413(13) 0.23149(12) 0.99792(11) 0.0269(6) Uani 1 1 d . . .
O5 O 1.29454(14) 0.56388(13) 0.66505(12) 0.0318(7) Uani 1 1 d . . .
O6 O 1.21147(17) 0.47267(15) 0.49913(13) 0.0439(8) Uani 1 1 d . . .
O7 O 1.17085(14) 0.50968(14) 0.62627(12) 0.0330(7) Uani 1 1 d . . .
O8 O 1.32225(16) 0.55790(15) 0.53042(12) 0.0391(7) Uani 1 1 d . . .
O9 O 0.46908(14) 1.17286(14) 0.85431(12) 0.0347(7) Uani 1 1 d . . .
O10 O 0.50460(13) 1.14457(13) 0.71824(11) 0.0261(6) Uani 1 1 d . . .
O11 O 0.38610(14) 1.09950(13) 0.67551(12) 0.0309(6) Uani 1 1 d . . .
O12 O 0.35580(14) 1.09307(13) 0.82219(11) 0.0305(6) Uani 1 1 d . . .
C1 C 1.1992(2) 0.8008(3) 0.48685(19) 0.0446(12) Uani 1 1 d . . .
H1A H 1.2053 0.7899 0.4474 0.067 Uiso 1 1 calc . . .
H1B H 1.2196 0.7619 0.5118 0.067 Uiso 1 1 calc . . .
H1C H 1.2223 0.8415 0.4857 0.067 Uiso 1 1 calc . . .
C2 C 1.1236(2) 0.8145(2) 0.51077(18) 0.0351(10) Uani 1 1 d . . .
C3 C 1.0854(2) 0.8774(2) 0.49218(16) 0.0331(10) Uani 1 1 d . . .
H3 H 1.1089 0.9131 0.4673 0.040 Uiso 1 1 calc . . .
C4 C 1.0129(2) 0.8873(2) 0.51025(16) 0.0278(9) Uani 1 1 d . . .
H4 H 0.9882 0.9289 0.4956 0.033 Uiso 1 1 calc . . .
C5 C 0.9764(2) 0.8377(2) 0.54907(16) 0.0293(9) Uani 1 1 d . . .
C6 C 1.0155(2) 0.7761(2) 0.57093(18) 0.0323(9) Uani 1 1 d . . .
H6 H 0.9926 0.7429 0.5996 0.039 Uiso 1 1 calc . . .
C7 C 1.0866(2) 0.7640(2) 0.55101(18) 0.0339(10) Uani 1 1 d . . .
H7 H 1.1108 0.7215 0.5644 0.041 Uiso 1 1 calc . . .
C8 C 0.8984(2) 0.8487(2) 0.56901(17) 0.0364(10) Uani 1 1 d . . .
H8 H 0.8854 0.8135 0.6039 0.044 Uiso 1 1 calc . . .
C9 C 0.8724(2) 0.9192(3) 0.5863(2) 0.0473(12) Uani 1 1 d . . .
H9A H 0.8970 0.9272 0.6158 0.071 Uiso 1 1 calc . . .
H9B H 0.8226 0.9212 0.6021 0.071 Uiso 1 1 calc . . .
H9C H 0.8809 0.9546 0.5519 0.071 Uiso 1 1 calc . . .
C10 C 0.8637(2) 0.8356(3) 0.5206(2) 0.0544(14) Uani 1 1 d . . .
H10A H 0.8722 0.8718 0.4869 0.082 Uiso 1 1 calc . . .
H10B H 0.8138 0.8354 0.5348 0.082 Uiso 1 1 calc . . .
H10C H 0.8831 0.7910 0.5090 0.082 Uiso 1 1 calc . . .
C11 C 1.1555(2) 0.8756(2) 0.70181(16) 0.0265(8) Uani 1 1 d . . .
C12 C 1.1308(3) 0.9414(3) 0.7110(2) 0.0648(18) Uani 1 1 d . . .
H12 H 1.1156 0.9733 0.6802 0.078 Uiso 1 1 calc . . .
C13 C 1.1275(3) 0.9627(3) 0.7641(2) 0.0695(19) Uani 1 1 d . . .
H13 H 1.1108 1.0087 0.7691 0.083 Uiso 1 1 calc . . .
C14 C 1.1486(2) 0.9173(3) 0.80941(18) 0.0430(11) Uani 1 1 d . . .
H14 H 1.1461 0.9312 0.8460 0.052 Uiso 1 1 calc . . .
C15 C 1.1731(3) 0.8519(3) 0.80105(19) 0.0513(13) Uani 1 1 d . . .
H15 H 1.1879 0.8202 0.8322 0.062 Uiso 1 1 calc . . .
C16 C 1.1767(3) 0.8307(2) 0.74775(19) 0.0451(12) Uani 1 1 d . . .
H16 H 1.1941 0.7848 0.7429 0.054 Uiso 1 1 calc . . .
C17 C 1.23076(19) 0.90899(19) 0.58819(16) 0.0261(8) Uani 1 1 d . . .
C18 C 1.2191(2) 0.9554(2) 0.53896(16) 0.0288(9) Uani 1 1 d . . .
H18 H 1.1773 0.9568 0.5249 0.035 Uiso 1 1 calc . . .
C19 C 1.2675(2) 0.9995(2) 0.51026(18) 0.0372(10) Uani 1 1 d . . .
H19 H 1.2586 1.0312 0.4770 0.045 Uiso 1 1 calc . . .
C20 C 1.3285(2) 0.9976(2) 0.5299(2) 0.0410(11) Uani 1 1 d . . .
H20 H 1.3624 1.0269 0.5096 0.049 Uiso 1 1 calc . . .
C21 C 1.3403(2) 0.9525(2) 0.5796(2) 0.0414(11) Uani 1 1 d . . .
H21 H 1.3821 0.9515 0.5933 0.050 Uiso 1 1 calc . . .
C22 C 1.2915(2) 0.9090(2) 0.60917(18) 0.0332(10) Uani 1 1 d . . .
H22 H 1.2994 0.8791 0.6437 0.040 Uiso 1 1 calc . . .
C23 C 1.20621(19) 0.76654(18) 0.63531(15) 0.0237(8) Uani 1 1 d . . .
C24 C 1.2733(2) 0.74761(19) 0.60738(16) 0.0268(8) Uani 1 1 d . . .
H24 H 1.2997 0.7819 0.5834 0.032 Uiso 1 1 calc . . .
C25 C 1.30284(19) 0.67900(19) 0.61377(17) 0.0263(8) Uani 1 1 d . . .
C26 C 1.2642(2) 0.63037(19) 0.65195(16) 0.0269(9) Uani 1 1 d . . .
C27 C 1.1952(2) 0.64758(18) 0.67811(15) 0.0246(8) Uani 1 1 d . . .
C28 C 1.1672(2) 0.71553(19) 0.66877(16) 0.0267(8) Uani 1 1 d . . .
H28 H 1.1203 0.7275 0.6856 0.032 Uiso 1 1 calc . . .
C29 C 1.1516(2) 0.5943(2) 0.71538(17) 0.0322(9) Uani 1 1 d . . .
H29A H 1.1315 0.6093 0.7534 0.039 Uiso 1 1 calc . . .
H29B H 1.1813 0.5507 0.7228 0.039 Uiso 1 1 calc . . .
C30 C 1.0931(2) 0.58196(19) 0.68661(16) 0.0267(8) Uani 1 1 d . . .
C31 C 1.0262(2) 0.6132(2) 0.70273(18) 0.0385(11) Uani 1 1 d . . .
H31 H 1.0169 0.6410 0.7325 0.046 Uiso 1 1 calc . . .
C32 C 0.9731(2) 0.6040(2) 0.6756(2) 0.0427(12) Uani 1 1 d . . .
H32 H 0.9273 0.6242 0.6877 0.051 Uiso 1 1 calc . . .
C33 C 0.9872(2) 0.5653(2) 0.63105(19) 0.0395(11) Uani 1 1 d . . .
H33 H 0.9508 0.5598 0.6123 0.047 Uiso 1 1 calc . . .
C34 C 1.0533(2) 0.5343(2) 0.61295(16) 0.0311(9) Uani 1 1 d . . .
C35 C 1.1056(2) 0.54133(19) 0.64278(16) 0.0274(9) Uani 1 1 d . . .
C36 C 1.0706(2) 0.4981(2) 0.56025(18) 0.0363(10) Uani 1 1 d . A .
H36A H 1.1025 0.4561 0.5679 0.044 Uiso 1 1 calc . . .
H36B H 1.0278 0.4845 0.5522 0.044 Uiso 1 1 calc . . .
C37 C 1.1042(2) 0.5454(2) 0.50823(17) 0.0358(10) Uani 1 1 d . . .
C38 C 1.0649(2) 0.6047(2) 0.48650(18) 0.0410(11) Uani 1 1 d . A .
H38 H 1.0173 0.6125 0.5032 0.049 Uiso 1 1 calc . . .
C39 C 1.0941(3) 0.6527(2) 0.44092(18) 0.0391(11) Uani 1 1 d . . .
C40 C 1.1648(3) 0.6431(2) 0.42021(17) 0.0400(11) Uani 1 1 d . A .
H40 H 1.1860 0.6770 0.3912 0.048 Uiso 1 1 calc . . .
C41 C 1.2058(2) 0.5843(2) 0.44126(17) 0.0385(11) Uani 1 1 d . . .
C42 C 1.1737(2) 0.5345(2) 0.48197(17) 0.0371(10) Uani 1 1 d . A .
C43 C 1.2836(2) 0.5771(2) 0.41849(18) 0.0429(11) Uani 1 1 d . A .
H43A H 1.3034 0.5302 0.4326 0.051 Uiso 1 1 calc . . .
H43B H 1.2923 0.5835 0.3754 0.051 Uiso 1 1 calc . . .
C44 C 1.3196(2) 0.6287(2) 0.43789(17) 0.0336(10) Uani 1 1 d . . .
C45 C 1.3344(2) 0.6902(2) 0.40088(18) 0.0413(11) Uani 1 1 d . A .
H45 H 1.3240 0.6982 0.3628 0.050 Uiso 1 1 calc . . .
C46 C 1.3640(2) 0.7392(2) 0.41909(19) 0.0416(11) Uani 1 1 d . . .
H46 H 1.3748 0.7802 0.3935 0.050 Uiso 1 1 calc . . .
C47 C 1.3780(2) 0.7281(2) 0.4751(2) 0.0390(10) Uani 1 1 d . A .
H47 H 1.3976 0.7624 0.4876 0.047 Uiso 1 1 calc . . .
C48 C 1.3639(2) 0.6679(2) 0.51341(17) 0.0293(9) Uani 1 1 d . . .
C49 C 1.3360(2) 0.6187(2) 0.49322(17) 0.0318(9) Uani 1 1 d . A .
C50 C 1.3715(2) 0.6596(2) 0.57671(18) 0.0333(10) Uani 1 1 d . A .
H50A H 1.3883 0.6114 0.5902 0.040 Uiso 1 1 calc . . .
H50B H 1.4060 0.6892 0.5804 0.040 Uiso 1 1 calc . . .
C51 C 1.0483(3) 0.7117(2) 0.41528(17) 0.0406(11) Uani 1 1 d . A .
C52 C 1.0695(3) 0.7763(2) 0.39563(19) 0.0455(12) Uani 1 1 d . . .
H52 H 1.1145 0.7847 0.3987 0.055 Uiso 1 1 calc . . .
C53 C 1.0260(3) 0.8288(2) 0.3716(2) 0.0498(13) Uani 1 1 d . A .
H53 H 1.0412 0.8731 0.3595 0.060 Uiso 1 1 calc . . .
C54 C 0.9612(3) 0.8187(2) 0.36463(19) 0.0481(13) Uani 1 1 d . . .
C55 C 0.9397(3) 0.7540(3) 0.3843(2) 0.0455(12) Uani 1 1 d . A .
H55 H 0.8949 0.7458 0.3805 0.055 Uiso 1 1 calc . . .
C56 C 0.9824(3) 0.7012(2) 0.40933(18) 0.0410(11) Uani 1 1 d . . .
H56 H 0.9665 0.6572 0.4226 0.049 Uiso 1 1 calc . . .
C57 C 0.9144(3) 0.8764(3) 0.3362(2) 0.0690(17) Uani 1 1 d . A .
H57A H 0.8964 0.9095 0.3630 0.103 Uiso 1 1 calc . . .
H57B H 0.8757 0.8574 0.3270 0.103 Uiso 1 1 calc . . .
H57C H 0.9410 0.8995 0.3003 0.103 Uiso 1 1 calc . . .
C58 C 0.5039(2) 0.8670(3) 0.8384(2) 0.0564(15) Uani 1 1 d . . .
H58A H 0.4997 0.8825 0.8759 0.085 Uiso 1 1 calc . . .
H58B H 0.4823 0.8243 0.8443 0.085 Uiso 1 1 calc . . .
H58C H 0.4806 0.9022 0.8124 0.085 Uiso 1 1 calc . . .
C59 C 0.6137(2) 0.9060(2) 0.77100(19) 0.0385(11) Uani 1 1 d . . .
H59 H 0.5882 0.9483 0.7589 0.046 Uiso 1 1 calc . . .
C60 C 0.5797(2) 0.8545(2) 0.81141(19) 0.0403(11) Uani 1 1 d . . .
C61 C 0.6191(2) 0.7920(2) 0.82959(17) 0.0342(10) Uani 1 1 d . . .
H61 H 0.5971 0.7563 0.8559 0.041 Uiso 1 1 calc . . .
C62 C 0.6913(2) 0.7836(2) 0.80825(16) 0.0275(9) Uani 1 1 d . . .
H62 H 0.7172 0.7420 0.8214 0.033 Uiso 1 1 calc . . .
C63 C 0.7261(2) 0.8335(2) 0.76878(16) 0.0287(9) Uani 1 1 d . . .
C64 C 0.6851(2) 0.8952(2) 0.74860(18) 0.0316(9) Uani 1 1 d . . .
H64 H 0.7066 0.9291 0.7197 0.038 Uiso 1 1 calc . . .
C65 C 0.8037(2) 0.8232(2) 0.74636(17) 0.0317(9) Uani 1 1 d . . .
H65 H 0.8159 0.8604 0.7129 0.038 Uiso 1 1 calc . . .
C66 C 0.8405(2) 0.8312(3) 0.79512(19) 0.0431(11) Uani 1 1 d . . .
H66A H 0.8241 0.8756 0.8080 0.065 Uiso 1 1 calc . . .
H66B H 0.8906 0.8287 0.7806 0.065 Uiso 1 1 calc . . .
H66C H 0.8304 0.7943 0.8280 0.065 Uiso 1 1 calc . . .
C67 C 0.8276(2) 0.7544(2) 0.72529(19) 0.0402(11) Uani 1 1 d . . .
H67A H 0.8167 0.7172 0.7577 0.060 Uiso 1 1 calc . . .
H67B H 0.8777 0.7510 0.7108 0.060 Uiso 1 1 calc . . .
H67C H 0.8036 0.7508 0.6939 0.060 Uiso 1 1 calc . . .
C68 C 0.5435(2) 0.7976(2) 0.61964(16) 0.0275(9) Uani 1 1 d . . .
C69 C 0.5815(3) 0.7391(2) 0.60320(19) 0.0437(12) Uani 1 1 d . . .
H69 H 0.6068 0.7095 0.6295 0.052 Uiso 1 1 calc . . .
C70 C 0.5833(3) 0.7226(3) 0.5482(2) 0.0544(14) Uani 1 1 d . . .
H70 H 0.6097 0.6818 0.5374 0.065 Uiso 1 1 calc . . .
C71 C 0.5475(3) 0.7645(3) 0.50983(18) 0.0461(12) Uani 1 1 d . . .
H71 H 0.5483 0.7528 0.4727 0.055 Uiso 1 1 calc . . .
C72 C 0.5106(3) 0.8236(3) 0.5254(2) 0.0585(15) Uani 1 1 d . . .
H72 H 0.4860 0.8531 0.4986 0.070 Uiso 1 1 calc . . .
C73 C 0.5087(3) 0.8407(2) 0.5797(2) 0.0523(14) Uani 1 1 d . . .
H73 H 0.4834 0.8823 0.5897 0.063 Uiso 1 1 calc . . .
C74 C 0.4703(2) 0.75907(18) 0.73279(16) 0.0259(8) Uani 1 1 d . . .
C75 C 0.4775(2) 0.7174(2) 0.78548(17) 0.0311(9) Uani 1 1 d . . .
H75 H 0.5185 0.7161 0.8006 0.037 Uiso 1 1 calc . . .
C76 C 0.4259(2) 0.6781(2) 0.81597(18) 0.0383(11) Uani 1 1 d . . .
H76 H 0.4319 0.6497 0.8516 0.046 Uiso 1 1 calc . . .
C77 C 0.3652(2) 0.6799(2) 0.79506(19) 0.0384(10) Uani 1 1 d . . .
H77 H 0.3291 0.6539 0.8167 0.046 Uiso 1 1 calc . . .
C78 C 0.3581(2) 0.7199(2) 0.7422(2) 0.0389(11) Uani 1 1 d . . .
H78 H 0.3174 0.7203 0.7269 0.047 Uiso 1 1 calc . . .
C79 C 0.4093(2) 0.7593(2) 0.71166(17) 0.0321(9) Uani 1 1 d . . .
H79 H 0.4033 0.7870 0.6757 0.038 Uiso 1 1 calc . . .
C80 C 0.48823(19) 0.90154(18) 0.69138(16) 0.0234(8) Uani 1 1 d . . .
C81 C 0.4220(2) 0.91510(19) 0.72309(16) 0.0257(8) Uani 1 1 d . . .
H81 H 0.3991 0.8783 0.7469 0.031 Uiso 1 1 calc . . .
C82 C 0.3886(2) 0.98146(19) 0.72075(16) 0.0257(8) Uani 1 1 d . . .
C83 C 0.4214(2) 1.03407(19) 0.68329(16) 0.0271(9) Uani 1 1 d . . .
C84 C 0.4892(2) 1.02273(19) 0.65312(16) 0.0256(8) Uani 1 1 d . . .
C85 C 0.5218(2) 0.9560(2) 0.65799(16) 0.0263(8) Uani 1 1 d . . .
H85 H 0.5680 0.9476 0.6380 0.032 Uiso 1 1 calc . . .
C86 C 0.3195(2) 0.9947(2) 0.76148(17) 0.0314(9) Uani 1 1 d . M .
H86A H 0.2858 0.9655 0.7556 0.038 Uiso 1 1 calc . . .
H86B H 0.3006 1.0432 0.7528 0.038 Uiso 1 1 calc . . .
C87 C 0.33044(19) 0.9783(2) 0.82452(17) 0.0286(9) Uani 1 1 d . . .
C88 C 0.3259(2) 0.9115(2) 0.85542(18) 0.0324(9) Uani 1 1 d . M .
H88 H 0.3097 0.8782 0.8389 0.039 Uiso 1 1 calc . . .
C89 C 0.3445(2) 0.8936(2) 0.90930(18) 0.0346(10) Uani 1 1 d . . .
H89 H 0.3404 0.8484 0.9299 0.042 Uiso 1 1 calc . . .
C90 C 0.3692(2) 0.9413(2) 0.93343(17) 0.0337(10) Uani 1 1 d . M .
H90 H 0.3827 0.9281 0.9703 0.040 Uiso 1 1 calc . . .
C91 C 0.3747(2) 1.0081(2) 0.90472(16) 0.0278(9) Uani 1 1 d . . .
C92 C 0.35291(19) 1.02623(19) 0.85118(16) 0.0253(8) Uani 1 1 d . M .
C93 C 0.4085(2) 1.0575(2) 0.92951(17) 0.0333(10) Uani 1 1 d . M .
H93A H 0.3853 1.1045 0.9212 0.040 Uiso 1 1 calc . . .
H93B H 0.4027 1.0444 0.9723 0.040 Uiso 1 1 calc . . .
C94 C 0.4849(2) 1.0567(2) 0.90329(16) 0.0277(9) Uani 1 1 d . . .
C95 C 0.5309(2) 0.99963(19) 0.91847(16) 0.0269(8) Uani 1 1 d . M .
H95 H 0.5142 0.9629 0.9471 0.032 Uiso 1 1 calc . . .
C96 C 0.6008(2) 0.99556(19) 0.89237(15) 0.0251(8) Uani 1 1 d . . .
C97 C 0.62264(19) 1.04681(19) 0.84775(16) 0.0262(8) Uani 1 1 d . M .
H97 H 0.6689 1.0422 0.8269 0.031 Uiso 1 1 calc . . .
C98 C 0.5788(2) 1.1054(2) 0.83231(17) 0.0283(9) Uani 1 1 d . . .
C99 C 0.5109(2) 1.1107(2) 0.86330(17) 0.0282(9) Uani 1 1 d . M .
C100 C 0.6061(2) 1.1601(2) 0.78202(17) 0.0305(9) Uani 1 1 d . M .
H10D H 0.5703 1.1997 0.7786 0.037 Uiso 1 1 calc . . .
H10E H 0.6475 1.1764 0.7902 0.037 Uiso 1 1 calc . . .
C101 C 0.6248(2) 1.1314(2) 0.72532(17) 0.0285(9) Uani 1 1 d . . .
C102 C 0.6922(2) 1.1091(2) 0.7025(2) 0.0390(11) Uani 1 1 d . M .
H102 H 0.7285 1.1152 0.7212 0.047 Uiso 1 1 calc . . .
C103 C 0.7082(2) 1.0782(3) 0.6532(2) 0.0433(12) Uani 1 1 d . . .
H103 H 0.7550 1.0636 0.6380 0.052 Uiso 1 1 calc . . .
C104 C 0.6558(2) 1.0686(2) 0.62603(18) 0.0395(11) Uani 1 1 d . M .
H104 H 0.6669 1.0461 0.5928 0.047 Uiso 1 1 calc . . .
C105 C 0.5874(2) 1.09140(19) 0.64651(16) 0.0281(9) Uani 1 1 d . . .
C106 C 0.57257(19) 1.12263(18) 0.69613(16) 0.0239(8) Uani 1 1 d . M .
C107 C 0.5294(2) 1.08028(19) 0.61782(16) 0.0303(9) Uani 1 1 d . M .
H10F H 0.5490 1.0691 0.5784 0.036 Uiso 1 1 calc . . .
H10G H 0.4977 1.1231 0.6136 0.036 Uiso 1 1 calc . . .
C108 C 0.6513(2) 0.9380(2) 0.91301(16) 0.0275(9) Uani 1 1 d . M .
C109 C 0.6324(2) 0.8735(2) 0.93709(17) 0.0324(9) Uani 1 1 d . . .
H109 H 0.5860 0.8644 0.9401 0.039 Uiso 1 1 calc . . .
C110 C 0.6804(2) 0.8218(2) 0.95704(17) 0.0360(10) Uani 1 1 d . M .
H110 H 0.6662 0.7776 0.9730 0.043 Uiso 1 1 calc . . .
C111 C 0.7484(2) 0.8331(2) 0.95425(18) 0.0365(10) Uani 1 1 d . . .
C112 C 0.7668(2) 0.8977(2) 0.9304(2) 0.0411(11) Uani 1 1 d . M .
H112 H 0.8133 0.9068 0.9274 0.049 Uiso 1 1 calc . . .
C113 C 0.7191(2) 0.9499(2) 0.91047(18) 0.0353(10) Uani 1 1 d . . .
H113 H 0.7331 0.9942 0.8949 0.042 Uiso 1 1 calc . . .
C114 C 0.8009(3) 0.7764(3) 0.9756(2) 0.0550(14) Uani 1 1 d . M .
H11A H 0.7781 0.7472 1.0099 0.083 Uiso 1 1 calc . . .
H11B H 0.8381 0.7966 0.9858 0.083 Uiso 1 1 calc . . .
H11C H 0.8203 0.7488 0.9447 0.083 Uiso 1 1 calc . . .
C115 C 0.8526(2) 0.4817(3) 0.81537(18) 0.0411(11) Uani 1 1 d . . .
H11D H 0.8582 0.4589 0.7812 0.062 Uiso 1 1 calc . . .
H11E H 0.8789 0.4538 0.8436 0.062 Uiso 1 1 calc . . .
H11F H 0.8699 0.5268 0.8034 0.062 Uiso 1 1 calc . . .
C116 C 0.7775(2) 0.4903(2) 0.84273(17) 0.0302(9) Uani 1 1 d . . .
C117 C 0.7344(2) 0.5499(2) 0.82724(15) 0.0267(8) Uani 1 1 d . . .
H117 H 0.7542 0.5878 0.8022 0.032 Uiso 1 1 calc . . .
C118 C 0.66173(19) 0.55477(19) 0.84821(15) 0.0240(8) Uani 1 1 d . . .
H118 H 0.6335 0.5948 0.8355 0.029 Uiso 1 1 calc . . .
C119 C 0.63139(19) 0.50162(19) 0.88712(15) 0.0246(8) Uani 1 1 d . . .
C120 C 0.6756(2) 0.4421(2) 0.90574(17) 0.0293(9) Uani 1 1 d . . .
H120 H 0.6563 0.4063 0.9338 0.035 Uiso 1 1 calc . . .
C121 C 0.7466(2) 0.4359(2) 0.88331(18) 0.0313(9) Uani 1 1 d . . .
H121 H 0.7746 0.3952 0.8951 0.038 Uiso 1 1 calc . . .
C122 C 0.5538(2) 0.5070(2) 0.91095(17) 0.0316(9) Uani 1 1 d . . .
H122 H 0.5449 0.4697 0.9449 0.038 Uiso 1 1 calc . . .
C123 C 0.5251(2) 0.5746(3) 0.93156(19) 0.0411(11) Uani 1 1 d . . .
H12A H 0.5481 0.5808 0.9628 0.062 Uiso 1 1 calc . . .
H12B H 0.4752 0.5747 0.9462 0.062 Uiso 1 1 calc . . .
H12C H 0.5335 0.6122 0.8990 0.062 Uiso 1 1 calc . . .
C124 C 0.5171(2) 0.4939(3) 0.8635(2) 0.0495(13) Uani 1 1 d . . .
H12D H 0.4669 0.5001 0.8769 0.074 Uiso 1 1 calc . . .
H12E H 0.5312 0.4469 0.8557 0.074 Uiso 1 1 calc . . .
H12F H 0.5300 0.5262 0.8279 0.074 Uiso 1 1 calc . . .
C125 C 0.8046(2) 0.54320(18) 1.04059(15) 0.0241(8) Uani 1 1 d . . .
C126 C 0.8411(2) 0.5029(2) 1.08137(18) 0.0347(10) Uani 1 1 d . . .
H126 H 0.8693 0.4625 1.0718 0.042 Uiso 1 1 calc . . .
C127 C 0.8363(2) 0.5215(2) 1.13552(18) 0.0412(11) Uani 1 1 d . . .
H127 H 0.8610 0.4935 1.1630 0.049 Uiso 1 1 calc . . .
C128 C 0.7964(2) 0.5800(3) 1.14991(18) 0.0416(11) Uani 1 1 d . . .
H128 H 0.7942 0.5933 1.1868 0.050 Uiso 1 1 calc . . .
C129 C 0.7593(2) 0.6196(2) 1.1099(2) 0.0449(12) Uani 1 1 d . . .
H129 H 0.7310 0.6598 1.1198 0.054 Uiso 1 1 calc . . .
C130 C 0.7632(2) 0.6010(2) 1.05565(18) 0.0346(10) Uani 1 1 d . . .
H130 H 0.7371 0.6283 1.0288 0.041 Uiso 1 1 calc . . .
C131 C 0.88412(19) 0.57683(18) 0.92770(16) 0.0239(8) Uani 1 1 d . . .
C132 C 0.8770(2) 0.6193(2) 0.87540(16) 0.0286(9) Uani 1 1 d . . .
H132 H 0.8363 0.6208 0.8599 0.034 Uiso 1 1 calc . . .
C133 C 0.9287(2) 0.6595(2) 0.84587(17) 0.0336(10) Uani 1 1 d . . .
H133 H 0.9233 0.6884 0.8103 0.040 Uiso 1 1 calc . . .
C134 C 0.9882(2) 0.6575(2) 0.86816(19) 0.0371(10) Uani 1 1 d . . .
H134 H 1.0245 0.6837 0.8472 0.044 Uiso 1 1 calc . . .
C135 C 0.9950(2) 0.6171(2) 0.9211(2) 0.0357(10) Uani 1 1 d . . .
H135 H 1.0350 0.6173 0.9371 0.043 Uiso 1 1 calc . . .
C136 C 0.9438(2) 0.5769(2) 0.95049(17) 0.0306(9) Uani 1 1 d . . .
H136 H 0.9491 0.5490 0.9865 0.037 Uiso 1 1 calc . . .
C137 C 0.85846(19) 0.43475(18) 0.97282(15) 0.0221(8) Uani 1 1 d . . .
C138 C 0.81978(18) 0.38532(18) 1.00816(15) 0.0213(8) Uani 1 1 d . . .
H138 H 0.7742 0.3981 1.0275 0.026 Uiso 1 1 calc . . .
C139 C 0.84752(19) 0.31659(18) 1.01559(15) 0.0224(8) Uani 1 1 d . . .
C140 C 0.91461(19) 0.29854(18) 0.98679(16) 0.0228(8) Uani 1 1 d . . .
C141 C 0.95170(18) 0.34677(18) 0.94752(15) 0.0219(8) Uani 1 1 d . . .
C142 C 0.92359(19) 0.41589(18) 0.94211(15) 0.0228(8) Uani 1 1 d . . .
H142 H 0.9495 0.4499 0.9172 0.027 Uiso 1 1 calc . . .
C143 C 0.8023(2) 0.26402(19) 1.05293(15) 0.0257(8) Uani 1 1 d . . .
H14A H 0.7839 0.2782 1.0915 0.031 Uiso 1 1 calc . . .
H14B H 0.8304 0.2192 1.0590 0.031 Uiso 1 1 calc . . .
C144 C 0.74221(19) 0.25645(19) 1.02431(15) 0.0234(8) Uani 1 1 d . . .
C145 C 0.6772(2) 0.2916(2) 1.03997(16) 0.0313(9) Uani 1 1 d . . .
H145 H 0.6697 0.3189 1.0700 0.038 Uiso 1 1 calc . . .
C146 C 0.6233(2) 0.2873(2) 1.01224(18) 0.0336(10) Uani 1 1 d . . .
H146 H 0.5785 0.3093 1.0247 0.040 Uiso 1 1 calc . . .
C147 C 0.6350(2) 0.2508(2) 0.96634(18) 0.0327(10) Uani 1 1 d . . .
H147 H 0.5983 0.2493 0.9466 0.039 Uiso 1 1 calc . . .
C148 C 0.6993(2) 0.21623(19) 0.94840(16) 0.0255(8) Uani 1 1 d . . .
C149 C 0.75229(19) 0.21726(18) 0.97926(15) 0.0227(8) Uani 1 1 d . . .
C150 C 0.7142(2) 0.1824(2) 0.89401(17) 0.0295(9) Uani 1 1 d . . .
H15A H 0.7479 0.1412 0.8991 0.035 Uiso 1 1 calc . . .
H15B H 0.6710 0.1677 0.8878 0.035 Uiso 1 1 calc . . .
C151 C 0.7436(2) 0.2324(2) 0.84146(16) 0.0277(9) Uani 1 1 d . . .
C152 C 0.7020(2) 0.2908(2) 0.82113(16) 0.0286(9) Uani 1 1 d . . .
H152 H 0.6548 0.2974 0.8395 0.034 Uiso 1 1 calc . . .
C153 C 0.7280(2) 0.3391(2) 0.77486(16) 0.0271(9) Uani 1 1 d . . .
C154 C 0.7983(2) 0.3320(2) 0.75238(16) 0.0304(9) Uani 1 1 d . . .
H154 H 0.8174 0.3672 0.7234 0.036 Uiso 1 1 calc . . .
C155 C 0.8418(2) 0.2748(2) 0.77089(16) 0.0290(9) Uani 1 1 d . . .
C156 C 0.8125(2) 0.2234(2) 0.81262(16) 0.0275(9) Uani 1 1 d . . .
C157 C 0.9186(2) 0.2688(2) 0.74502(17) 0.0324(9) Uani 1 1 d . . .
H15C H 0.9246 0.2806 0.7021 0.039 Uiso 1 1 calc . . .
H15D H 0.9384 0.2207 0.7543 0.039 Uiso 1 1 calc . . .
C158 C 0.9587(2) 0.3153(2) 0.76749(16) 0.0285(9) Uani 1 1 d . . .
C159 C 0.9783(2) 0.3754(2) 0.73326(16) 0.0316(9) Uani 1 1 d . . .
H159 H 0.9679 0.3870 0.6952 0.038 Uiso 1 1 calc . . .
C160 C 1.0129(2) 0.4191(2) 0.75371(17) 0.0304(9) Uani 1 1 d . . .
H160 H 1.0265 0.4602 0.7295 0.036 Uiso 1 1 calc . . .
C161 C 1.02769(19) 0.4029(2) 0.80931(17) 0.0278(9) Uani 1 1 d . . .
H161 H 1.0506 0.4335 0.8233 0.033 Uiso 1 1 calc . . .
C162 C 1.00942(18) 0.34229(19) 0.84503(16) 0.0242(8) Uani 1 1 d . . .
C163 C 0.97533(19) 0.29871(19) 0.82287(16) 0.0250(8) Uani 1 1 d . . .
C164 C 1.01945(19) 0.32699(19) 0.90789(17) 0.0272(8) Uani 1 1 d . . .
H16A H 1.0561 0.3533 0.9129 0.033 Uiso 1 1 calc . . .
H16B H 1.0342 0.2776 0.9183 0.033 Uiso 1 1 calc . . .
C165 C 0.6799(2) 0.3957(2) 0.74931(16) 0.0301(9) Uani 1 1 d . . .
C166 C 0.6983(2) 0.4616(2) 0.73002(18) 0.0367(10) Uani 1 1 d . . .
H166 H 0.7426 0.4716 0.7334 0.044 Uiso 1 1 calc . . .
C167 C 0.6537(3) 0.5134(2) 0.70587(18) 0.0396(11) Uani 1 1 d . . .
H167 H 0.6672 0.5584 0.6943 0.048 Uiso 1 1 calc . . .
C168 C 0.5901(2) 0.5002(2) 0.69852(19) 0.0415(11) Uani 1 1 d . . .
C169 C 0.5712(2) 0.4341(3) 0.7164(2) 0.0444(12) Uani 1 1 d . . .
H169 H 0.5277 0.4240 0.7113 0.053 Uiso 1 1 calc . . .
C170 C 0.6161(2) 0.3822(2) 0.74194(18) 0.0345(10) Uani 1 1 d . . .
H170 H 0.6024 0.3372 0.7543 0.041 Uiso 1 1 calc . . .
C171 C 0.5421(3) 0.5569(3) 0.6702(3) 0.0681(17) Uani 1 1 d . . .
H17A H 0.5234 0.5898 0.6971 0.102 Uiso 1 1 calc . . .
H17B H 0.5040 0.5368 0.6612 0.102 Uiso 1 1 calc . . .
H17C H 0.5681 0.5805 0.6343 0.102 Uiso 1 1 calc . . .
C172 C 1.3257(2) 0.5579(2) 0.71654(19) 0.0369(10) Uani 1 1 d . . .
H17D H 1.2907 0.5734 0.7490 0.044 Uiso 1 1 calc . . .
H17E H 1.3641 0.5871 0.7081 0.044 Uiso 1 1 calc . . .
C173 C 1.3526(2) 0.4843(2) 0.7334(2) 0.0418(11) Uani 1 1 d . . .
H17F H 1.3890 0.4695 0.7015 0.050 Uiso 1 1 calc . . .
H17G H 1.3146 0.4548 0.7400 0.050 Uiso 1 1 calc . . .
C174 C 1.3826(3) 0.4766(3) 0.7890(2) 0.0525(13) Uani 1 1 d . . .
H17H H 1.4219 0.5038 0.7816 0.079 Uiso 1 1 calc . . .
H17I H 1.3982 0.4282 0.8009 0.079 Uiso 1 1 calc . . .
H17J H 1.3469 0.4928 0.8201 0.079 Uiso 1 1 calc . . .
C175 C 1.1900(2) 0.4481(2) 0.6647(2) 0.0480(12) Uani 1 1 d . . .
H17K H 1.1678 0.4535 0.7052 0.058 Uiso 1 1 calc . . .
H17L H 1.2408 0.4433 0.6626 0.058 Uiso 1 1 calc . . .
C176 C 1.1706(3) 0.3845(3) 0.6517(2) 0.0532(13) Uani 1 1 d . . .
H17M H 1.1950 0.3766 0.6123 0.064 Uiso 1 1 calc . . .
H17N H 1.1202 0.3892 0.6522 0.064 Uiso 1 1 calc . . .
C177 C 1.1898(3) 0.3230(3) 0.6972(3) 0.0709(18) Uani 1 1 d . . .
H17O H 1.2403 0.3133 0.6919 0.106 Uiso 1 1 calc . . .
H17P H 1.1698 0.2826 0.6921 0.106 Uiso 1 1 calc . . .
H17Q H 1.1714 0.3338 0.7364 0.106 Uiso 1 1 calc . . .
C178 C 1.3828(4) 0.5082(3) 0.5208(3) 0.100(3) Uani 1 1 d D . .
H17R H 1.4242 0.5280 0.5251 0.120 Uiso 1 1 calc . . .
H17S H 1.3902 0.4980 0.4806 0.120 Uiso 1 1 calc . . .
C179 C 1.3738(4) 0.4415(3) 0.5642(3) 0.169(5) Uani 1 1 d D . .
H17T H 1.3365 0.4179 0.5569 0.203 Uiso 1 1 calc . . .
H17U H 1.3616 0.4515 0.6047 0.203 Uiso 1 1 calc . . .
C180 C 1.4436(3) 0.3965(3) 0.5552(3) 0.093(2) Uani 1 1 d D . .
H18A H 1.4640 0.4019 0.5136 0.140 Uiso 1 1 calc . . .
H18B H 1.4361 0.3484 0.5695 0.140 Uiso 1 1 calc . . .
H18C H 1.4751 0.4106 0.5766 0.140 Uiso 1 1 calc . . .
C181 C 1.2333(6) 0.4241(7) 0.4563(6) 0.083(2) Uiso 0.50 1 d PD A 1
H18D H 1.2736 0.3924 0.4662 0.099 Uiso 0.50 1 calc P B 1
H18E H 1.2470 0.4498 0.4167 0.099 Uiso 0.50 1 calc P C 1
C182 C 1.1725(5) 0.3831(6) 0.4576(5) 0.083(2) Uiso 0.50 1 d PD A 1
H18F H 1.1308 0.4143 0.4503 0.099 Uiso 0.50 1 calc P D 1
H18G H 1.1613 0.3535 0.4957 0.099 Uiso 0.50 1 calc P E 1
C198 C 1.1934(7) 0.4181(8) 0.4778(5) 0.083(2) Uiso 0.50 1 d PD A 2
H19A H 1.1426 0.4248 0.4801 0.099 Uiso 0.50 1 calc P F 2
H19B H 1.2036 0.3758 0.5050 0.099 Uiso 0.50 1 calc P G 2
C199 C 1.2266(6) 0.4046(5) 0.4159(5) 0.083(2) Uiso 0.50 1 d PD A 2
H19C H 1.2777 0.3974 0.4113 0.099 Uiso 0.50 1 calc P H 2
H19D H 1.2138 0.4437 0.3866 0.099 Uiso 0.50 1 calc P I 2
C183 C 1.1979(4) 0.3393(4) 0.4085(4) 0.117(3) Uiso 1 1 d D . .
H18H H 1.1616 0.3115 0.4070 0.176 Uiso 1 1 calc . J 1
H18I H 1.2395 0.3092 0.4163 0.176 Uiso 1 1 calc . K 1
H18J H 1.2089 0.3695 0.3712 0.176 Uiso 1 1 calc . L 1
C184 C 0.3474(2) 1.1088(2) 0.62917(18) 0.0338(9) Uiso 1 1 d . . .
H18K H 0.3126 1.0754 0.6382 0.041 Uiso 1 1 calc . . .
H18L H 0.3789 1.1009 0.5923 0.041 Uiso 1 1 calc . . .
C185 C 0.3118(2) 1.1803(3) 0.6225(2) 0.0475(12) Uiso 1 1 d . . .
H18M H 0.3466 1.2135 0.6147 0.057 Uiso 1 1 calc . . .
H18N H 0.2796 1.1877 0.6592 0.057 Uiso 1 1 calc . . .
C186 C 0.2714(3) 1.1927(3) 0.5726(2) 0.0615(15) Uiso 1 1 d . . .
H18O H 0.2990 1.1719 0.5397 0.092 Uiso 1 1 calc . . .
H18P H 0.2616 1.2422 0.5603 0.092 Uiso 1 1 calc . . .
H18Q H 0.2277 1.1721 0.5857 0.092 Uiso 1 1 calc . . .
C187 C 0.4838(2) 1.2149(2) 0.69731(18) 0.0330(9) Uiso 1 1 d . . .
H18R H 0.4819 1.2208 0.6554 0.040 Uiso 1 1 calc . . .
H18S H 0.5174 1.2446 0.7025 0.040 Uiso 1 1 calc . . .
C188 C 0.4131(2) 1.2342(2) 0.73180(18) 0.0365(10) Uiso 1 1 d . . .
H18T H 0.4141 1.2212 0.7739 0.044 Uiso 1 1 calc . . .
H18U H 0.3790 1.2080 0.7225 0.044 Uiso 1 1 calc . . .
C189 C 0.3900(3) 1.3104(3) 0.7190(2) 0.0605(14) Uiso 1 1 d . . .
H18V H 0.4224 1.3365 0.7298 0.091 Uiso 1 1 calc . . .
H18W H 0.3435 1.3204 0.7415 0.091 Uiso 1 1 calc . . .
H18X H 0.3890 1.3235 0.6773 0.091 Uiso 1 1 calc . . .
C190 C 0.3060(3) 1.1419(4) 0.8490(3) 0.0276(17) Uiso 0.50 1 d PD M 1
H19E H 0.3276 1.1843 0.8469 0.033 Uiso 0.50 1 calc P N 1
H19F H 0.2909 1.1234 0.8905 0.033 Uiso 0.50 1 calc P O 1
C191 C 0.2426(3) 1.1589(4) 0.8189(3) 0.044(2) Uiso 0.50 1 d PD M 1
H19G H 0.2187 1.1176 0.8222 0.052 Uiso 0.50 1 calc P P 1
H19H H 0.2566 1.1776 0.7772 0.052 Uiso 0.50 1 calc P Q 1
C196 C 0.2848(5) 1.1293(4) 0.8206(4) 0.043(2) Uiso 0.50 1 d PD M 2
H19I H 0.2513 1.0952 0.8261 0.051 Uiso 0.50 1 calc P R 2
H19J H 0.2842 1.1581 0.7821 0.051 Uiso 0.50 1 calc P S 2
C197 C 0.2631(4) 1.1747(4) 0.8687(3) 0.048(2) Uiso 0.50 1 d PD M 2
H19K H 0.2980 1.2064 0.8669 0.058 Uiso 0.50 1 calc P T 2
H19L H 0.2548 1.1469 0.9079 0.058 Uiso 0.50 1 calc P U 2
C192 C 0.1955(3) 1.2131(3) 0.8518(3) 0.096(2) Uiso 1 1 d D . .
H19M H 0.1536 1.2267 0.8349 0.143 Uiso 1 1 calc . V 1
H19N H 0.2203 1.2533 0.8483 0.143 Uiso 1 1 calc . W 1
H19O H 0.1827 1.1937 0.8929 0.143 Uiso 1 1 calc . X 1
C193 C 0.4793(2) 1.2154(2) 0.8933(2) 0.0441(11) Uiso 1 1 d D . .
H19P H 0.5277 1.2271 0.8836 0.053 Uiso 1 1 calc . . .
H19Q H 0.4712 1.1905 0.9337 0.053 Uiso 1 1 calc . . .
C194 C 0.4291(2) 1.2813(2) 0.8887(2) 0.0583(14) Uiso 1 1 d D . .
H19R H 0.3808 1.2695 0.8986 0.070 Uiso 1 1 calc . . .
H19S H 0.4370 1.3059 0.8482 0.070 Uiso 1 1 calc . . .
C195 C 0.4399(3) 1.3282(3) 0.9302(2) 0.0651(16) Uiso 1 1 d D . .
H19T H 0.4379 1.3021 0.9695 0.098 Uiso 1 1 calc . . .
H19U H 0.4035 1.3668 0.9309 0.098 Uiso 1 1 calc . . .
H19V H 0.4853 1.3456 0.9167 0.098 Uiso 1 1 calc . . .
C200 C 0.8963(3) 0.0562(3) 0.7874(3) 0.0779(18) Uiso 1 1 d . . .
H20A H 0.8927 0.0297 0.8272 0.094 Uiso 1 1 calc . . .
H20B H 0.9429 0.0724 0.7757 0.094 Uiso 1 1 calc . . .
C201 C 0.8868(3) 0.0102(3) 0.7450(3) 0.0823(19) Uiso 1 1 d . . .
H20C H 0.8396 -0.0034 0.7553 0.124 Uiso 1 1 calc . . .
H20D H 0.9202 -0.0308 0.7475 0.124 Uiso 1 1 calc . . .
H20E H 0.8943 0.0355 0.7053 0.124 Uiso 1 1 calc . . .
C202 C 1.0040(2) 0.1809(2) 0.85023(19) 0.0374(10) Uiso 1 1 d . . .
H20F H 1.0507 0.1913 0.8526 0.045 Uiso 1 1 calc . . .
H20G H 1.0060 0.1685 0.8114 0.045 Uiso 1 1 calc . . .
C203 C 0.9818(2) 0.1221(2) 0.89736(19) 0.0396(10) Uiso 1 1 d . . .
H20H H 0.9842 0.1334 0.9358 0.047 Uiso 1 1 calc . . .
H20I H 0.9331 0.1158 0.8976 0.047 Uiso 1 1 calc . . .
C204 C 1.0269(3) 0.0562(3) 0.8880(2) 0.0608(15) Uiso 1 1 d . . .
H20J H 1.0153 0.0384 0.8558 0.091 Uiso 1 1 calc . . .
H20K H 1.0192 0.0225 0.9236 0.091 Uiso 1 1 calc . . .
H20L H 1.0757 0.0650 0.8787 0.091 Uiso 1 1 calc . . .
C205 C 0.8283(2) 0.1182(2) 1.00368(17) 0.0319(9) Uiso 1 1 d . . .
H20M H 0.8019 0.1235 1.0430 0.038 Uiso 1 1 calc . . .
H20N H 0.8782 0.1108 1.0059 0.038 Uiso 1 1 calc . . .
C206 C 0.8082(2) 0.0558(2) 0.98569(18) 0.0370(10) Uiso 1 1 d . . .
H20O H 0.8347 0.0497 0.9465 0.044 Uiso 1 1 calc . . .
H20P H 0.7583 0.0624 0.9839 0.044 Uiso 1 1 calc . . .
C207 C 0.8234(3) -0.0079(3) 1.0294(2) 0.0524(13) Uiso 1 1 d . . .
H20Q H 0.8736 -0.0187 1.0264 0.079 Uiso 1 1 calc . . .
H20R H 0.8038 -0.0467 1.0209 0.079 Uiso 1 1 calc . . .
H20S H 0.8025 0.0007 1.0689 0.079 Uiso 1 1 calc . . .
C208 C 0.9773(2) 0.2211(2) 1.04813(17) 0.0312(9) Uiso 1 1 d . . .
H20T H 0.9440 0.2359 1.0819 0.037 Uiso 1 1 calc . . .
H20U H 1.0169 0.2489 1.0398 0.037 Uiso 1 1 calc . . .
C209 C 1.0026(2) 0.1459(2) 1.06234(19) 0.0410(11) Uiso 1 1 d . . .
H20V H 1.0392 0.1323 1.0301 0.049 Uiso 1 1 calc . . .
H20W H 0.9638 0.1178 1.0667 0.049 Uiso 1 1 calc . . .
C210 C 1.0311(3) 0.1331(3) 1.1184(2) 0.0514(13) Uiso 1 1 d . . .
H21A H 1.0682 0.1623 1.1145 0.077 Uiso 1 1 calc . . .
H21B H 1.0495 0.0849 1.1263 0.077 Uiso 1 1 calc . . .
H21C H 0.9939 0.1439 1.1507 0.077 Uiso 1 1 calc . . .
C211 C 0.8426(3) 0.1156(3) 0.7872(2) 0.0531(13) Uiso 1 1 d . . .
H21D H 0.8452 0.1409 0.7470 0.064 Uiso 1 1 calc . . .
H21E H 0.7962 0.0992 0.8001 0.064 Uiso 1 1 calc . . .

loop_
_atom_site_aniso_label
_atom_site_aniso_U_11
_atom_site_aniso_U_22
_atom_site_aniso_U_33
_atom_site_aniso_U_23
_atom_site_aniso_U_13
_atom_site_aniso_U_12
Ru1 0.02769(18) 0.02403(16) 0.02112(15) -0.00792(12) -0.00617(13) 0.00527(13)
Ru2 0.02920(18) 0.02462(16) 0.02282(16) -0.01089(13) -0.00840(13) 0.00789(13)
Ru3 0.02381(17) 0.02040(15) 0.01955(15) -0.00851(12) -0.00612(12) 0.00607(12)
Cl1 0.0366(6) 0.0482(6) 0.0262(5) -0.0099(5) 0.0015(4) -0.0019(5)
Cl2 0.0460(6) 0.0267(5) 0.0362(6) -0.0118(4) -0.0153(5) 0.0102(4)
Cl3 0.0390(6) 0.0465(6) 0.0261(5) -0.0105(5) -0.0027(4) -0.0043(5)
Cl4 0.0445(6) 0.0259(5) 0.0339(5) -0.0117(4) -0.0119(5) 0.0091(4)
Cl5 0.0302(5) 0.0355(5) 0.0236(5) -0.0100(4) -0.0023(4) 0.0009(4)
Cl6 0.0413(6) 0.0225(5) 0.0301(5) -0.0097(4) -0.0108(4) 0.0088(4)
P1 0.0285(6) 0.0200(5) 0.0206(5) -0.0060(4) -0.0064(4) 0.0053(4)
P2 0.0304(6) 0.0214(5) 0.0195(5) -0.0069(4) -0.0078(4) 0.0056(4)
P3 0.0254(5) 0.0177(5) 0.0201(5) -0.0065(4) -0.0066(4) 0.0044(4)
O1 0.0391(17) 0.0290(15) 0.0383(16) -0.0137(13) -0.0096(13) 0.0010(13)
O2 0.0295(15) 0.0229(14) 0.0281(14) -0.0101(11) 0.0010(11) -0.0014(11)
O3 0.0263(15) 0.0287(14) 0.0244(13) -0.0091(11) 0.0000(11) -0.0004(12)
O4 0.0341(16) 0.0186(13) 0.0298(14) -0.0069(11) -0.0145(12) 0.0080(11)
O5 0.0428(17) 0.0195(13) 0.0362(16) -0.0098(12) -0.0183(13) 0.0101(12)
O6 0.059(2) 0.0323(17) 0.0414(18) -0.0205(14) 0.0053(15) -0.0090(15)
O7 0.0325(17) 0.0349(16) 0.0313(15) -0.0128(13) 0.0009(12) -0.0027(13)
O8 0.055(2) 0.0295(16) 0.0308(16) -0.0098(13) 0.0012(14) -0.0063(14)
O9 0.0389(17) 0.0293(15) 0.0414(17) -0.0157(13) -0.0178(14) 0.0070(13)
O10 0.0272(15) 0.0221(14) 0.0278(14) -0.0046(11) -0.0038(11) 0.0009(11)
O11 0.0416(17) 0.0198(14) 0.0349(16) -0.0106(12) -0.0187(13) 0.0107(12)
O12 0.0358(16) 0.0239(14) 0.0296(15) -0.0067(12) -0.0028(12) 0.0035(12)
C1 0.033(3) 0.071(3) 0.035(2) -0.034(2) -0.0033(19) 0.007(2)
C2 0.039(3) 0.042(3) 0.030(2) -0.0225(19) -0.0087(19) 0.004(2)
C3 0.038(3) 0.041(2) 0.0212(19) -0.0057(18) -0.0067(17) -0.0026(19)
C4 0.033(2) 0.034(2) 0.0184(18) -0.0081(16) -0.0104(16) 0.0024(17)
C5 0.035(2) 0.032(2) 0.0228(19) -0.0071(17) -0.0086(17) -0.0009(18)
C6 0.038(3) 0.028(2) 0.032(2) -0.0063(18) -0.0104(19) 0.0001(18)
C7 0.041(3) 0.028(2) 0.039(2) -0.0205(19) -0.018(2) 0.0095(18)
C8 0.035(3) 0.047(3) 0.025(2) -0.0030(19) -0.0033(18) -0.003(2)
C9 0.042(3) 0.057(3) 0.044(3) -0.021(2) -0.008(2) 0.007(2)
C10 0.036(3) 0.081(4) 0.056(3) -0.038(3) -0.012(2) -0.002(3)
C11 0.030(2) 0.029(2) 0.0227(19) -0.0106(16) -0.0087(16) 0.0060(16)
C12 0.109(5) 0.049(3) 0.042(3) -0.030(2) -0.042(3) 0.046(3)
C13 0.101(5) 0.067(4) 0.046(3) -0.038(3) -0.039(3) 0.045(3)
C14 0.046(3) 0.059(3) 0.028(2) -0.021(2) -0.009(2) -0.001(2)
C15 0.084(4) 0.051(3) 0.022(2) -0.001(2) -0.022(2) -0.004(3)
C16 0.076(4) 0.033(2) 0.028(2) -0.0049(19) -0.023(2) 0.006(2)
C17 0.029(2) 0.0237(19) 0.027(2) -0.0114(16) -0.0036(16) 0.0022(16)
C18 0.034(2) 0.026(2) 0.025(2) -0.0081(16) -0.0042(17) 0.0035(17)
C19 0.049(3) 0.032(2) 0.029(2) -0.0076(18) -0.004(2) -0.001(2)
C20 0.042(3) 0.038(3) 0.042(3) -0.015(2) 0.005(2) -0.012(2)
C21 0.035(3) 0.041(3) 0.053(3) -0.018(2) -0.010(2) -0.004(2)
C22 0.037(3) 0.028(2) 0.038(2) -0.0131(18) -0.0129(19) 0.0053(18)
C23 0.031(2) 0.0204(18) 0.0206(18) -0.0075(15) -0.0083(16) 0.0068(15)
C24 0.031(2) 0.023(2) 0.028(2) -0.0104(16) -0.0066(17) 0.0028(16)
C25 0.026(2) 0.025(2) 0.030(2) -0.0125(17) -0.0084(16) 0.0062(16)
C26 0.036(2) 0.0200(19) 0.027(2) -0.0117(16) -0.0116(17) 0.0095(16)
C27 0.034(2) 0.0211(19) 0.0200(18) -0.0064(15) -0.0081(16) 0.0020(16)
C28 0.030(2) 0.024(2) 0.027(2) -0.0078(16) -0.0092(17) 0.0024(16)
C29 0.046(3) 0.024(2) 0.026(2) -0.0025(17) -0.0086(19) -0.0010(18)
C30 0.034(2) 0.023(2) 0.0197(18) 0.0012(15) 0.0000(16) -0.0039(16)
C31 0.045(3) 0.036(2) 0.029(2) -0.0068(19) 0.003(2) 0.002(2)
C32 0.031(3) 0.045(3) 0.044(3) -0.001(2) 0.000(2) 0.004(2)
C33 0.036(3) 0.043(3) 0.035(2) 0.005(2) -0.006(2) -0.006(2)
C34 0.041(3) 0.028(2) 0.022(2) 0.0037(17) -0.0026(18) -0.0086(18)
C35 0.032(2) 0.022(2) 0.025(2) -0.0027(16) 0.0013(17) -0.0026(17)
C36 0.046(3) 0.035(2) 0.031(2) -0.0070(19) -0.005(2) -0.015(2)
C37 0.053(3) 0.035(2) 0.024(2) -0.0076(18) -0.007(2) -0.017(2)
C38 0.054(3) 0.047(3) 0.026(2) -0.006(2) -0.008(2) -0.017(2)
C39 0.060(3) 0.037(3) 0.025(2) -0.0077(19) -0.013(2) -0.014(2)
C40 0.059(3) 0.047(3) 0.018(2) -0.0058(19) -0.003(2) -0.023(2)
C41 0.052(3) 0.043(3) 0.024(2) -0.014(2) -0.004(2) -0.013(2)
C42 0.052(3) 0.042(3) 0.022(2) -0.0127(19) -0.0052(19) -0.012(2)
C43 0.055(3) 0.044(3) 0.031(2) -0.019(2) 0.005(2) -0.010(2)
C44 0.033(2) 0.036(2) 0.028(2) -0.0146(18) 0.0099(17) -0.0019(19)
C45 0.051(3) 0.042(3) 0.025(2) -0.004(2) 0.008(2) -0.008(2)
C46 0.045(3) 0.037(3) 0.036(2) -0.007(2) 0.012(2) -0.011(2)
C47 0.032(2) 0.034(2) 0.049(3) -0.014(2) 0.005(2) -0.0074(19)
C48 0.025(2) 0.030(2) 0.032(2) -0.0144(17) 0.0046(17) 0.0017(17)
C49 0.035(2) 0.027(2) 0.029(2) -0.0098(17) 0.0055(18) 0.0005(18)
C50 0.028(2) 0.033(2) 0.042(2) -0.0184(19) -0.0059(18) 0.0042(18)
C51 0.062(3) 0.043(3) 0.019(2) -0.0066(19) -0.005(2) -0.015(2)
C52 0.073(4) 0.044(3) 0.028(2) -0.011(2) -0.015(2) -0.019(3)
C53 0.087(4) 0.034(3) 0.035(3) -0.009(2) -0.015(3) -0.016(3)
C54 0.077(4) 0.039(3) 0.030(2) -0.014(2) -0.010(2) -0.002(3)
C55 0.052(3) 0.045(3) 0.038(3) -0.010(2) -0.003(2) -0.004(2)
C56 0.059(3) 0.037(3) 0.027(2) -0.0097(19) -0.003(2) -0.006(2)
C57 0.104(5) 0.044(3) 0.061(4) -0.008(3) -0.026(3) 0.003(3)
C58 0.039(3) 0.087(4) 0.052(3) -0.053(3) -0.014(2) 0.028(3)
C59 0.045(3) 0.035(2) 0.044(3) -0.030(2) -0.025(2) 0.020(2)
C60 0.040(3) 0.053(3) 0.034(2) -0.032(2) -0.009(2) 0.012(2)
C61 0.031(2) 0.053(3) 0.0210(19) -0.0131(19) -0.0090(17) 0.000(2)
C62 0.030(2) 0.029(2) 0.0219(19) -0.0064(16) -0.0072(16) 0.0068(17)
C63 0.032(2) 0.035(2) 0.0205(19) -0.0090(17) -0.0079(16) 0.0040(18)
C64 0.041(3) 0.024(2) 0.035(2) -0.0083(18) -0.0186(19) -0.0005(18)
C65 0.028(2) 0.041(2) 0.024(2) -0.0062(18) -0.0042(17) 0.0020(18)
C66 0.037(3) 0.058(3) 0.039(3) -0.016(2) -0.009(2) -0.006(2)
C67 0.033(3) 0.051(3) 0.036(2) -0.018(2) -0.0060(19) 0.008(2)
C68 0.032(2) 0.029(2) 0.0231(19) -0.0079(16) -0.0073(16) 0.0019(17)
C69 0.063(3) 0.041(3) 0.032(2) -0.021(2) -0.022(2) 0.019(2)
C70 0.063(3) 0.060(3) 0.045(3) -0.034(3) -0.017(3) 0.019(3)
C71 0.058(3) 0.059(3) 0.024(2) -0.018(2) -0.006(2) -0.005(3)
C72 0.107(5) 0.045(3) 0.029(2) -0.008(2) -0.033(3) 0.010(3)
C73 0.088(4) 0.040(3) 0.033(2) -0.015(2) -0.030(3) 0.020(3)
C74 0.031(2) 0.0176(18) 0.028(2) -0.0103(16) -0.0041(17) 0.0046(15)
C75 0.033(2) 0.034(2) 0.025(2) -0.0056(17) -0.0053(17) 0.0031(18)
C76 0.043(3) 0.042(3) 0.027(2) -0.0025(19) -0.0032(19) -0.001(2)
C77 0.040(3) 0.041(3) 0.035(2) -0.013(2) -0.002(2) -0.008(2)
C78 0.041(3) 0.041(3) 0.041(3) -0.017(2) -0.015(2) -0.002(2)
C79 0.042(3) 0.028(2) 0.031(2) -0.0072(18) -0.0145(19) -0.0021(18)
C80 0.027(2) 0.0218(19) 0.0242(19) -0.0090(15) -0.0104(16) 0.0041(15)
C81 0.029(2) 0.025(2) 0.0249(19) -0.0067(16) -0.0092(16) 0.0028(16)
C82 0.029(2) 0.025(2) 0.027(2) -0.0105(16) -0.0121(16) 0.0056(16)
C83 0.038(2) 0.0206(19) 0.027(2) -0.0128(16) -0.0160(18) 0.0094(16)
C84 0.036(2) 0.0209(19) 0.0238(19) -0.0066(16) -0.0131(17) 0.0006(16)
C85 0.030(2) 0.027(2) 0.0235(19) -0.0087(16) -0.0089(16) 0.0037(16)
C86 0.028(2) 0.037(2) 0.032(2) -0.0149(18) -0.0098(17) 0.0066(18)
C87 0.021(2) 0.032(2) 0.032(2) -0.0090(18) -0.0014(16) 0.0024(16)
C88 0.026(2) 0.029(2) 0.043(2) -0.0127(19) -0.0018(18) -0.0036(17)
C89 0.031(2) 0.029(2) 0.037(2) 0.0023(19) 0.0030(18) -0.0038(18)
C90 0.027(2) 0.045(3) 0.024(2) -0.0015(19) -0.0005(17) 0.0036(19)
C91 0.025(2) 0.033(2) 0.0240(19) -0.0131(17) 0.0017(16) 0.0030(17)
C92 0.024(2) 0.024(2) 0.0246(19) -0.0059(16) 0.0016(15) -0.0009(16)
C93 0.035(2) 0.040(2) 0.026(2) -0.0162(18) -0.0057(18) 0.0036(19)
C94 0.033(2) 0.034(2) 0.0196(18) -0.0167(17) -0.0062(16) 0.0023(18)
C95 0.034(2) 0.025(2) 0.0227(19) -0.0067(16) -0.0043(16) -0.0009(17)
C96 0.033(2) 0.0239(19) 0.0210(18) -0.0114(15) -0.0065(16) 0.0005(16)
C97 0.026(2) 0.027(2) 0.027(2) -0.0103(16) -0.0050(16) -0.0005(16)
C98 0.035(2) 0.027(2) 0.028(2) -0.0131(17) -0.0102(18) -0.0028(17)
C99 0.034(2) 0.027(2) 0.027(2) -0.0134(17) -0.0126(17) 0.0064(17)
C100 0.038(2) 0.027(2) 0.031(2) -0.0081(17) -0.0118(18) -0.0057(18)
C101 0.035(2) 0.025(2) 0.025(2) -0.0008(16) -0.0048(17) -0.0078(17)
C102 0.024(2) 0.046(3) 0.043(3) 0.003(2) -0.0045(19) -0.005(2)
C103 0.031(3) 0.052(3) 0.039(3) -0.002(2) 0.004(2) 0.004(2)
C104 0.043(3) 0.040(3) 0.029(2) -0.004(2) 0.005(2) 0.000(2)
C105 0.040(2) 0.023(2) 0.0191(18) -0.0009(16) -0.0014(17) -0.0036(17)
C106 0.024(2) 0.0205(19) 0.0246(19) -0.0042(15) -0.0002(15) -0.0003(15)
C107 0.046(3) 0.021(2) 0.024(2) -0.0038(16) -0.0083(18) -0.0023(18)
C108 0.036(2) 0.027(2) 0.0205(19) -0.0125(16) -0.0026(16) 0.0005(17)
C109 0.040(3) 0.033(2) 0.026(2) -0.0123(18) -0.0042(18) -0.0023(19)
C110 0.053(3) 0.029(2) 0.027(2) -0.0113(18) -0.006(2) 0.001(2)
C111 0.045(3) 0.034(2) 0.032(2) -0.0136(19) -0.012(2) 0.009(2)
C112 0.040(3) 0.040(3) 0.045(3) -0.014(2) -0.013(2) 0.006(2)
C113 0.041(3) 0.032(2) 0.034(2) -0.0085(19) -0.0092(19) -0.0005(19)
C114 0.064(4) 0.042(3) 0.057(3) -0.010(3) -0.021(3) 0.017(2)
C115 0.032(2) 0.060(3) 0.033(2) -0.027(2) -0.0035(19) 0.009(2)
C116 0.029(2) 0.037(2) 0.028(2) -0.0230(18) -0.0050(17) 0.0086(18)
C117 0.030(2) 0.034(2) 0.0171(18) -0.0106(16) -0.0039(15) 0.0021(17)
C118 0.025(2) 0.029(2) 0.0187(18) -0.0075(16) -0.0073(15) 0.0044(16)
C119 0.028(2) 0.029(2) 0.0202(18) -0.0115(16) -0.0072(15) 0.0016(16)
C120 0.037(2) 0.025(2) 0.030(2) -0.0102(17) -0.0104(18) 0.0009(17)
C121 0.034(2) 0.027(2) 0.038(2) -0.0195(18) -0.0172(19) 0.0129(17)
C122 0.029(2) 0.041(2) 0.025(2) -0.0068(18) -0.0039(17) -0.0063(18)
C123 0.028(2) 0.057(3) 0.040(3) -0.018(2) -0.0076(19) 0.006(2)
C124 0.030(3) 0.078(4) 0.047(3) -0.025(3) -0.008(2) -0.009(2)
C125 0.033(2) 0.0217(19) 0.0200(18) -0.0077(15) -0.0085(16) -0.0001(16)
C126 0.047(3) 0.029(2) 0.030(2) -0.0059(18) -0.0174(19) 0.0059(19)
C127 0.057(3) 0.042(3) 0.027(2) -0.003(2) -0.016(2) -0.005(2)
C128 0.048(3) 0.058(3) 0.024(2) -0.017(2) -0.006(2) -0.009(2)
C129 0.051(3) 0.045(3) 0.042(3) -0.029(2) -0.010(2) 0.014(2)
C130 0.044(3) 0.032(2) 0.032(2) -0.0158(18) -0.0142(19) 0.0091(19)
C131 0.028(2) 0.0181(18) 0.028(2) -0.0096(15) -0.0079(16) 0.0028(15)
C132 0.032(2) 0.029(2) 0.0243(19) -0.0079(17) -0.0049(17) 0.0008(17)
C133 0.036(2) 0.035(2) 0.028(2) -0.0046(18) -0.0046(18) -0.0015(19)
C134 0.034(2) 0.038(2) 0.039(2) -0.010(2) 0.0014(19) -0.009(2)
C135 0.029(2) 0.034(2) 0.049(3) -0.016(2) -0.011(2) -0.0006(18)
C136 0.038(2) 0.024(2) 0.032(2) -0.0079(17) -0.0126(18) 0.0039(17)
C137 0.028(2) 0.0200(18) 0.0196(17) -0.0063(15) -0.0097(15) 0.0043(15)
C138 0.022(2) 0.0212(18) 0.0208(18) -0.0088(15) -0.0048(15) 0.0047(15)
C139 0.030(2) 0.0189(18) 0.0209(18) -0.0082(15) -0.0090(15) 0.0027(15)
C140 0.028(2) 0.0178(18) 0.0246(19) -0.0083(15) -0.0115(16) 0.0059(15)
C141 0.0218(19) 0.0241(19) 0.0212(18) -0.0089(15) -0.0053(15) 0.0018(15)
C142 0.025(2) 0.0209(19) 0.0232(18) -0.0062(15) -0.0074(15) 0.0026(15)
C143 0.033(2) 0.024(2) 0.0205(18) -0.0026(16) -0.0050(16) -0.0042(16)
C144 0.024(2) 0.0229(19) 0.0214(18) 0.0011(15) -0.0039(15) -0.0012(15)
C145 0.040(3) 0.028(2) 0.0222(19) -0.0061(17) 0.0012(17) 0.0007(18)
C146 0.026(2) 0.033(2) 0.035(2) -0.0022(19) -0.0019(18) 0.0065(18)
C147 0.029(2) 0.035(2) 0.031(2) 0.0016(19) -0.0061(18) -0.0047(18)
C148 0.028(2) 0.0232(19) 0.0229(19) 0.0004(16) -0.0025(16) -0.0044(16)
C149 0.024(2) 0.0208(18) 0.0218(18) -0.0037(15) -0.0011(15) -0.0019(15)
C150 0.034(2) 0.032(2) 0.025(2) -0.0057(17) -0.0071(17) -0.0078(18)
C151 0.030(2) 0.033(2) 0.0225(19) -0.0095(17) -0.0080(16) -0.0029(17)
C152 0.034(2) 0.029(2) 0.026(2) -0.0102(17) -0.0068(17) -0.0016(17)
C153 0.035(2) 0.026(2) 0.0227(19) -0.0122(16) -0.0050(17) -0.0010(17)
C154 0.039(3) 0.031(2) 0.0229(19) -0.0065(17) -0.0047(17) -0.0058(18)
C155 0.032(2) 0.036(2) 0.0230(19) -0.0130(17) -0.0061(17) -0.0062(18)
C156 0.033(2) 0.028(2) 0.026(2) -0.0103(17) -0.0096(17) -0.0022(17)
C157 0.034(2) 0.041(2) 0.024(2) -0.0130(18) -0.0015(17) -0.0037(19)
C158 0.027(2) 0.034(2) 0.0232(19) -0.0120(17) 0.0065(16) -0.0053(17)
C159 0.027(2) 0.041(2) 0.023(2) -0.0059(18) 0.0031(16) -0.0003(18)
C160 0.030(2) 0.026(2) 0.030(2) -0.0048(17) 0.0090(17) -0.0043(17)
C161 0.019(2) 0.032(2) 0.032(2) -0.0093(18) 0.0028(16) -0.0067(16)
C162 0.0177(19) 0.025(2) 0.029(2) -0.0095(16) 0.0006(15) 0.0000(15)
C163 0.020(2) 0.0240(19) 0.028(2) -0.0106(16) 0.0059(15) -0.0003(15)
C164 0.022(2) 0.028(2) 0.034(2) -0.0150(17) -0.0047(16) 0.0055(16)
C165 0.038(2) 0.030(2) 0.023(2) -0.0089(17) -0.0039(17) -0.0004(18)
C166 0.052(3) 0.035(2) 0.027(2) -0.0108(19) -0.011(2) -0.002(2)
C167 0.061(3) 0.027(2) 0.030(2) -0.0121(18) -0.003(2) -0.001(2)
C168 0.047(3) 0.035(3) 0.038(3) -0.009(2) -0.004(2) 0.011(2)
C169 0.038(3) 0.049(3) 0.042(3) -0.005(2) -0.007(2) 0.004(2)
C170 0.041(3) 0.029(2) 0.030(2) -0.0032(18) -0.0023(19) 0.0003(19)
C171 0.068(4) 0.052(3) 0.073(4) 0.004(3) -0.016(3) 0.020(3)
C172 0.046(3) 0.027(2) 0.042(2) -0.0091(19) -0.021(2) 0.0060(19)
C173 0.049(3) 0.027(2) 0.052(3) -0.008(2) -0.023(2) 0.011(2)
C174 0.058(3) 0.050(3) 0.053(3) -0.004(3) -0.028(3) 0.003(3)
C175 0.044(3) 0.043(3) 0.060(3) -0.021(2) -0.006(2) 0.000(2)
C176 0.057(3) 0.047(3) 0.058(3) -0.027(3) -0.007(3) 0.007(2)
C177 0.100(5) 0.038(3) 0.084(4) -0.014(3) -0.051(4) 0.019(3)
C178 0.157(7) 0.050(4) 0.065(4) -0.015(3) 0.015(4) 0.038(4)
C179 0.244(12) 0.146(8) 0.077(5) -0.037(5) -0.025(6) 0.137(8)
C180 0.124(6) 0.059(4) 0.094(5) -0.041(4) -0.023(4) 0.041(4)

loop_
_atom_type_symbol
_atom_type_description
_atom_type_scat_dispersion_real
_atom_type_scat_dispersion_imag
_atom_type_scat_source
C C 0.0033 0.0016 'International Tables Vol C Tables 4.2.6.8 and 6.1.1.4'
H H 0.0000 0.0000 'International Tables Vol C Tables 4.2.6.8 and 6.1.1.4'
O O 0.0106 0.0060 'International Tables Vol C Tables 4.2.6.8 and 6.1.1.4'
Cl Cl 0.1484 0.1585 'International Tables Vol C Tables 4.2.6.8 and 6.1.1.4'
P P 0.1023 0.0942 'International Tables Vol C Tables 4.2.6.8 and 6.1.1.4'
Ru Ru -1.2594 0.8363 'International Tables Vol C Tables 4.2.6.8 and 6.1.1.4'

loop_
_geom_angle_atom_site_label_1
_geom_angle_atom_site_label_2
_geom_angle_atom_site_label_3
_geom_angle
_geom_angle_site_symmetry_1
_geom_angle_site_symmetry_3
_geom_angle_publ_flag
C6 Ru1 C7 37.22(16) . . ?
C6 Ru1 C3 79.75(16) . . ?
C7 Ru1 C3 67.34(16) . . ?
C6 Ru1 C2 67.76(17) . . ?
C7 Ru1 C2 37.62(16) . . ?
C3 Ru1 C2 37.41(15) . . ?
C6 Ru1 C4 66.55(15) . . ?
C7 Ru1 C4 78.53(15) . . ?
C3 Ru1 C4 37.13(15) . . ?
C2 Ru1 C4 66.91(15) . . ?
C6 Ru1 C5 37.71(14) . . ?
C7 Ru1 C5 67.22(15) . . ?
C3 Ru1 C5 66.83(15) . . ?
C2 Ru1 C5 79.65(15) . . ?
C4 Ru1 C5 36.22(14) . . ?
C6 Ru1 P1 128.44(11) . . ?
C7 Ru1 P1 99.46(11) . . ?
C3 Ru1 P1 113.21(12) . . ?
C2 Ru1 P1 92.41(11) . . ?
C4 Ru1 P1 148.96(11) . . ?
C5 Ru1 P1 165.96(11) . . ?
C6 Ru1 Cl2 142.31(11) . . ?
C7 Ru1 Cl2 162.69(11) . . ?
C3 Ru1 Cl2 95.37(13) . . ?
C2 Ru1 Cl2 127.15(13) . . ?
C4 Ru1 Cl2 86.99(11) . . ?
C5 Ru1 Cl2 105.99(11) . . ?
P1 Ru1 Cl2 88.03(6) . . ?
C6 Ru1 Cl1 85.92(12) . . ?
C7 Ru1 Cl1 107.36(13) . . ?
C3 Ru1 Cl1 161.41(11) . . ?
C2 Ru1 Cl1 143.98(12) . . ?
C4 Ru1 Cl1 125.47(11) . . ?
C5 Ru1 Cl1 94.61(11) . . ?
P1 Ru1 Cl1 84.99(5) . . ?
Cl2 Ru1 Cl1 88.73(7) . . ?
C64 Ru2 C59 37.48(16) . . ?
C64 Ru2 C61 79.72(16) . . ?
C59 Ru2 C61 67.18(17) . . ?
C64 Ru2 C60 67.70(18) . . ?
C59 Ru2 C60 37.33(17) . . ?
C61 Ru2 C60 37.43(16) . . ?
C64 Ru2 C62 66.50(15) . . ?
C59 Ru2 C62 78.55(15) . . ?
C61 Ru2 C62 37.17(14) . . ?
C60 Ru2 C62 66.93(15) . . ?
C64 Ru2 C63 37.82(14) . . ?
C59 Ru2 C63 67.55(15) . . ?
C61 Ru2 C63 66.87(15) . . ?
C60 Ru2 C63 79.75(15) . . ?
C62 Ru2 C63 36.16(14) . . ?
C64 Ru2 P2 128.10(11) . . ?
C59 Ru2 P2 99.60(11) . . ?
C61 Ru2 P2 114.61(12) . . ?
C60 Ru2 P2 93.49(12) . . ?
C62 Ru2 P2 150.40(11) . . ?
C63 Ru2 P2 165.89(10) . . ?
C64 Ru2 Cl4 143.73(11) . . ?
C59 Ru2 Cl4 160.93(13) . . ?
C61 Ru2 Cl4 93.77(13) . . ?
C60 Ru2 Cl4 125.05(14) . . ?
C62 Ru2 Cl4 86.75(11) . . ?
C63 Ru2 Cl4 106.85(11) . . ?
P2 Ru2 Cl4 87.18(6) . . ?
C64 Ru2 Cl3 85.19(12) . . ?
C59 Ru2 Cl3 107.52(14) . . ?
C61 Ru2 Cl3 160.09(11) . . ?
C60 Ru2 Cl3 144.12(14) . . ?
C62 Ru2 Cl3 124.06(11) . . ?
C63 Ru2 Cl3 93.26(11) . . ?
P2 Ru2 Cl3 84.96(5) . . ?
Cl4 Ru2 Cl3 90.74(6) . . ?
C120 Ru3 C121 37.25(15) . . ?
C120 Ru3 C117 79.41(15) . . ?
C121 Ru3 C117 67.00(15) . . ?
C120 Ru3 C118 66.62(14) . . ?
C121 Ru3 C118 78.76(14) . . ?
C117 Ru3 C118 37.34(14) . . ?
C120 Ru3 C116 67.61(16) . . ?
C121 Ru3 C116 37.65(16) . . ?
C117 Ru3 C116 36.85(14) . . ?
C118 Ru3 C116 66.79(14) . . ?
C120 Ru3 C119 37.84(13) . . ?
C121 Ru3 C119 67.45(14) . . ?
C117 Ru3 C119 66.76(14) . . ?
C118 Ru3 C119 36.18(13) . . ?
C116 Ru3 C119 79.52(14) . . ?
C120 Ru3 P3 124.99(11) . . ?
C121 Ru3 P3 97.97(11) . . ?
C117 Ru3 P3 117.19(11) . . ?
C118 Ru3 P3 153.62(10) . . ?
C116 Ru3 P3 94.50(10) . . ?
C119 Ru3 P3 162.80(10) . . ?
C120 Ru3 Cl6 145.87(11) . . ?
C121 Ru3 Cl6 158.93(12) . . ?
C117 Ru3 Cl6 92.20(12) . . ?
C118 Ru3 Cl6 86.64(11) . . ?
C116 Ru3 Cl6 122.13(12) . . ?
C119 Ru3 Cl6 108.52(11) . . ?
P3 Ru3 Cl6 88.36(6) . . ?
C120 Ru3 Cl5 86.06(12) . . ?
C121 Ru3 Cl5 109.93(13) . . ?
C117 Ru3 Cl5 157.95(11) . . ?
C118 Ru3 Cl5 121.17(10) . . ?
C116 Ru3 Cl5 147.28(11) . . ?
C119 Ru3 Cl5 91.64(10) . . ?
P3 Ru3 Cl5 84.75(5) . . ?
Cl6 Ru3 Cl5 90.58(6) . . ?
C23 P1 C17 106.38(18) . . ?
C23 P1 C11 103.08(17) . . ?
C17 P1 C11 99.91(18) . . ?
C23 P1 Ru1 109.87(13) . . ?
C17 P1 Ru1 116.61(12) . . ?
C11 P1 Ru1 119.41(13) . . ?
C74 P2 C80 103.90(18) . . ?
C74 P2 C68 100.07(18) . . ?
C80 P2 C68 103.26(17) . . ?
C74 P2 Ru2 117.34(12) . . ?
C80 P2 Ru2 110.97(13) . . ?
C68 P2 Ru2 119.28(14) . . ?
C131 P3 C137 105.17(17) . . ?
C131 P3 C125 100.74(17) . . ?
C137 P3 C125 103.05(16) . . ?
C131 P3 Ru3 116.93(12) . . ?
C137 P3 Ru3 109.75(13) . . ?
C125 P3 Ru3 119.46(13) . . ?
C156 O1 C211 108.6(3) . . ?
C163 O2 C202 112.8(3) . . ?
C149 O3 C205 114.6(3) . . ?
C140 O4 C208 111.1(3) . . ?
C26 O5 C172 109.7(3) . . ?
C42 O6 C198 112.3(6) . . ?
C42 O6 C181 117.7(6) . . ?
C198 O6 C181 34.5(6) . . ?
C35 O7 C175 115.4(3) . . ?
C49 O8 C178 108.1(4) . . ?
C99 O9 C193 108.4(3) . . ?
C106 O10 C187 114.0(3) . . ?
C83 O11 C184 111.9(3) . . ?
C92 O12 C190 114.1(4) . . ?
C92 O12 C196 111.3(4) . . ?
C190 O12 C196 37.9(4) . . ?
C2 C1 H1A 109.5 . . ?
C2 C1 H1B 109.5 . . ?
H1A C1 H1B 109.5 . . ?
C2 C1 H1C 109.5 . . ?
H1A C1 H1C 109.5 . . ?
H1B C1 H1C 109.5 . . ?
C3 C2 C7 117.6(4) . . ?
C3 C2 C1 121.0(4) . . ?
C7 C2 C1 121.4(4) . . ?
C3 C2 Ru1 70.1(2) . . ?
C7 C2 Ru1 69.9(2) . . ?
C1 C2 Ru1 133.6(3) . . ?
C4 C3 C2 120.7(4) . . ?
C4 C3 Ru1 72.8(2) . . ?
C2 C3 Ru1 72.5(2) . . ?
C4 C3 H3 119.7 . . ?
C2 C3 H3 119.7 . . ?
Ru1 C3 H3 127.0 . . ?
C5 C4 C3 121.8(4) . . ?
C5 C4 Ru1 72.8(2) . . ?
C3 C4 Ru1 70.0(2) . . ?
C5 C4 H4 119.1 . . ?
C3 C4 H4 119.1 . . ?
Ru1 C4 H4 130.9 . . ?
C4 C5 C6 117.4(4) . . ?
C4 C5 C8 121.9(4) . . ?
C6 C5 C8 120.7(4) . . ?
C4 C5 Ru1 71.0(2) . . ?
C6 C5 Ru1 68.0(2) . . ?
C8 C5 Ru1 131.1(3) . . ?
C7 C6 C5 121.3(4) . . ?
C7 C6 Ru1 72.2(2) . . ?
C5 C6 Ru1 74.3(2) . . ?
C7 C6 H6 119.3 . . ?
C5 C6 H6 119.3 . . ?
Ru1 C6 H6 125.9 . . ?
C6 C7 C2 120.9(4) . . ?
C6 C7 Ru1 70.5(2) . . ?
C2 C7 Ru1 72.5(2) . . ?
C6 C7 H7 119.5 . . ?
C2 C7 H7 119.5 . . ?
Ru1 C7 H7 130.0 . . ?
C5 C8 C9 113.8(4) . . ?
C5 C8 C10 108.2(4) . . ?
C9 C8 C10 111.2(4) . . ?
C5 C8 H8 107.8 . . ?
C9 C8 H8 107.8 . . ?
C10 C8 H8 107.8 . . ?
C8 C9 H9A 109.5 . . ?
C8 C9 H9B 109.5 . . ?
H9A C9 H9B 109.5 . . ?
C8 C9 H9C 109.5 . . ?
H9A C9 H9C 109.5 . . ?
H9B C9 H9C 109.5 . . ?
C8 C10 H10A 109.5 . . ?
C8 C10 H10B 109.5 . . ?
H10A C10 H10B 109.5 . . ?
C8 C10 H10C 109.5 . . ?
H10A C10 H10C 109.5 . . ?
H10B C10 H10C 109.5 . . ?
C12 C11 C16 117.4(4) . . ?
C12 C11 P1 118.8(3) . . ?
C16 C11 P1 123.6(3) . . ?
C11 C12 C13 122.0(4) . . ?
C11 C12 H12 119.0 . . ?
C13 C12 H12 119.0 . . ?
C14 C13 C12 119.8(5) . . ?
C14 C13 H13 120.1 . . ?
C12 C13 H13 120.1 . . ?
C15 C14 C13 119.0(4) . . ?
C15 C14 H14 120.5 . . ?
C13 C14 H14 120.5 . . ?
C14 C15 C16 121.2(4) . . ?
C14 C15 H15 119.4 . . ?
C16 C15 H15 119.4 . . ?
C11 C16 C15 120.6(4) . . ?
C11 C16 H16 119.7 . . ?
C15 C16 H16 119.7 . . ?
C18 C17 C22 118.8(4) . . ?
C18 C17 P1 120.5(3) . . ?
C22 C17 P1 120.5(3) . . ?
C19 C18 C17 120.9(4) . . ?
C19 C18 H18 119.6 . . ?
C17 C18 H18 119.6 . . ?
C20 C19 C18 120.0(4) . . ?
C20 C19 H19 120.0 . . ?
C18 C19 H19 120.0 . . ?
C19 C20 C21 119.7(4) . . ?
C19 C20 H20 120.1 . . ?
C21 C20 H20 120.1 . . ?
C22 C21 C20 120.6(4) . . ?
C22 C21 H21 119.7 . . ?
C20 C21 H21 119.7 . . ?
C21 C22 C17 119.9(4) . . ?
C21 C22 H22 120.1 . . ?
C17 C22 H22 120.1 . . ?
C28 C23 C24 118.6(3) . . ?
C28 C23 P1 117.1(3) . . ?
C24 C23 P1 124.2(3) . . ?
C23 C24 C25 121.6(4) . . ?
C23 C24 H24 119.2 . . ?
C25 C24 H24 119.2 . . ?
C26 C25 C24 117.8(3) . . ?
C26 C25 C50 122.4(3) . . ?
C24 C25 C50 119.7(4) . . ?
O5 C26 C25 119.6(3) . . ?
O5 C26 C27 119.0(3) . . ?
C25 C26 C27 121.4(3) . . ?
C28 C27 C26 118.6(4) . . ?
C28 C27 C29 119.9(4) . . ?
C26 C27 C29 121.6(3) . . ?
C27 C28 C23 121.6(4) . . ?
C27 C28 H28 119.2 . . ?
C23 C28 H28 119.2 . . ?
C27 C29 C30 112.0(3) . . ?
C27 C29 H29A 109.2 . . ?
C30 C29 H29A 109.2 . . ?
C27 C29 H29B 109.2 . . ?
C30 C29 H29B 109.2 . . ?
H29A C29 H29B 107.9 . . ?
C31 C30 C35 118.7(4) . . ?
C31 C30 C29 120.1(4) . . ?
C35 C30 C29 121.1(4) . . ?
C32 C31 C30 120.6(4) . . ?
C32 C31 H31 119.7 . . ?
C30 C31 H31 119.7 . . ?
C33 C32 C31 119.7(4) . . ?
C33 C32 H32 120.2 . . ?
C31 C32 H32 120.2 . . ?
C32 C33 C34 121.5(4) . . ?
C32 C33 H33 119.2 . . ?
C34 C33 H33 119.2 . . ?
C33 C34 C35 118.0(4) . . ?
C33 C34 C36 121.7(4) . . ?
C35 C34 C36 120.2(4) . . ?
O7 C35 C30 119.9(4) . . ?
O7 C35 C34 118.7(4) . . ?
C30 C35 C34 121.4(4) . . ?
C37 C36 C34 109.5(3) . . ?
C37 C36 H36A 109.8 . . ?
C34 C36 H36A 109.8 . . ?
C37 C36 H36B 109.8 . . ?
C34 C36 H36B 109.8 . . ?
H36A C36 H36B 108.2 . . ?
C42 C37 C38 118.0(4) . . ?
C42 C37 C36 123.1(4) . . ?
C38 C37 C36 118.8(4) . . ?
C39 C38 C37 121.6(4) . . ?
C39 C38 H38 119.2 . . ?
C37 C38 H38 119.2 . . ?
C40 C39 C38 118.2(4) . . ?
C40 C39 C51 122.4(4) . . ?
C38 C39 C51 119.4(4) . . ?
C39 C40 C41 121.5(4) . . ?
C39 C40 H40 119.3 . . ?
C41 C40 H40 119.3 . . ?
C42 C41 C40 118.5(4) . . ?
C42 C41 C43 122.0(4) . . ?
C40 C41 C43 119.5(4) . . ?
C41 C42 O6 119.8(4) . . ?
C41 C42 C37 121.5(4) . . ?
O6 C42 C37 118.7(4) . . ?
C44 C43 C41 112.0(4) . . ?
C44 C43 H43A 109.2 . . ?
C41 C43 H43A 109.2 . . ?
C44 C43 H43B 109.2 . . ?
C41 C43 H43B 109.2 . . ?
H43A C43 H43B 107.9 . . ?
C49 C44 C45 118.0(4) . . ?
C49 C44 C43 121.8(4) . . ?
C45 C44 C43 120.2(4) . . ?
C46 C45 C44 120.8(4) . . ?
C46 C45 H45 119.6 . . ?
C44 C45 H45 119.6 . . ?
C45 C46 C47 119.6(4) . . ?
C45 C46 H46 120.2 . . ?
C47 C46 H46 120.2 . . ?
C46 C47 C48 121.6(4) . . ?
C46 C47 H47 119.2 . . ?
C48 C47 H47 119.2 . . ?
C49 C48 C47 117.4(4) . . ?
C49 C48 C50 121.0(4) . . ?
C47 C48 C50 121.2(4) . . ?
C48 C49 O8 118.5(4) . . ?
C48 C49 C44 122.5(4) . . ?
O8 C49 C44 118.9(4) . . ?
C25 C50 C48 109.9(3) . . ?
C25 C50 H50A 109.7 . . ?
C48 C50 H50A 109.7 . . ?
C25 C50 H50B 109.7 . . ?
C48 C50 H50B 109.7 . . ?
H50A C50 H50B 108.2 . . ?
C52 C51 C56 117.9(4) . . ?
C52 C51 C39 122.7(4) . . ?
C56 C51 C39 119.4(4) . . ?
C53 C52 C51 120.7(5) . . ?
C53 C52 H52 119.7 . . ?
C51 C52 H52 119.7 . . ?
C54 C53 C52 121.8(4) . . ?
C54 C53 H53 119.1 . . ?
C52 C53 H53 119.1 . . ?
C53 C54 C55 117.7(5) . . ?
C53 C54 C57 121.4(5) . . ?
C55 C54 C57 120.9(5) . . ?
C54 C55 C56 121.1(5) . . ?
C54 C55 H55 119.5 . . ?
C56 C55 H55 119.5 . . ?
C55 C56 C51 120.7(4) . . ?
C55 C56 H56 119.6 . . ?
C51 C56 H56 119.6 . . ?
C54 C57 H57A 109.5 . . ?
C54 C57 H57B 109.5 . . ?
H57A C57 H57B 109.5 . . ?
C54 C57 H57C 109.5 . . ?
H57A C57 H57C 109.5 . . ?
H57B C57 H57C 109.5 . . ?
C60 C58 H58A 109.5 . . ?
C60 C58 H58B 109.5 . . ?
H58A C58 H58B 109.5 . . ?
C60 C58 H58C 109.5 . . ?
H58A C58 H58C 109.5 . . ?
H58B C58 H58C 109.5 . . ?
C64 C59 C60 120.5(4) . . ?
C64 C59 Ru2 70.4(2) . . ?
C60 C59 Ru2 72.1(2) . . ?
C64 C59 H59 119.8 . . ?
C60 C59 H59 119.8 . . ?
Ru2 C59 H59 130.4 . . ?
C59 C60 C61 118.8(4) . . ?
C59 C60 C58 121.0(4) . . ?
C61 C60 C58 120.0(5) . . ?
C59 C60 Ru2 70.6(2) . . ?
C61 C60 Ru2 71.0(2) . . ?
C58 C60 Ru2 134.0(3) . . ?
C62 C61 C60 119.6(4) . . ?
C62 C61 Ru2 71.9(2) . . ?
C60 C61 Ru2 71.6(2) . . ?
C62 C61 H61 120.2 . . ?
C60 C61 H61 120.2 . . ?
Ru2 C61 H61 128.6 . . ?
C63 C62 C61 122.8(4) . . ?
C63 C62 Ru2 73.1(2) . . ?
C61 C62 Ru2 71.0(2) . . ?
C63 C62 H62 118.6 . . ?
C61 C62 H62 118.6 . . ?
Ru2 C62 H62 130.1 . . ?
C62 C63 C64 117.2(4) . . ?
C62 C63 C65 121.8(3) . . ?
C64 C63 C65 121.0(4) . . ?
C62 C63 Ru2 70.7(2) . . ?
C64 C63 Ru2 68.2(2) . . ?
C65 C63 Ru2 130.9(3) . . ?
C59 C64 C63 121.1(4) . . ?
C59 C64 Ru2 72.1(2) . . ?
C63 C64 Ru2 74.0(2) . . ?
C59 C64 H64 119.5 . . ?
C63 C64 H64 119.5 . . ?
Ru2 C64 H64 126.3 . . ?
C63 C65 C67 113.1(4) . . ?
C63 C65 C66 107.9(3) . . ?
C67 C65 C66 111.2(3) . . ?
C63 C65 H65 108.2 . . ?
C67 C65 H65 108.2 . . ?
C66 C65 H65 108.2 . . ?
C65 C66 H66A 109.5 . . ?
C65 C66 H66B 109.5 . . ?
H66A C66 H66B 109.5 . . ?
C65 C66 H66C 109.5 . . ?
H66A C66 H66C 109.5 . . ?
H66B C66 H66C 109.5 . . ?
C65 C67 H67A 109.5 . . ?
C65 C67 H67B 109.5 . . ?
H67A C67 H67B 109.5 . . ?
C65 C67 H67C 109.5 . . ?
H67A C67 H67C 109.5 . . ?
H67B C67 H67C 109.5 . . ?
C69 C68 C73 118.3(4) . . ?
C69 C68 P2 120.4(3) . . ?
C73 C68 P2 121.2(3) . . ?
C68 C69 C70 120.5(4) . . ?
C68 C69 H69 119.7 . . ?
C70 C69 H69 119.7 . . ?
C71 C70 C69 120.6(4) . . ?
C71 C70 H70 119.7 . . ?
C69 C70 H70 119.7 . . ?
C70 C71 C72 119.4(4) . . ?
C70 C71 H71 120.3 . . ?
C72 C71 H71 120.3 . . ?
C71 C72 C73 120.6(4) . . ?
C71 C72 H72 119.7 . . ?
C73 C72 H72 119.7 . . ?
C72 C73 C68 120.5(4) . . ?
C72 C73 H73 119.7 . . ?
C68 C73 H73 119.7 . . ?
C75 C74 C79 117.9(4) . . ?
C75 C74 P2 121.7(3) . . ?
C79 C74 P2 120.3(3) . . ?
C76 C75 C74 120.9(4) . . ?
C76 C75 H75 119.5 . . ?
C74 C75 H75 119.5 . . ?
C75 C76 C77 120.5(4) . . ?
C75 C76 H76 119.7 . . ?
C77 C76 H76 119.7 . . ?
C78 C77 C76 119.1(4) . . ?
C78 C77 H77 120.5 . . ?
C76 C77 H77 120.5 . . ?
C79 C78 C77 120.7(4) . . ?
C79 C78 H78 119.7 . . ?
C77 C78 H78 119.7 . . ?
C78 C79 C74 120.9(4) . . ?
C78 C79 H79 119.6 . . ?
C74 C79 H79 119.6 . . ?
C85 C80 C81 118.6(3) . . ?
C85 C80 P2 117.9(3) . . ?
C81 C80 P2 123.4(3) . . ?
C80 C81 C82 121.5(4) . . ?
C80 C81 H81 119.3 . . ?
C82 C81 H81 119.3 . . ?
C83 C82 C81 118.4(4) . . ?
C83 C82 C86 122.3(3) . . ?
C81 C82 C86 119.3(4) . . ?
C82 C83 O11 119.5(4) . . ?
C82 C83 C84 121.4(3) . . ?
O11 C83 C84 119.2(3) . . ?
C85 C84 C83 118.3(4) . . ?
C85 C84 C107 119.0(4) . . ?
C83 C84 C107 122.7(3) . . ?
C80 C85 C84 121.5(4) . . ?
C80 C85 H85 119.2 . . ?
C84 C85 H85 119.2 . . ?
C82 C86 C87 109.3(3) . . ?
C82 C86 H86A 109.8 . . ?
C87 C86 H86A 109.8 . . ?
C82 C86 H86B 109.8 . . ?
C87 C86 H86B 109.8 . . ?
H86A C86 H86B 108.3 . . ?
C92 C87 C88 117.6(4) . . ?
C92 C87 C86 121.8(4) . . ?
C88 C87 C86 120.2(4) . . ?
C89 C88 C87 121.0(4) . . ?
C89 C88 H88 119.5 . . ?
C87 C88 H88 119.5 . . ?
C88 C89 C90 120.1(4) . . ?
C88 C89 H89 120.0 . . ?
C90 C89 H89 120.0 . . ?
C89 C90 C91 121.3(4) . . ?
C89 C90 H90 119.3 . . ?
C91 C90 H90 119.3 . . ?
C90 C91 C92 117.9(4) . . ?
C90 C91 C93 120.1(4) . . ?
C92 C91 C93 121.8(4) . . ?
O12 C92 C91 119.4(3) . . ?
O12 C92 C87 118.6(3) . . ?
C91 C92 C87 122.0(4) . . ?
C94 C93 C91 110.9(3) . . ?
C94 C93 H93A 109.5 . . ?
C91 C93 H93A 109.5 . . ?
C94 C93 H93B 109.5 . . ?
C91 C93 H93B 109.5 . . ?
H93A C93 H93B 108.0 . . ?
C99 C94 C95 118.4(4) . . ?
C99 C94 C93 121.7(4) . . ?
C95 C94 C93 119.9(4) . . ?
C96 C95 C94 121.2(4) . . ?
C96 C95 H95 119.4 . . ?
C94 C95 H95 119.4 . . ?
C97 C96 C95 118.3(3) . . ?
C97 C96 C108 120.6(4) . . ?
C95 C96 C108 121.1(3) . . ?
C96 C97 C98 121.9(4) . . ?
C96 C97 H97 119.0 . . ?
C98 C97 H97 119.0 . . ?
C99 C98 C97 118.0(4) . . ?
C99 C98 C100 122.7(4) . . ?
C97 C98 C100 119.3(4) . . ?
C94 C99 C98 121.4(4) . . ?
C94 C99 O9 119.8(4) . . ?
C98 C99 O9 118.9(4) . . ?
C101 C100 C98 110.7(3) . . ?
C101 C100 H10D 109.5 . . ?
C98 C100 H10D 109.5 . . ?
C101 C100 H10E 109.5 . . ?
C98 C100 H10E 109.5 . . ?
H10D C100 H10E 108.1 . . ?
C102 C101 C106 117.8(4) . . ?
C102 C101 C100 121.9(4) . . ?
C106 C101 C100 120.2(4) . . ?
C101 C102 C103 121.5(4) . . ?
C101 C102 H102 119.3 . . ?
C103 C102 H102 119.3 . . ?
C104 C103 C102 119.7(4) . . ?
C104 C103 H103 120.1 . . ?
C102 C103 H103 120.1 . . ?
C103 C104 C105 121.0(4) . . ?
C103 C104 H104 119.5 . . ?
C105 C104 H104 119.5 . . ?
C104 C105 C106 118.2(4) . . ?
C104 C105 C107 121.6(4) . . ?
C106 C105 C107 120.1(4) . . ?
O10 C106 C105 119.5(3) . . ?
O10 C106 C101 118.8(3) . . ?
C105 C106 C101 121.7(4) . . ?
C105 C107 C84 111.3(3) . . ?
C105 C107 H10F 109.4 . . ?
C84 C107 H10F 109.4 . . ?
C105 C107 H10G 109.4 . . ?
C84 C107 H10G 109.4 . . ?
H10F C107 H10G 108.0 . . ?
C109 C108 C113 117.9(4) . . ?
C109 C108 C96 122.6(4) . . ?
C113 C108 C96 119.5(4) . . ?
C108 C109 C110 121.0(4) . . ?
C108 C109 H109 119.5 . . ?
C110 C109 H109 119.5 . . ?
C111 C110 C109 121.5(4) . . ?
C111 C110 H110 119.3 . . ?
C109 C110 H110 119.3 . . ?
C112 C111 C110 117.3(4) . . ?
C112 C111 C114 121.2(4) . . ?
C110 C111 C114 121.5(4) . . ?
C111 C112 C113 121.6(4) . . ?
C111 C112 H112 119.2 . . ?
C113 C112 H112 119.2 . . ?
C108 C113 C112 120.8(4) . . ?
C108 C113 H113 119.6 . . ?
C112 C113 H113 119.6 . . ?
C111 C114 H11A 109.5 . . ?
C111 C114 H11B 109.5 . . ?
H11A C114 H11B 109.5 . . ?
C111 C114 H11C 109.5 . . ?
H11A C114 H11C 109.5 . . ?
H11B C114 H11C 109.5 . . ?
C116 C115 H11D 109.5 . . ?
C116 C115 H11E 109.5 . . ?
H11D C115 H11E 109.5 . . ?
C116 C115 H11F 109.5 . . ?
H11D C115 H11F 109.5 . . ?
H11E C115 H11F 109.5 . . ?
C117 C116 C121 117.9(4) . . ?
C117 C116 C115 121.5(4) . . ?
C121 C116 C115 120.6(4) . . ?
C117 C116 Ru3 70.3(2) . . ?
C121 C116 Ru3 69.7(2) . . ?
C115 C116 Ru3 134.5(3) . . ?
C116 C117 C118 121.3(4) . . ?
C116 C117 Ru3 72.9(2) . . ?
C118 C117 Ru3 72.6(2) . . ?
C116 C117 H117 119.4 . . ?
C118 C117 H117 119.4 . . ?
Ru3 C117 H117 127.2 . . ?
C119 C118 C117 120.9(3) . . ?
C119 C118 Ru3 72.2(2) . . ?
C117 C118 Ru3 70.0(2) . . ?
C119 C118 H118 119.6 . . ?
C117 C118 H118 119.6 . . ?
Ru3 C118 H118 131.0 . . ?
C118 C119 C120 118.1(3) . . ?
C118 C119 C122 121.3(3) . . ?
C120 C119 C122 120.6(3) . . ?
C118 C119 Ru3 71.6(2) . . ?
C120 C119 Ru3 68.4(2) . . ?
C122 C119 Ru3 129.9(3) . . ?
C121 C120 C119 121.2(4) . . ?
C121 C120 Ru3 72.3(2) . . ?
C119 C120 Ru3 73.7(2) . . ?
C121 C120 H120 119.4 . . ?
C119 C120 H120 119.4 . . ?
Ru3 C120 H120 126.6 . . ?
C120 C121 C116 120.5(3) . . ?
C120 C121 Ru3 70.5(2) . . ?
C116 C121 Ru3 72.7(2) . . ?
C120 C121 H121 119.8 . . ?
C116 C121 H121 119.8 . . ?
Ru3 C121 H121 129.5 . . ?
C123 C122 C119 113.8(4) . . ?
C123 C122 C124 111.3(4) . . ?
C119 C122 C124 107.9(3) . . ?
C123 C122 H122 107.9 . . ?
C119 C122 H122 107.9 . . ?
C124 C122 H122 107.9 . . ?
C122 C123 H12A 109.5 . . ?
C122 C123 H12B 109.5 . . ?
H12A C123 H12B 109.5 . . ?
C122 C123 H12C 109.5 . . ?
H12A C123 H12C 109.5 . . ?
H12B C123 H12C 109.5 . . ?
C122 C124 H12D 109.5 . . ?
C122 C124 H12E 109.5 . . ?
H12D C124 H12E 109.5 . . ?
C122 C124 H12F 109.5 . . ?
H12D C124 H12F 109.5 . . ?
H12E C124 H12F 109.5 . . ?
C130 C125 C126 118.9(4) . . ?
C130 C125 P3 120.1(3) . . ?
C126 C125 P3 120.9(3) . . ?
C127 C126 C125 120.3(4) . . ?
C127 C126 H126 119.8 . . ?
C125 C126 H126 119.8 . . ?
C128 C127 C126 120.7(4) . . ?
C128 C127 H127 119.6 . . ?
C126 C127 H127 119.6 . . ?
C127 C128 C129 119.1(4) . . ?
C127 C128 H128 120.5 . . ?
C129 C128 H128 120.5 . . ?
C128 C129 C130 120.7(4) . . ?
C128 C129 H129 119.6 . . ?
C130 C129 H129 119.6 . . ?
C125 C130 C129 120.3(4) . . ?
C125 C130 H130 119.9 . . ?
C129 C130 H130 119.9 . . ?
C132 C131 C136 118.6(4) . . ?
C132 C131 P3 120.4(3) . . ?
C136 C131 P3 121.0(3) . . ?
C133 C132 C131 120.7(4) . . ?
C133 C132 H132 119.7 . . ?
C131 C132 H132 119.7 . . ?
C132 C133 C134 120.0(4) . . ?
C132 C133 H133 120.0 . . ?
C134 C133 H133 120.0 . . ?
C133 C134 C135 119.9(4) . . ?
C133 C134 H134 120.0 . . ?
C135 C134 H134 120.0 . . ?
C136 C135 C134 120.3(4) . . ?
C136 C135 H135 119.9 . . ?
C134 C135 H135 119.9 . . ?
C135 C136 C131 120.5(4) . . ?
C135 C136 H136 119.8 . . ?
C131 C136 H136 119.8 . . ?
C138 C137 C142 120.1(3) . . ?
C138 C137 P3 116.0(3) . . ?
C142 C137 P3 123.8(3) . . ?
C137 C138 C139 120.3(3) . . ?
C137 C138 H138 119.8 . . ?
C139 C138 H138 119.8 . . ?
C140 C139 C138 119.2(3) . . ?
C140 C139 C143 122.4(3) . . ?
C138 C139 C143 118.4(3) . . ?
O4 C140 C141 120.0(3) . . ?
O4 C140 C139 119.1(3) . . ?
C141 C140 C139 120.9(3) . . ?
C140 C141 C142 118.6(3) . . ?
C140 C141 C164 122.3(3) . . ?
C142 C141 C164 119.0(3) . . ?
C137 C142 C141 120.6(3) . . ?
C137 C142 H142 119.7 . . ?
C141 C142 H142 119.7 . . ?
C139 C143 C144 111.1(3) . . ?
C139 C143 H14A 109.4 . . ?
C144 C143 H14A 109.4 . . ?
C139 C143 H14B 109.4 . . ?
C144 C143 H14B 109.4 . . ?
H14A C143 H14B 108.0 . . ?
C145 C144 C149 118.5(3) . . ?
C145 C144 C143 120.7(4) . . ?
C149 C144 C143 120.7(3) . . ?
C146 C145 C144 120.8(4) . . ?
C146 C145 H145 119.6 . . ?
C144 C145 H145 119.6 . . ?
C147 C146 C145 119.7(4) . . ?
C147 C146 H146 120.1 . . ?
C145 C146 H146 120.1 . . ?
C146 C147 C148 121.4(4) . . ?
C146 C147 H147 119.3 . . ?
C148 C147 H147 119.3 . . ?
C147 C148 C149 118.4(4) . . ?
C147 C148 C150 121.2(4) . . ?
C149 C148 C150 120.2(4) . . ?
O3 C149 C144 119.4(3) . . ?
O3 C149 C148 119.6(3) . . ?
C144 C149 C148 120.9(3) . . ?
C151 C150 C148 109.9(3) . . ?
C151 C150 H15A 109.7 . . ?
C148 C150 H15A 109.7 . . ?
C151 C150 H15B 109.7 . . ?
C148 C150 H15B 109.7 . . ?
H15A C150 H15B 108.2 . . ?
C156 C151 C152 117.8(4) . . ?
C156 C151 C150 122.1(3) . . ?
C152 C151 C150 120.1(4) . . ?
C153 C152 C151 121.6(4) . . ?
C153 C152 H152 119.2 . . ?
C151 C152 H152 119.2 . . ?
C154 C153 C152 118.3(4) . . ?
C154 C153 C165 121.8(4) . . ?
C152 C153 C165 119.9(4) . . ?
C153 C154 C155 122.0(4) . . ?
C153 C154 H154 119.0 . . ?
C155 C154 H154 119.0 . . ?
C156 C155 C154 118.0(4) . . ?
C156 C155 C157 121.5(4) . . ?
C154 C155 C157 120.5(4) . . ?
C155 C156 O1 119.4(4) . . ?
C155 C156 C151 121.3(4) . . ?
O1 C156 C151 119.2(3) . . ?
C155 C157 C158 113.0(3) . . ?
C155 C157 H15C 109.0 . . ?
C158 C157 H15C 109.0 . . ?
C155 C157 H15D 109.0 . . ?
C158 C157 H15D 109.0 . . ?
H15C C157 H15D 107.8 . . ?
C159 C158 C163 118.6(4) . . ?
C159 C158 C157 120.2(4) . . ?
C163 C158 C157 121.2(3) . . ?
C158 C159 C160 120.8(4) . . ?
C158 C159 H159 119.6 . . ?
C160 C159 H159 119.6 . . ?
C161 C160 C159 120.0(4) . . ?
C161 C160 H160 120.0 . . ?
C159 C160 H160 120.0 . . ?
C160 C161 C162 120.9(4) . . ?
C160 C161 H161 119.6 . . ?
C162 C161 H161 119.6 . . ?
C161 C162 C163 117.7(3) . . ?
C161 C162 C164 121.3(3) . . ?
C163 C162 C164 120.7(3) . . ?
O2 C163 C158 119.6(3) . . ?
O2 C163 C162 118.4(3) . . ?
C158 C163 C162 121.9(4) . . ?
C162 C164 C141 109.4(3) . . ?
C162 C164 H16A 109.8 . . ?
C141 C164 H16A 109.8 . . ?
C162 C164 H16B 109.8 . . ?
C141 C164 H16B 109.8 . . ?
H16A C164 H16B 108.2 . . ?
C170 C165 C166 117.9(4) . . ?
C170 C165 C153 120.0(4) . . ?
C166 C165 C153 122.1(4) . . ?
C165 C166 C167 121.6(4) . . ?
C165 C166 H166 119.2 . . ?
C167 C166 H166 119.2 . . ?
C168 C167 C166 120.7(4) . . ?
C168 C167 H167 119.7 . . ?
C166 C167 H167 119.7 . . ?
C167 C168 C169 118.6(4) . . ?
C167 C168 C171 120.5(5) . . ?
C169 C168 C171 120.9(5) . . ?
C168 C169 C170 120.4(4) . . ?
C168 C169 H169 119.8 . . ?
C170 C169 H169 119.8 . . ?
C165 C170 C169 120.7(4) . . ?
C165 C170 H170 119.6 . . ?
C169 C170 H170 119.6 . . ?
C168 C171 H17A 109.5 . . ?
C168 C171 H17B 109.5 . . ?
H17A C171 H17B 109.5 . . ?
C168 C171 H17C 109.5 . . ?
H17A C171 H17C 109.5 . . ?
H17B C171 H17C 109.5 . . ?
O5 C172 C173 109.0(3) . . ?
O5 C172 H17D 109.9 . . ?
C173 C172 H17D 109.9 . . ?
O5 C172 H17E 109.9 . . ?
C173 C172 H17E 109.9 . . ?
H17D C172 H17E 108.3 . . ?
C172 C173 C174 109.7(4) . . ?
C172 C173 H17F 109.7 . . ?
C174 C173 H17F 109.7 . . ?
C172 C173 H17G 109.7 . . ?
C174 C173 H17G 109.7 . . ?
H17F C173 H17G 108.2 . . ?
C173 C174 H17H 109.5 . . ?
C173 C174 H17I 109.5 . . ?
H17H C174 H17I 109.5 . . ?
C173 C174 H17J 109.5 . . ?
H17H C174 H17J 109.5 . . ?
H17I C174 H17J 109.5 . . ?
O7 C175 C176 114.6(4) . . ?
O7 C175 H17K 108.6 . . ?
C176 C175 H17K 108.6 . . ?
O7 C175 H17L 108.6 . . ?
C176 C175 H17L 108.6 . . ?
H17K C175 H17L 107.6 . . ?
C175 C176 C177 110.2(4) . . ?
C175 C176 H17M 109.6 . . ?
C177 C176 H17M 109.6 . . ?
C175 C176 H17N 109.6 . . ?
C177 C176 H17N 109.6 . . ?
H17M C176 H17N 108.1 . . ?
C176 C177 H17O 109.5 . . ?
C176 C177 H17P 109.5 . . ?
H17O C177 H17P 109.5 . . ?
C176 C177 H17Q 109.5 . . ?
H17O C177 H17Q 109.5 . . ?
H17P C177 H17Q 109.5 . . ?
O8 C178 C179 111.1(5) . . ?
O8 C178 H17R 109.4 . . ?
C179 C178 H17R 109.4 . . ?
O8 C178 H17S 109.4 . . ?
C179 C178 H17S 109.4 . . ?
H17R C178 H17S 108.0 . . ?
C178 C179 C180 106.6(5) . . ?
C178 C179 H17T 110.4 . . ?
C180 C179 H17T 110.4 . . ?
C178 C179 H17U 110.4 . . ?
C180 C179 H17U 110.4 . . ?
H17T C179 H17U 108.6 . . ?
C179 C180 H18A 109.5 . . ?
C179 C180 H18B 109.5 . . ?
H18A C180 H18B 109.5 . . ?
C179 C180 H18C 109.5 . . ?
H18A C180 H18C 109.5 . . ?
H18B C180 H18C 109.5 . . ?
O6 C181 C182 109.2(9) . . ?
O6 C181 H18D 109.8 . . ?
C182 C181 H18D 109.8 . . ?
O6 C181 H18E 109.8 . . ?
C182 C181 H18E 109.8 . . ?
H18D C181 H18E 108.3 . . ?
C181 C182 C183 105.1(9) . . ?
C181 C182 H18F 110.7 . . ?
C183 C182 H18F 110.7 . . ?
C181 C182 H18G 110.7 . . ?
C183 C182 H18G 110.7 . . ?
H18F C182 H18G 108.8 . . ?
O6 C198 C199 119.9(10) . . ?
O6 C198 H19A 107.4 . . ?
C199 C198 H19A 107.4 . . ?
O6 C198 H19B 107.4 . . ?
C199 C198 H19B 107.4 . . ?
H19A C198 H19B 106.9 . . ?
C198 C199 C183 105.6(9) . . ?
C198 C199 H19C 110.6 . . ?
C183 C199 H19C 110.6 . . ?
C198 C199 H19D 110.6 . . ?
C183 C199 H19D 110.6 . . ?
H19C C199 H19D 108.7 . . ?
C199 C183 C182 52.4(6) . . ?
C199 C183 H18H 155.1 . . ?
C182 C183 H18H 109.5 . . ?
C199 C183 H18I 93.9 . . ?
C182 C183 H18I 109.5 . . ?
H18H C183 H18I 109.5 . . ?
C199 C183 H18J 68.5 . . ?
C182 C183 H18J 109.5 . . ?
H18H C183 H18J 109.5 . . ?
H18I C183 H18J 109.5 . . ?
O11 C184 C185 109.2(4) . . ?
O11 C184 H18K 109.8 . . ?
C185 C184 H18K 109.8 . . ?
O11 C184 H18L 109.8 . . ?
C185 C184 H18L 109.8 . . ?
H18K C184 H18L 108.3 . . ?
C184 C185 C186 110.7(4) . . ?
C184 C185 H18M 109.5 . . ?
C186 C185 H18M 109.5 . . ?
C184 C185 H18N 109.5 . . ?
C186 C185 H18N 109.5 . . ?
H18M C185 H18N 108.1 . . ?
C185 C186 H18O 109.5 . . ?
C185 C186 H18P 109.5 . . ?
H18O C186 H18P 109.5 . . ?
C185 C186 H18Q 109.5 . . ?
H18O C186 H18Q 109.5 . . ?
H18P C186 H18Q 109.5 . . ?
O10 C187 C188 107.8(3) . . ?
O10 C187 H18R 110.1 . . ?
C188 C187 H18R 110.1 . . ?
O10 C187 H18S 110.1 . . ?
C188 C187 H18S 110.1 . . ?
H18R C187 H18S 108.5 . . ?
C187 C188 C189 112.3(4) . . ?
C187 C188 H18T 109.1 . . ?
C189 C188 H18T 109.1 . . ?
C187 C188 H18U 109.1 . . ?
C189 C188 H18U 109.1 . . ?
H18T C188 H18U 107.9 . . ?
C188 C189 H18V 109.5 . . ?
C188 C189 H18W 109.5 . . ?
H18V C189 H18W 109.5 . . ?
C188 C189 H18X 109.5 . . ?
H18V C189 H18X 109.5 . . ?
H18W C189 H18X 109.5 . . ?
O12 C190 C191 111.3(6) . . ?
O12 C190 H19E 109.4 . . ?
C191 C190 H19E 109.4 . . ?
O12 C190 H19F 109.4 . . ?
C191 C190 H19F 109.4 . . ?
H19E C190 H19F 108.0 . . ?
C190 C191 C192 104.6(5) . . ?
C190 C191 H19G 110.8 . . ?
C192 C191 H19G 110.8 . . ?
C190 C191 H19H 110.8 . . ?
C192 C191 H19H 110.8 . . ?
H19G C191 H19H 108.9 . . ?
O12 C196 C197 110.6(6) . . ?
O12 C196 H19I 109.5 . . ?
C197 C196 H19I 109.5 . . ?
O12 C196 H19J 109.5 . . ?
C197 C196 H19J 109.5 . . ?
H19I C196 H19J 108.1 . . ?
C196 C197 C192 99.9(6) . . ?
C196 C197 H19K 111.8 . . ?
C192 C197 H19K 111.8 . . ?
C196 C197 H19L 111.8 . . ?
C192 C197 H19L 111.8 . . ?
H19K C197 H19L 109.5 . . ?
C197 C192 C191 55.1(4) . . ?
C197 C192 H19M 163.8 . . ?
C191 C192 H19M 109.5 . . ?
C197 C192 H19N 82.5 . . ?
C191 C192 H19N 109.5 . . ?
H19M C192 H19N 109.5 . . ?
C197 C192 H19O 75.1 . . ?
C191 C192 H19O 109.5 . . ?
H19M C192 H19O 109.5 . . ?
H19N C192 H19O 109.5 . . ?
O9 C193 C194 109.7(3) . . ?
O9 C193 H19P 109.7 . . ?
C194 C193 H19P 109.7 . . ?
O9 C193 H19Q 109.7 . . ?
C194 C193 H19Q 109.7 . . ?
H19P C193 H19Q 108.2 . . ?
C193 C194 C195 110.4(4) . . ?
C193 C194 H19R 109.6 . . ?
C195 C194 H19R 109.6 . . ?
C193 C194 H19S 109.6 . . ?
C195 C194 H19S 109.6 . . ?
H19R C194 H19S 108.1 . . ?
C194 C195 H19T 109.5 . . ?
C194 C195 H19U 109.5 . . ?
H19T C195 H19U 109.5 . . ?
C194 C195 H19V 109.5 . . ?
H19T C195 H19V 109.5 . . ?
H19U C195 H19V 109.5 . . ?
C211 C200 C201 109.7(5) . . ?
C211 C200 H20A 109.7 . . ?
C201 C200 H20A 109.7 . . ?
C211 C200 H20B 109.7 . . ?
C201 C200 H20B 109.7 . . ?
H20A C200 H20B 108.2 . . ?
C200 C201 H20C 109.5 . . ?
C200 C201 H20D 109.5 . . ?
H20C C201 H20D 109.5 . . ?
C200 C201 H20E 109.5 . . ?
H20C C201 H20E 109.5 . . ?
H20D C201 H20E 109.5 . . ?
O2 C202 C203 108.4(4) . . ?
O2 C202 H20F 110.0 . . ?
C203 C202 H20F 110.0 . . ?
O2 C202 H20G 110.0 . . ?
C203 C202 H20G 110.0 . . ?
H20F C202 H20G 108.4 . . ?
C204 C203 C202 111.6(4) . . ?
C204 C203 H20H 109.3 . . ?
C202 C203 H20H 109.3 . . ?
C204 C203 H20I 109.3 . . ?
C202 C203 H20I 109.3 . . ?
H20H C203 H20I 108.0 . . ?
C203 C204 H20J 109.5 . . ?
C203 C204 H20K 109.5 . . ?
H20J C204 H20K 109.5 . . ?
C203 C204 H20L 109.5 . . ?
H20J C204 H20L 109.5 . . ?
H20K C204 H20L 109.5 . . ?
O3 C205 C206 113.2(3) . . ?
O3 C205 H20M 108.9 . . ?
C206 C205 H20M 108.9 . . ?
O3 C205 H20N 108.9 . . ?
C206 C205 H20N 108.9 . . ?
H20M C205 H20N 107.7 . . ?
C205 C206 C207 110.0(4) . . ?
C205 C206 H20O 109.7 . . ?
C207 C206 H20O 109.7 . . ?
C205 C206 H20P 109.7 . . ?
C207 C206 H20P 109.7 . . ?
H20O C206 H20P 108.2 . . ?
C206 C207 H20Q 109.5 . . ?
C206 C207 H20R 109.5 . . ?
H20Q C207 H20R 109.5 . . ?
C206 C207 H20S 109.5 . . ?
H20Q C207 H20S 109.5 . . ?
H20R C207 H20S 109.5 . . ?
O4 C208 C209 109.3(3) . . ?
O4 C208 H20T 109.8 . . ?
C209 C208 H20T 109.8 . . ?
O4 C208 H20U 109.8 . . ?
C209 C208 H20U 109.8 . . ?
H20T C208 H20U 108.3 . . ?
C208 C209 C210 109.9(4) . . ?
C208 C209 H20V 109.7 . . ?
C210 C209 H20V 109.7 . . ?
C208 C209 H20W 109.7 . . ?
C210 C209 H20W 109.7 . . ?
H20V C209 H20W 108.2 . . ?
C209 C210 H21A 109.5 . . ?
C209 C210 H21B 109.5 . . ?
H21A C210 H21B 109.5 . . ?
C209 C210 H21C 109.5 . . ?
H21A C210 H21C 109.5 . . ?
H21B C210 H21C 109.5 . . ?
O1 C211 C200 110.9(4) . . ?
O1 C211 H21D 109.5 . . ?
C200 C211 H21D 109.5 . . ?
O1 C211 H21E 109.5 . . ?
C200 C211 H21E 109.5 . . ?
H21D C211 H21E 108.1 . . ?

loop_
_geom_bond_atom_site_label_1
_geom_bond_atom_site_label_2
_geom_bond_distance
_geom_bond_site_symmetry_2
_geom_bond_publ_flag
Ru1 C6 2.173(4) . ?
Ru1 C7 2.195(4) . ?
Ru1 C3 2.197(4) . ?
Ru1 C2 2.229(4) . ?
Ru1 C4 2.234(4) . ?
Ru1 C5 2.257(4) . ?
Ru1 P1 2.3542(12) . ?
Ru1 Cl2 2.4113(11) . ?
Ru1 Cl1 2.4127(15) . ?
Ru2 C64 2.180(4) . ?
Ru2 C59 2.203(4) . ?
Ru2 C61 2.214(4) . ?
Ru2 C60 2.222(4) . ?
Ru2 C62 2.226(4) . ?
Ru2 C63 2.257(4) . ?
Ru2 P2 2.3528(12) . ?
Ru2 Cl4 2.4086(11) . ?
Ru2 Cl3 2.4184(15) . ?
Ru3 C120 2.174(4) . ?
Ru3 C121 2.197(4) . ?
Ru3 C117 2.203(4) . ?
Ru3 C118 2.237(3) . ?
Ru3 C116 2.237(4) . ?
Ru3 C119 2.244(4) . ?
Ru3 P3 2.3498(12) . ?
Ru3 Cl6 2.4077(10) . ?
Ru3 Cl5 2.4184(15) . ?
P1 C23 1.819(4) . ?
P1 C17 1.838(4) . ?
P1 C11 1.841(4) . ?
P2 C74 1.827(4) . ?
P2 C80 1.831(4) . ?
P2 C68 1.838(4) . ?
P3 C131 1.836(4) . ?
P3 C137 1.839(4) . ?
P3 C125 1.845(4) . ?
O1 C156 1.394(4) . ?
O1 C211 1.442(6) . ?
O2 C163 1.378(4) . ?
O2 C202 1.436(5) . ?
O3 C149 1.379(4) . ?
O3 C205 1.441(4) . ?
O4 C140 1.386(4) . ?
O4 C208 1.447(4) . ?
O5 C26 1.387(4) . ?
O5 C172 1.459(5) . ?
O6 C42 1.392(5) . ?
O6 C198 1.396(14) . ?
O6 C181 1.490(15) . ?
O7 C35 1.372(5) . ?
O7 C175 1.448(5) . ?
O8 C49 1.390(5) . ?
O8 C178 1.455(7) . ?
O9 C99 1.400(4) . ?
O9 C193 1.424(5) . ?
O10 C106 1.383(4) . ?
O10 C187 1.435(5) . ?
O11 C83 1.393(4) . ?
O11 C184 1.439(5) . ?
O12 C92 1.389(4) . ?
O12 C190 1.423(8) . ?
O12 C196 1.496(9) . ?
C1 C2 1.498(6) . ?
C1 H1A 0.9800 . ?
C1 H1B 0.9800 . ?
C1 H1C 0.9800 . ?
C2 C3 1.420(6) . ?
C2 C7 1.427(6) . ?
C3 C4 1.411(6) . ?
C3 H3 0.9500 . ?
C4 C5 1.396(5) . ?
C4 H4 0.9500 . ?
C5 C6 1.434(5) . ?
C5 C8 1.519(6) . ?
C6 C7 1.394(6) . ?
C6 H6 0.9500 . ?
C7 H7 0.9500 . ?
C8 C9 1.527(6) . ?
C8 C10 1.532(6) . ?
C8 H8 1.0000 . ?
C9 H9A 0.9800 . ?
C9 H9B 0.9800 . ?
C9 H9C 0.9800 . ?
C10 H10A 0.9800 . ?
C10 H10B 0.9800 . ?
C10 H10C 0.9800 . ?
C11 C12 1.375(6) . ?
C11 C16 1.381(5) . ?
C12 C13 1.388(6) . ?
C12 H12 0.9500 . ?
C13 C14 1.373(6) . ?
C13 H13 0.9500 . ?
C14 C15 1.361(7) . ?
C14 H14 0.9500 . ?
C15 C16 1.391(6) . ?
C15 H15 0.9500 . ?
C16 H16 0.9500 . ?
C17 C18 1.394(5) . ?
C17 C22 1.395(5) . ?
C18 C19 1.381(6) . ?
C18 H18 0.9500 . ?
C19 C20 1.378(6) . ?
C19 H19 0.9500 . ?
C20 C21 1.388(6) . ?
C20 H20 0.9500 . ?
C21 C22 1.385(6) . ?
C21 H21 0.9500 . ?
C22 H22 0.9500 . ?
C23 C28 1.393(5) . ?
C23 C24 1.394(5) . ?
C24 C25 1.406(5) . ?
C24 H24 0.9500 . ?
C25 C26 1.398(5) . ?
C25 C50 1.505(5) . ?
C26 C27 1.406(5) . ?
C27 C28 1.388(5) . ?
C27 C29 1.504(5) . ?
C28 H28 0.9500 . ?
C29 C30 1.530(6) . ?
C29 H29A 0.9900 . ?
C29 H29B 0.9900 . ?
C30 C31 1.393(6) . ?
C30 C35 1.394(5) . ?
C31 C32 1.391(6) . ?
C31 H31 0.9500 . ?
C32 C33 1.380(7) . ?
C32 H32 0.9500 . ?
C33 C34 1.388(6) . ?
C33 H33 0.9500 . ?
C34 C35 1.406(5) . ?
C34 C36 1.512(6) . ?
C36 C37 1.509(6) . ?
C36 H36A 0.9900 . ?
C36 H36B 0.9900 . ?
C37 C42 1.396(6) . ?
C37 C38 1.401(6) . ?
C38 C39 1.395(6) . ?
C38 H38 0.9500 . ?
C39 C40 1.386(6) . ?
C39 C51 1.500(6) . ?
C40 C41 1.407(6) . ?
C40 H40 0.9500 . ?
C41 C42 1.380(6) . ?
C41 C43 1.524(6) . ?
C43 C44 1.513(6) . ?
C43 H43A 0.9900 . ?
C43 H43B 0.9900 . ?
C44 C49 1.392(5) . ?
C44 C45 1.403(6) . ?
C45 C46 1.378(6) . ?
C45 H45 0.9500 . ?
C46 C47 1.386(6) . ?
C46 H46 0.9500 . ?
C47 C48 1.394(6) . ?
C47 H47 0.9500 . ?
C48 C49 1.389(6) . ?
C48 C50 1.519(5) . ?
C50 H50A 0.9900 . ?
C50 H50B 0.9900 . ?
C51 C52 1.382(6) . ?
C51 C56 1.393(6) . ?
C52 C53 1.380(7) . ?
C52 H52 0.9500 . ?
C53 C54 1.376(7) . ?
C53 H53 0.9500 . ?
C54 C55 1.384(7) . ?
C54 C57 1.525(7) . ?
C55 C56 1.385(6) . ?
C55 H55 0.9500 . ?
C56 H56 0.9500 . ?
C57 H57A 0.9800 . ?
C57 H57B 0.9800 . ?
C57 H57C 0.9800 . ?
C58 C60 1.513(6) . ?
C58 H58A 0.9800 . ?
C58 H58B 0.9800 . ?
C58 H58C 0.9800 . ?
C59 C64 1.408(6) . ?
C59 C60 1.416(7) . ?
C59 H59 0.9500 . ?
C60 C61 1.423(6) . ?
C61 C62 1.415(6) . ?
C61 H61 0.9500 . ?
C62 C63 1.391(5) . ?
C62 H62 0.9500 . ?
C63 C64 1.440(5) . ?
C63 C65 1.522(6) . ?
C64 H64 0.9500 . ?
C65 C67 1.526(6) . ?
C65 C66 1.531(6) . ?
C65 H65 1.0000 . ?
C66 H66A 0.9800 . ?
C66 H66B 0.9800 . ?
C66 H66C 0.9800 . ?
C67 H67A 0.9800 . ?
C67 H67B 0.9800 . ?
C67 H67C 0.9800 . ?
C68 C69 1.373(6) . ?
C68 C73 1.388(5) . ?
C69 C70 1.395(6) . ?
C69 H69 0.9500 . ?
C70 C71 1.365(6) . ?
C70 H70 0.9500 . ?
C71 C72 1.366(7) . ?
C71 H71 0.9500 . ?
C72 C73 1.386(6) . ?
C72 H72 0.9500 . ?
C73 H73 0.9500 . ?
C74 C75 1.394(5) . ?
C74 C79 1.402(5) . ?
C75 C76 1.378(6) . ?
C75 H75 0.9500 . ?
C76 C77 1.387(6) . ?
C76 H76 0.9500 . ?
C77 C78 1.384(6) . ?
C77 H77 0.9500 . ?
C78 C79 1.374(6) . ?
C78 H78 0.9500 . ?
C79 H79 0.9500 . ?
C80 C85 1.387(5) . ?
C80 C81 1.391(5) . ?
C81 C82 1.393(5) . ?
C81 H81 0.9500 . ?
C82 C83 1.390(5) . ?
C82 C86 1.526(6) . ?
C83 C84 1.397(6) . ?
C84 C85 1.392(5) . ?
C84 C107 1.513(5) . ?
C85 H85 0.9500 . ?
C86 C87 1.528(5) . ?
C86 H86A 0.9900 . ?
C86 H86B 0.9900 . ?
C87 C92 1.401(5) . ?
C87 C88 1.406(5) . ?
C88 C89 1.377(6) . ?
C88 H88 0.9500 . ?
C89 C90 1.383(6) . ?
C89 H89 0.9500 . ?
C90 C91 1.392(6) . ?
C90 H90 0.9500 . ?
C91 C92 1.397(5) . ?
C91 C93 1.523(6) . ?
C93 C94 1.516(6) . ?
C93 H93A 0.9900 . ?
C93 H93B 0.9900 . ?
C94 C99 1.384(5) . ?
C94 C95 1.399(5) . ?
C95 C96 1.396(5) . ?
C95 H95 0.9500 . ?
C96 C97 1.378(5) . ?
C96 C108 1.496(5) . ?
C97 C98 1.397(5) . ?
C97 H97 0.9500 . ?
C98 C99 1.396(6) . ?
C98 C100 1.530(5) . ?
C100 C101 1.514(6) . ?
C100 H10D 0.9900 . ?
C100 H10E 0.9900 . ?
C101 C102 1.379(6) . ?
C101 C106 1.406(5) . ?
C102 C103 1.381(7) . ?
C102 H102 0.9500 . ?
C103 C104 1.381(6) . ?
C103 H103 0.9500 . ?
C104 C105 1.387(6) . ?
C104 H104 0.9500 . ?
C105 C106 1.391(5) . ?
C105 C107 1.510(6) . ?
C107 H10F 0.9900 . ?
C107 H10G 0.9900 . ?
C108 C109 1.379(6) . ?
C108 C113 1.385(6) . ?
C109 C110 1.390(6) . ?
C109 H109 0.9500 . ?
C110 C111 1.385(6) . ?
C110 H110 0.9500 . ?
C111 C112 1.377(6) . ?
C111 C114 1.518(6) . ?
C112 C113 1.393(6) . ?
C112 H112 0.9500 . ?
C113 H113 0.9500 . ?
C114 H11A 0.9800 . ?
C114 H11B 0.9800 . ?
C114 H11C 0.9800 . ?
C115 C116 1.499(6) . ?
C115 H11D 0.9800 . ?
C115 H11E 0.9800 . ?
C115 H11F 0.9800 . ?
C116 C117 1.404(5) . ?
C116 C121 1.431(6) . ?
C117 C118 1.421(5) . ?
C117 H117 0.9500 . ?
C118 C119 1.391(5) . ?
C118 H118 0.9500 . ?
C119 C120 1.434(5) . ?
C119 C122 1.523(5) . ?
C120 C121 1.396(6) . ?
C120 H120 0.9500 . ?
C121 H121 0.9500 . ?
C122 C123 1.514(6) . ?
C122 C124 1.537(6) . ?
C122 H122 1.0000 . ?
C123 H12A 0.9800 . ?
C123 H12B 0.9800 . ?
C123 H12C 0.9800 . ?
C124 H12D 0.9800 . ?
C124 H12E 0.9800 . ?
C124 H12F 0.9800 . ?
C125 C130 1.378(5) . ?
C125 C126 1.399(5) . ?
C126 C127 1.384(6) . ?
C126 H126 0.9500 . ?
C127 C128 1.371(6) . ?
C127 H127 0.9500 . ?
C128 C129 1.386(6) . ?
C128 H128 0.9500 . ?
C129 C130 1.389(6) . ?
C129 H129 0.9500 . ?
C130 H130 0.9500 . ?
C131 C132 1.394(5) . ?
C131 C136 1.400(5) . ?
C132 C133 1.383(6) . ?
C132 H132 0.9500 . ?
C133 C134 1.384(6) . ?
C133 H133 0.9500 . ?
C134 C135 1.385(6) . ?
C134 H134 0.9500 . ?
C135 C136 1.376(6) . ?
C135 H135 0.9500 . ?
C136 H136 0.9500 . ?
C137 C138 1.383(5) . ?
C137 C142 1.386(5) . ?
C138 C139 1.399(5) . ?
C138 H138 0.9500 . ?
C139 C140 1.397(5) . ?
C139 C143 1.514(5) . ?
C140 C141 1.389(5) . ?
C141 C142 1.407(5) . ?
C141 C164 1.522(5) . ?
C142 H142 0.9500 . ?
C143 C144 1.525(5) . ?
C143 H14A 0.9900 . ?
C143 H14B 0.9900 . ?
C144 C145 1.393(5) . ?
C144 C149 1.402(5) . ?
C145 C146 1.386(6) . ?
C145 H145 0.9500 . ?
C146 C147 1.381(6) . ?
C146 H146 0.9500 . ?
C147 C148 1.386(6) . ?
C147 H147 0.9500 . ?
C148 C149 1.404(5) . ?
C148 C150 1.521(5) . ?
C150 C151 1.520(5) . ?
C150 H15A 0.9900 . ?
C150 H15B 0.9900 . ?
C151 C156 1.401(6) . ?
C151 C152 1.402(5) . ?
C152 C153 1.388(5) . ?
C152 H152 0.9500 . ?
C153 C154 1.384(6) . ?
C153 C165 1.498(5) . ?
C154 C155 1.394(5) . ?
C154 H154 0.9500 . ?
C155 C156 1.392(5) . ?
C155 C157 1.518(6) . ?
C157 C158 1.527(6) . ?
C157 H15C 0.9900 . ?
C157 H15D 0.9900 . ?
C158 C159 1.377(5) . ?
C158 C163 1.393(5) . ?
C159 C160 1.387(6) . ?
C159 H159 0.9500 . ?
C160 C161 1.384(5) . ?
C160 H160 0.9500 . ?
C161 C162 1.392(5) . ?
C161 H161 0.9500 . ?
C162 C163 1.401(5) . ?
C162 C164 1.518(5) . ?
C164 H16A 0.9900 . ?
C164 H16B 0.9900 . ?
C165 C170 1.380(6) . ?
C165 C166 1.385(6) . ?
C166 C167 1.386(6) . ?
C166 H166 0.9500 . ?
C167 C168 1.374(6) . ?
C167 H167 0.9500 . ?
C168 C169 1.388(6) . ?
C168 C171 1.526(6) . ?
C169 C170 1.406(6) . ?
C169 H169 0.9500 . ?
C170 H170 0.9500 . ?
C171 H17A 0.9800 . ?
C171 H17B 0.9800 . ?
C171 H17C 0.9800 . ?
C172 C173 1.503(5) . ?
C172 H17D 0.9900 . ?
C172 H17E 0.9900 . ?
C173 C174 1.532(6) . ?
C173 H17F 0.9900 . ?
C173 H17G 0.9900 . ?
C174 H17H 0.9800 . ?
C174 H17I 0.9800 . ?
C174 H17J 0.9800 . ?
C175 C176 1.475(7) . ?
C175 H17K 0.9900 . ?
C175 H17L 0.9900 . ?
C176 C177 1.543(7) . ?
C176 H17M 0.9900 . ?
C176 H17N 0.9900 . ?
C177 H17O 0.9800 . ?
C177 H17P 0.9800 . ?
C177 H17Q 0.9800 . ?
C178 C179 1.5372(13) . ?
C178 H17R 0.9900 . ?
C178 H17S 0.9900 . ?
C179 C180 1.5398(13) . ?
C179 H17T 0.9900 . ?
C179 H17U 0.9900 . ?
C180 H18A 0.9800 . ?
C180 H18B 0.9800 . ?
C180 H18C 0.9800 . ?
C181 C182 1.5398(12) . ?
C181 H18D 0.9900 . ?
C181 H18E 0.9900 . ?
C182 C183 1.5404(12) . ?
C182 H18F 0.9900 . ?
C182 H18G 0.9900 . ?
C198 C199 1.5389(12) . ?
C198 H19A 0.9900 . ?
C198 H19B 0.9900 . ?
C199 C183 1.5402(11) . ?
C199 H19C 0.9900 . ?
C199 H19D 0.9900 . ?
C183 H18H 0.9800 . ?
C183 H18I 0.9800 . ?
C183 H18J 0.9800 . ?
C184 C185 1.498(6) . ?
C184 H18K 0.9900 . ?
C184 H18L 0.9900 . ?
C185 C186 1.530(7) . ?
C185 H18M 0.9900 . ?
C185 H18N 0.9900 . ?
C186 H18O 0.9800 . ?
C186 H18P 0.9800 . ?
C186 H18Q 0.9800 . ?
C187 C188 1.509(6) . ?
C187 H18R 0.9900 . ?
C187 H18S 0.9900 . ?
C188 C189 1.521(7) . ?
C188 H18T 0.9900 . ?
C188 H18U 0.9900 . ?
C189 H18V 0.9800 . ?
C189 H18W 0.9800 . ?
C189 H18X 0.9800 . ?
C190 C191 1.5400(12) . ?
C190 H19E 0.9900 . ?
C190 H19F 0.9900 . ?
C191 C192 1.5407(13) . ?
C191 H19G 0.9900 . ?
C191 H19H 0.9900 . ?
C196 C197 1.5397(12) . ?
C196 H19I 0.9900 . ?
C196 H19J 0.9900 . ?
C197 C192 1.5406(12) . ?
C197 H19K 0.9900 . ?
C197 H19L 0.9900 . ?
C192 H19M 0.9800 . ?
C192 H19N 0.9800 . ?
C192 H19O 0.9800 . ?
C193 C194 1.5379(12) . ?
C193 H19P 0.9900 . ?
C193 H19Q 0.9900 . ?
C194 C195 1.5392(12) . ?
C194 H19R 0.9900 . ?
C194 H19S 0.9900 . ?
C195 H19T 0.9800 . ?
C195 H19U 0.9800 . ?
C195 H19V 0.9800 . ?
C200 C211 1.479(8) . ?
C200 C201 1.532(9) . ?
C200 H20A 0.9900 . ?
C200 H20B 0.9900 . ?
C201 H20C 0.9800 . ?
C201 H20D 0.9800 . ?
C201 H20E 0.9800 . ?
C202 C203 1.514(6) . ?
C202 H20F 0.9900 . ?
C202 H20G 0.9900 . ?
C203 C204 1.508(7) . ?
C203 H20H 0.9900 . ?
C203 H20I 0.9900 . ?
C204 H20J 0.9800 . ?
C204 H20K 0.9800 . ?
C204 H20L 0.9800 . ?
C205 C206 1.513(6) . ?
C205 H20M 0.9900 . ?
C205 H20N 0.9900 . ?
C206 C207 1.526(6) . ?
C206 H20O 0.9900 . ?
C206 H20P 0.9900 . ?
C207 H20Q 0.9800 . ?
C207 H20R 0.9800 . ?
C207 H20S 0.9800 . ?
C208 C209 1.515(6) . ?
C208 H20T 0.9900 . ?
C208 H20U 0.9900 . ?
C209 C210 1.520(6) . ?
C209 H20V 0.9900 . ?
C209 H20W 0.9900 . ?
C210 H21A 0.9800 . ?
C210 H21B 0.9800 . ?
C210 H21C 0.9800 . ?
C211 H21D 0.9900 . ?
C211 H21E 0.9900 . ?

loop_
_geom_torsion_atom_site_label_1
_geom_torsion_atom_site_label_2
_geom_torsion_atom_site_label_3
_geom_torsion_atom_site_label_4
_geom_torsion
_geom_torsion_site_symmetry_1
_geom_torsion_site_symmetry_2
_geom_torsion_site_symmetry_3
_geom_torsion_site_symmetry_4
_geom_torsion_publ_flag
C6 Ru1 P1 C23 8.4(2) . . . . ?
C7 Ru1 P1 C23 -17.61(18) . . . . ?
C3 Ru1 P1 C23 -86.91(19) . . . . ?
C2 Ru1 P1 C23 -54.80(18) . . . . ?
C4 Ru1 P1 C23 -101.1(2) . . . . ?
C5 Ru1 P1 C23 0.2(5) . . . . ?
Cl2 Ru1 P1 C23 178.09(13) . . . . ?
Cl1 Ru1 P1 C23 89.19(14) . . . . ?
C6 Ru1 P1 C17 129.5(2) . . . . ?
C7 Ru1 P1 C17 103.49(19) . . . . ?
C3 Ru1 P1 C17 34.19(19) . . . . ?
C2 Ru1 P1 C17 66.30(18) . . . . ?
C4 Ru1 P1 C17 20.0(3) . . . . ?
C5 Ru1 P1 C17 121.3(4) . . . . ?
Cl2 Ru1 P1 C17 -60.81(15) . . . . ?
Cl1 Ru1 P1 C17 -149.71(14) . . . . ?
C6 Ru1 P1 C11 -110.2(2) . . . . ?
C7 Ru1 P1 C11 -136.28(19) . . . . ?
C3 Ru1 P1 C11 154.41(19) . . . . ?
C2 Ru1 P1 C11 -173.47(19) . . . . ?
C4 Ru1 P1 C11 140.3(2) . . . . ?
C5 Ru1 P1 C11 -118.4(4) . . . . ?
Cl2 Ru1 P1 C11 59.41(16) . . . . ?
Cl1 Ru1 P1 C11 -29.48(15) . . . . ?
C64 Ru2 P2 C74 -132.0(2) . . . . ?
C59 Ru2 P2 C74 -104.87(19) . . . . ?
C61 Ru2 P2 C74 -35.7(2) . . . . ?
C60 Ru2 P2 C74 -67.77(19) . . . . ?
C62 Ru2 P2 C74 -21.2(3) . . . . ?
C63 Ru2 P2 C74 -128.5(4) . . . . ?
Cl4 Ru2 P2 C74 57.19(14) . . . . ?
Cl3 Ru2 P2 C74 148.18(14) . . . . ?
C64 Ru2 P2 C80 -12.8(2) . . . . ?
C59 Ru2 P2 C80 14.32(19) . . . . ?
C61 Ru2 P2 C80 83.5(2) . . . . ?
C60 Ru2 P2 C80 51.42(19) . . . . ?
C62 Ru2 P2 C80 98.0(3) . . . . ?
C63 Ru2 P2 C80 -9.3(4) . . . . ?
Cl4 Ru2 P2 C80 176.38(14) . . . . ?
Cl3 Ru2 P2 C80 -92.63(15) . . . . ?
C64 Ru2 P2 C68 107.0(2) . . . . ?
C59 Ru2 P2 C68 134.1(2) . . . . ?
C61 Ru2 P2 C68 -156.7(2) . . . . ?
C60 Ru2 P2 C68 171.2(2) . . . . ?
C62 Ru2 P2 C68 -142.2(2) . . . . ?
C63 Ru2 P2 C68 110.4(4) . . . . ?
Cl4 Ru2 P2 C68 -63.84(16) . . . . ?
Cl3 Ru2 P2 C68 27.15(15) . . . . ?
C120 Ru3 P3 C131 128.22(19) . . . . ?
C121 Ru3 P3 C131 100.24(18) . . . . ?
C117 Ru3 P3 C131 32.06(18) . . . . ?
C118 Ru3 P3 C131 19.5(3) . . . . ?
C116 Ru3 P3 C131 62.52(18) . . . . ?
C119 Ru3 P3 C131 131.2(4) . . . . ?
Cl6 Ru3 P3 C131 -59.58(14) . . . . ?
Cl5 Ru3 P3 C131 -150.32(14) . . . . ?
C120 Ru3 P3 C137 8.60(19) . . . . ?
C121 Ru3 P3 C137 -19.38(18) . . . . ?
C117 Ru3 P3 C137 -87.57(18) . . . . ?
C118 Ru3 P3 C137 -100.1(3) . . . . ?
C116 Ru3 P3 C137 -57.11(18) . . . . ?
C119 Ru3 P3 C137 11.6(4) . . . . ?
Cl6 Ru3 P3 C137 -179.21(13) . . . . ?
Cl5 Ru3 P3 C137 90.06(14) . . . . ?
C120 Ru3 P3 C125 -110.0(2) . . . . ?
C121 Ru3 P3 C125 -137.96(18) . . . . ?
C117 Ru3 P3 C125 153.86(18) . . . . ?
C118 Ru3 P3 C125 141.3(3) . . . . ?
C116 Ru3 P3 C125 -175.68(18) . . . . ?
C119 Ru3 P3 C125 -107.0(4) . . . . ?
Cl6 Ru3 P3 C125 62.22(15) . . . . ?
Cl5 Ru3 P3 C125 -28.52(14) . . . . ?
C6 Ru1 C2 C3 102.6(3) . . . . ?
C7 Ru1 C2 C3 131.1(4) . . . . ?
C4 Ru1 C2 C3 29.6(2) . . . . ?
C5 Ru1 C2 C3 65.2(3) . . . . ?
P1 Ru1 C2 C3 -126.5(2) . . . . ?
Cl2 Ru1 C2 C3 -37.1(3) . . . . ?
Cl1 Ru1 C2 C3 148.7(2) . . . . ?
C6 Ru1 C2 C7 -28.5(2) . . . . ?
C3 Ru1 C2 C7 -131.1(4) . . . . ?
C4 Ru1 C2 C7 -101.5(3) . . . . ?
C5 Ru1 C2 C7 -65.9(2) . . . . ?
P1 Ru1 C2 C7 102.4(2) . . . . ?
Cl2 Ru1 C2 C7 -168.23(18) . . . . ?
Cl1 Ru1 C2 C7 17.6(3) . . . . ?
C6 Ru1 C2 C1 -143.2(5) . . . . ?
C7 Ru1 C2 C1 -114.7(5) . . . . ?
C3 Ru1 C2 C1 114.2(6) . . . . ?
C4 Ru1 C2 C1 143.9(5) . . . . ?
C5 Ru1 C2 C1 179.4(5) . . . . ?
P1 Ru1 C2 C1 -12.3(5) . . . . ?
Cl2 Ru1 C2 C1 77.1(5) . . . . ?
Cl1 Ru1 C2 C1 -97.0(5) . . . . ?
C7 C2 C3 C4 -3.9(6) . . . . ?
C1 C2 C3 C4 173.5(4) . . . . ?
Ru1 C2 C3 C4 -56.9(3) . . . . ?
C7 C2 C3 Ru1 53.0(3) . . . . ?
C1 C2 C3 Ru1 -129.7(4) . . . . ?
C6 Ru1 C3 C4 64.5(3) . . . . ?
C7 Ru1 C3 C4 101.2(3) . . . . ?
C2 Ru1 C3 C4 131.1(4) . . . . ?
C5 Ru1 C3 C4 27.3(2) . . . . ?
P1 Ru1 C3 C4 -167.9(2) . . . . ?
Cl2 Ru1 C3 C4 -77.8(2) . . . . ?
Cl1 Ru1 C3 C4 24.3(5) . . . . ?
C6 Ru1 C3 C2 -66.6(3) . . . . ?
C7 Ru1 C3 C2 -29.9(2) . . . . ?
C4 Ru1 C3 C2 -131.1(4) . . . . ?
C5 Ru1 C3 C2 -103.8(3) . . . . ?
P1 Ru1 C3 C2 61.0(3) . . . . ?
Cl2 Ru1 C3 C2 151.1(2) . . . . ?
Cl1 Ru1 C3 C2 -106.8(4) . . . . ?
C2 C3 C4 C5 3.3(6) . . . . ?
Ru1 C3 C4 C5 -53.4(3) . . . . ?
C2 C3 C4 Ru1 56.7(3) . . . . ?
C6 Ru1 C4 C5 29.9(2) . . . . ?
C7 Ru1 C4 C5 67.0(3) . . . . ?
C3 Ru1 C4 C5 134.4(4) . . . . ?
C2 Ru1 C4 C5 104.6(3) . . . . ?
P1 Ru1 C4 C5 156.3(2) . . . . ?
Cl2 Ru1 C4 C5 -122.6(2) . . . . ?
Cl1 Ru1 C4 C5 -36.3(3) . . . . ?
C6 Ru1 C4 C3 -104.6(3) . . . . ?
C7 Ru1 C4 C3 -67.5(3) . . . . ?
C2 Ru1 C4 C3 -29.8(2) . . . . ?
C5 Ru1 C4 C3 -134.4(4) . . . . ?
P1 Ru1 C4 C3 21.8(4) . . . . ?
Cl2 Ru1 C4 C3 103.0(2) . . . . ?
Cl1 Ru1 C4 C3 -170.7(2) . . . . ?
C3 C4 C5 C6 1.0(6) . . . . ?
Ru1 C4 C5 C6 -51.2(3) . . . . ?
C3 C4 C5 C8 179.4(4) . . . . ?
Ru1 C4 C5 C8 127.2(4) . . . . ?
C3 C4 C5 Ru1 52.2(3) . . . . ?
C6 Ru1 C5 C4 -131.7(4) . . . . ?
C7 Ru1 C5 C4 -102.0(3) . . . . ?
C3 Ru1 C5 C4 -28.0(2) . . . . ?
C2 Ru1 C5 C4 -64.8(3) . . . . ?
P1 Ru1 C5 C4 -121.2(4) . . . . ?
Cl2 Ru1 C5 C4 61.1(2) . . . . ?
Cl1 Ru1 C5 C4 151.1(2) . . . . ?
C7 Ru1 C5 C6 29.7(2) . . . . ?
C3 Ru1 C5 C6 103.7(3) . . . . ?
C2 Ru1 C5 C6 66.9(3) . . . . ?
C4 Ru1 C5 C6 131.7(4) . . . . ?
P1 Ru1 C5 C6 10.5(6) . . . . ?
Cl2 Ru1 C5 C6 -167.2(2) . . . . ?
Cl1 Ru1 C5 C6 -77.2(2) . . . . ?
C6 Ru1 C5 C8 112.2(5) . . . . ?
C7 Ru1 C5 C8 141.9(4) . . . . ?
C3 Ru1 C5 C8 -144.1(4) . . . . ?
C2 Ru1 C5 C8 179.1(4) . . . . ?
C4 Ru1 C5 C8 -116.1(5) . . . . ?
P1 Ru1 C5 C8 122.7(4) . . . . ?
Cl2 Ru1 C5 C8 -55.1(4) . . . . ?
Cl1 Ru1 C5 C8 34.9(4) . . . . ?
C4 C5 C6 C7 -4.6(6) . . . . ?
C8 C5 C6 C7 177.0(4) . . . . ?
Ru1 C5 C6 C7 -57.2(4) . . . . ?
C4 C5 C6 Ru1 52.7(3) . . . . ?
C8 C5 C6 Ru1 -125.7(4) . . . . ?
C3 Ru1 C6 C7 65.9(2) . . . . ?
C2 Ru1 C6 C7 28.8(2) . . . . ?
C4 Ru1 C6 C7 102.3(3) . . . . ?
C5 Ru1 C6 C7 131.0(4) . . . . ?
P1 Ru1 C6 C7 -45.7(3) . . . . ?
Cl2 Ru1 C6 C7 151.3(2) . . . . ?
Cl1 Ru1 C6 C7 -126.0(2) . . . . ?
C7 Ru1 C6 C5 -131.0(4) . . . . ?
C3 Ru1 C6 C5 -65.2(2) . . . . ?
C2 Ru1 C6 C5 -102.2(3) . . . . ?
C4 Ru1 C6 C5 -28.8(2) . . . . ?
P1 Ru1 C6 C5 -176.76(18) . . . . ?
Cl2 Ru1 C6 C5 20.3(3) . . . . ?
Cl1 Ru1 C6 C5 102.9(2) . . . . ?
C5 C6 C7 C2 3.9(6) . . . . ?
Ru1 C6 C7 C2 -54.3(3) . . . . ?
C5 C6 C7 Ru1 58.2(4) . . . . ?
C3 C2 C7 C6 0.3(6) . . . . ?
C1 C2 C7 C6 -177.0(4) . . . . ?
Ru1 C2 C7 C6 53.4(4) . . . . ?
C3 C2 C7 Ru1 -53.0(3) . . . . ?
C1 C2 C7 Ru1 129.6(4) . . . . ?
C3 Ru1 C7 C6 -103.3(3) . . . . ?
C2 Ru1 C7 C6 -133.1(3) . . . . ?
C4 Ru1 C7 C6 -66.2(2) . . . . ?
C5 Ru1 C7 C6 -30.0(2) . . . . ?
P1 Ru1 C7 C6 145.3(2) . . . . ?
Cl2 Ru1 C7 C6 -100.0(4) . . . . ?
Cl1 Ru1 C7 C6 57.7(2) . . . . ?
C6 Ru1 C7 C2 133.1(3) . . . . ?
C3 Ru1 C7 C2 29.7(2) . . . . ?
C4 Ru1 C7 C2 66.9(2) . . . . ?
C5 Ru1 C7 C2 103.0(2) . . . . ?
P1 Ru1 C7 C2 -81.6(2) . . . . ?
Cl2 Ru1 C7 C2 33.1(5) . . . . ?
Cl1 Ru1 C7 C2 -169.3(2) . . . . ?
C4 C5 C8 C9 -45.4(5) . . . . ?
C6 C5 C8 C9 133.0(4) . . . . ?
Ru1 C5 C8 C9 46.5(5) . . . . ?
C4 C5 C8 C10 78.8(5) . . . . ?
C6 C5 C8 C10 -102.8(4) . . . . ?
Ru1 C5 C8 C10 170.7(3) . . . . ?
C23 P1 C11 C12 174.2(4) . . . . ?
C17 P1 C11 C12 64.6(4) . . . . ?
Ru1 P1 C11 C12 -63.7(4) . . . . ?
C23 P1 C11 C16 -1.4(4) . . . . ?
C17 P1 C11 C16 -110.9(4) . . . . ?
Ru1 P1 C11 C16 120.7(4) . . . . ?
C16 C11 C12 C13 0.4(9) . . . . ?
P1 C11 C12 C13 -175.4(5) . . . . ?
C11 C12 C13 C14 -0.7(10) . . . . ?
C12 C13 C14 C15 0.6(9) . . . . ?
C13 C14 C15 C16 -0.2(8) . . . . ?
C12 C11 C16 C15 0.0(7) . . . . ?
P1 C11 C16 C15 175.6(4) . . . . ?
C14 C15 C16 C11 -0.1(8) . . . . ?
C23 P1 C17 C18 127.9(3) . . . . ?
C11 P1 C17 C18 -125.2(3) . . . . ?
Ru1 P1 C17 C18 5.0(4) . . . . ?
C23 P1 C17 C22 -57.3(4) . . . . ?
C11 P1 C17 C22 49.6(4) . . . . ?
Ru1 P1 C17 C22 179.8(3) . . . . ?
C22 C17 C18 C19 1.8(6) . . . . ?
P1 C17 C18 C19 176.6(3) . . . . ?
C17 C18 C19 C20 0.6(7) . . . . ?
C18 C19 C20 C21 -1.8(7) . . . . ?
C19 C20 C21 C22 0.7(7) . . . . ?
C20 C21 C22 C17 1.7(7) . . . . ?
C18 C17 C22 C21 -2.9(6) . . . . ?
P1 C17 C22 C21 -177.7(3) . . . . ?
C17 P1 C23 C28 174.7(3) . . . . ?
C11 P1 C23 C28 70.1(3) . . . . ?
Ru1 P1 C23 C28 -58.2(3) . . . . ?
C17 P1 C23 C24 -8.2(4) . . . . ?
C11 P1 C23 C24 -112.8(3) . . . . ?
Ru1 P1 C23 C24 118.9(3) . . . . ?
C28 C23 C24 C25 -2.0(6) . . . . ?
P1 C23 C24 C25 -179.1(3) . . . . ?
C23 C24 C25 C26 -3.7(6) . . . . ?
C23 C24 C25 C50 171.9(3) . . . . ?
C172 O5 C26 C25 91.1(4) . . . . ?
C172 O5 C26 C27 -88.1(4) . . . . ?
C24 C25 C26 O5 -172.1(3) . . . . ?
C50 C25 C26 O5 12.5(5) . . . . ?
C24 C25 C26 C27 7.1(6) . . . . ?
C50 C25 C26 C27 -168.3(4) . . . . ?
O5 C26 C27 C28 174.4(3) . . . . ?
C25 C26 C27 C28 -4.8(6) . . . . ?
O5 C26 C27 C29 -5.8(5) . . . . ?
C25 C26 C27 C29 175.0(3) . . . . ?
C26 C27 C28 C23 -1.3(6) . . . . ?
C29 C27 C28 C23 179.0(3) . . . . ?
C24 C23 C28 C27 4.6(6) . . . . ?
P1 C23 C28 C27 -178.2(3) . . . . ?
C28 C27 C29 C30 68.2(5) . . . . ?
C26 C27 C29 C30 -111.6(4) . . . . ?
C27 C29 C30 C31 -99.1(4) . . . . ?
C27 C29 C30 C35 78.9(4) . . . . ?
C35 C30 C31 C32 0.0(6) . . . . ?
C29 C30 C31 C32 178.1(4) . . . . ?
C30 C31 C32 C33 -2.1(7) . . . . ?
C31 C32 C33 C34 0.9(7) . . . . ?
C32 C33 C34 C35 2.2(6) . . . . ?
C32 C33 C34 C36 -173.6(4) . . . . ?
C175 O7 C35 C30 78.5(5) . . . . ?
C175 O7 C35 C34 -104.3(4) . . . . ?
C31 C30 C35 O7 -179.7(3) . . . . ?
C29 C30 C35 O7 2.3(5) . . . . ?
C31 C30 C35 C34 3.2(6) . . . . ?
C29 C30 C35 C34 -174.8(3) . . . . ?
C33 C34 C35 O7 178.6(3) . . . . ?
C36 C34 C35 O7 -5.6(5) . . . . ?
C33 C34 C35 C30 -4.3(6) . . . . ?
C36 C34 C35 C30 171.5(3) . . . . ?
C33 C34 C36 C37 98.3(5) . . . . ?
C35 C34 C36 C37 -77.4(5) . . . . ?
C34 C36 C37 C42 111.5(5) . . . . ?
C34 C36 C37 C38 -65.8(5) . . . . ?
C42 C37 C38 C39 -1.5(6) . . . . ?
C36 C37 C38 C39 175.9(4) . . . . ?
C37 C38 C39 C40 -4.9(6) . . . . ?
C37 C38 C39 C51 173.8(4) . . . . ?
C38 C39 C40 C41 4.5(6) . . . . ?
C51 C39 C40 C41 -174.2(4) . . . . ?
C39 C40 C41 C42 2.3(6) . . . . ?
C39 C40 C41 C43 -178.1(4) . . . . ?
C40 C41 C42 O6 173.3(4) . . . . ?
C43 C41 C42 O6 -6.3(6) . . . . ?
C40 C41 C42 C37 -9.0(6) . . . . ?
C43 C41 C42 C37 171.4(4) . . . . ?
C198 O6 C42 C41 -108.8(7) . . . . ?
C181 O6 C42 C41 -71.1(7) . . . . ?
C198 O6 C42 C37 73.5(7) . . . . ?
C181 O6 C42 C37 111.3(6) . . . . ?
C38 C37 C42 C41 8.7(6) . . . . ?
C36 C37 C42 C41 -168.6(4) . . . . ?
C38 C37 C42 O6 -173.7(4) . . . . ?
C36 C37 C42 O6 9.0(6) . . . . ?
C42 C41 C43 C44 -112.5(5) . . . . ?
C40 C41 C43 C44 67.9(5) . . . . ?
C41 C43 C44 C49 80.4(5) . . . . ?
C41 C43 C44 C45 -96.7(5) . . . . ?
C49 C44 C45 C46 -0.4(7) . . . . ?
C43 C44 C45 C46 176.8(4) . . . . ?
C44 C45 C46 C47 -1.3(7) . . . . ?
C45 C46 C47 C48 1.2(7) . . . . ?
C46 C47 C48 C49 0.7(6) . . . . ?
C46 C47 C48 C50 -172.9(4) . . . . ?
C47 C48 C49 O8 179.3(4) . . . . ?
C50 C48 C49 O8 -7.0(6) . . . . ?
C47 C48 C49 C44 -2.6(6) . . . . ?
C50 C48 C49 C44 171.0(4) . . . . ?
C178 O8 C49 C48 -92.2(5) . . . . ?
C178 O8 C49 C44 89.7(5) . . . . ?
C45 C44 C49 C48 2.4(6) . . . . ?
C43 C44 C49 C48 -174.7(4) . . . . ?
C45 C44 C49 O8 -179.5(4) . . . . ?
C43 C44 C49 O8 3.4(6) . . . . ?
C26 C25 C50 C48 108.0(4) . . . . ?
C24 C25 C50 C48 -67.3(5) . . . . ?
C49 C48 C50 C25 -79.1(5) . . . . ?
C47 C48 C50 C25 94.3(5) . . . . ?
C40 C39 C51 C52 -36.9(7) . . . . ?
C38 C39 C51 C52 144.4(4) . . . . ?
C40 C39 C51 C56 141.4(4) . . . . ?
C38 C39 C51 C56 -37.3(6) . . . . ?
C56 C51 C52 C53 0.8(7) . . . . ?
C39 C51 C52 C53 179.1(4) . . . . ?
C51 C52 C53 C54 -2.0(8) . . . . ?
C52 C53 C54 C55 2.0(7) . . . . ?
C52 C53 C54 C57 -177.9(5) . . . . ?
C53 C54 C55 C56 -0.9(7) . . . . ?
C57 C54 C55 C56 179.0(5) . . . . ?
C54 C55 C56 C51 -0.2(7) . . . . ?
C52 C51 C56 C55 0.2(7) . . . . ?
C39 C51 C56 C55 -178.1(4) . . . . ?
C61 Ru2 C59 C64 103.3(3) . . . . ?
C60 Ru2 C59 C64 133.0(3) . . . . ?
C62 Ru2 C59 C64 66.2(2) . . . . ?
C63 Ru2 C59 C64 30.0(2) . . . . ?
P2 Ru2 C59 C64 -143.9(2) . . . . ?
Cl4 Ru2 C59 C64 106.4(4) . . . . ?
Cl3 Ru2 C59 C64 -56.2(2) . . . . ?
C64 Ru2 C59 C60 -133.0(3) . . . . ?
C61 Ru2 C59 C60 -29.7(2) . . . . ?
C62 Ru2 C59 C60 -66.8(2) . . . . ?
C63 Ru2 C59 C60 -103.0(3) . . . . ?
P2 Ru2 C59 C60 83.1(2) . . . . ?
Cl4 Ru2 C59 C60 -26.6(5) . . . . ?
Cl3 Ru2 C59 C60 170.8(2) . . . . ?
C64 C59 C60 C61 1.0(6) . . . . ?
Ru2 C59 C60 C61 54.1(3) . . . . ?
C64 C59 C60 C58 176.5(4) . . . . ?
Ru2 C59 C60 C58 -130.4(4) . . . . ?
C64 C59 C60 Ru2 -53.1(4) . . . . ?
C64 Ru2 C60 C59 28.8(2) . . . . ?
C61 Ru2 C60 C59 131.4(4) . . . . ?
C62 Ru2 C60 C59 101.7(3) . . . . ?
C63 Ru2 C60 C59 66.2(2) . . . . ?
P2 Ru2 C60 C59 -101.3(2) . . . . ?
Cl4 Ru2 C60 C59 169.72(19) . . . . ?
Cl3 Ru2 C60 C59 -15.1(3) . . . . ?
C64 Ru2 C60 C61 -102.6(3) . . . . ?
C59 Ru2 C60 C61 -131.4(4) . . . . ?
C62 Ru2 C60 C61 -29.7(2) . . . . ?
C63 Ru2 C60 C61 -65.1(3) . . . . ?
P2 Ru2 C60 C61 127.4(2) . . . . ?
Cl4 Ru2 C60 C61 38.4(3) . . . . ?
Cl3 Ru2 C60 C61 -146.4(2) . . . . ?
C64 Ru2 C60 C58 143.6(5) . . . . ?
C59 Ru2 C60 C58 114.8(6) . . . . ?
C61 Ru2 C60 C58 -113.8(6) . . . . ?
C62 Ru2 C60 C58 -143.5(6) . . . . ?
C63 Ru2 C60 C58 -178.9(5) . . . . ?
P2 Ru2 C60 C58 13.5(5) . . . . ?
Cl4 Ru2 C60 C58 -75.5(5) . . . . ?
Cl3 Ru2 C60 C58 99.8(5) . . . . ?
C59 C60 C61 C62 1.6(6) . . . . ?
C58 C60 C61 C62 -174.0(4) . . . . ?
Ru2 C60 C61 C62 55.5(3) . . . . ?
C59 C60 C61 Ru2 -53.9(3) . . . . ?
C58 C60 C61 Ru2 130.5(4) . . . . ?
C64 Ru2 C61 C62 -64.4(3) . . . . ?
C59 Ru2 C61 C62 -101.4(3) . . . . ?
C60 Ru2 C61 C62 -131.0(4) . . . . ?
C63 Ru2 C61 C62 -27.1(2) . . . . ?
P2 Ru2 C61 C62 168.2(2) . . . . ?
Cl4 Ru2 C61 C62 79.6(2) . . . . ?
Cl3 Ru2 C61 C62 -23.1(5) . . . . ?
C64 Ru2 C61 C60 66.6(3) . . . . ?
C59 Ru2 C61 C60 29.6(3) . . . . ?
C62 Ru2 C61 C60 131.0(4) . . . . ?
C63 Ru2 C61 C60 103.9(3) . . . . ?
P2 Ru2 C61 C60 -60.8(3) . . . . ?
Cl4 Ru2 C61 C60 -149.4(3) . . . . ?
Cl3 Ru2 C61 C60 107.9(4) . . . . ?
C60 C61 C62 C63 -1.3(6) . . . . ?
Ru2 C61 C62 C63 54.0(4) . . . . ?
C60 C61 C62 Ru2 -55.4(3) . . . . ?
C64 Ru2 C62 C63 -30.1(2) . . . . ?
C59 Ru2 C62 C63 -67.5(3) . . . . ?
C61 Ru2 C62 C63 -134.7(4) . . . . ?
C60 Ru2 C62 C63 -104.8(3) . . . . ?
P2 Ru2 C62 C63 -156.8(2) . . . . ?
Cl4 Ru2 C62 C63 124.7(2) . . . . ?
Cl3 Ru2 C62 C63 36.0(3) . . . . ?
C64 Ru2 C62 C61 104.6(3) . . . . ?
C59 Ru2 C62 C61 67.2(3) . . . . ?
C60 Ru2 C62 C61 29.9(3) . . . . ?
C63 Ru2 C62 C61 134.7(4) . . . . ?
P2 Ru2 C62 C61 -22.1(4) . . . . ?
Cl4 Ru2 C62 C61 -100.6(3) . . . . ?
Cl3 Ru2 C62 C61 170.7(2) . . . . ?
C61 C62 C63 C64 -1.5(6) . . . . ?
Ru2 C62 C63 C64 51.6(3) . . . . ?
C61 C62 C63 C65 -179.9(4) . . . . ?
Ru2 C62 C63 C65 -126.9(4) . . . . ?
C61 C62 C63 Ru2 -53.1(4) . . . . ?
C64 Ru2 C63 C62 131.4(4) . . . . ?
C59 Ru2 C63 C62 101.6(3) . . . . ?
C61 Ru2 C63 C62 27.9(2) . . . . ?
C60 Ru2 C63 C62 64.7(3) . . . . ?
P2 Ru2 C63 C62 127.0(4) . . . . ?
Cl4 Ru2 C63 C62 -59.0(2) . . . . ?
Cl3 Ru2 C63 C62 -150.8(2) . . . . ?
C59 Ru2 C63 C64 -29.8(2) . . . . ?
C61 Ru2 C63 C64 -103.5(3) . . . . ?
C60 Ru2 C63 C64 -66.7(3) . . . . ?
C62 Ru2 C63 C64 -131.4(4) . . . . ?
P2 Ru2 C63 C64 -4.4(6) . . . . ?
Cl4 Ru2 C63 C64 169.6(2) . . . . ?
Cl3 Ru2 C63 C64 77.9(2) . . . . ?
C64 Ru2 C63 C65 -112.8(4) . . . . ?
C59 Ru2 C63 C65 -142.5(4) . . . . ?
C61 Ru2 C63 C65 143.7(4) . . . . ?
C60 Ru2 C63 C65 -179.4(4) . . . . ?
C62 Ru2 C63 C65 115.9(5) . . . . ?
P2 Ru2 C63 C65 -117.2(4) . . . . ?
Cl4 Ru2 C63 C65 56.9(4) . . . . ?
Cl3 Ru2 C63 C65 -34.9(4) . . . . ?
C60 C59 C64 C63 -3.9(6) . . . . ?
Ru2 C59 C64 C63 -57.8(3) . . . . ?
C60 C59 C64 Ru2 53.9(4) . . . . ?
C62 C63 C64 C59 4.1(6) . . . . ?
C65 C63 C64 C59 -177.4(4) . . . . ?
Ru2 C63 C64 C59 56.9(3) . . . . ?
C62 C63 C64 Ru2 -52.8(3) . . . . ?
C65 C63 C64 Ru2 125.6(4) . . . . ?
C61 Ru2 C64 C59 -65.7(2) . . . . ?
C60 Ru2 C64 C59 -28.7(2) . . . . ?
C62 Ru2 C64 C59 -102.2(3) . . . . ?
C63 Ru2 C64 C59 -131.1(4) . . . . ?
P2 Ru2 C64 C59 47.6(3) . . . . ?
Cl4 Ru2 C64 C59 -148.0(2) . . . . ?
Cl3 Ru2 C64 C59 127.3(2) . . . . ?
C59 Ru2 C64 C63 131.1(4) . . . . ?
C61 Ru2 C64 C63 65.3(2) . . . . ?
C60 Ru2 C64 C63 102.4(3) . . . . ?
C62 Ru2 C64 C63 28.9(2) . . . . ?
P2 Ru2 C64 C63 178.63(17) . . . . ?
Cl4 Ru2 C64 C63 -17.0(3) . . . . ?
Cl3 Ru2 C64 C63 -101.6(2) . . . . ?
C62 C63 C65 C67 48.6(5) . . . . ?
C64 C63 C65 C67 -129.8(4) . . . . ?
Ru2 C63 C65 C67 -42.8(5) . . . . ?
C62 C63 C65 C66 -74.8(5) . . . . ?
C64 C63 C65 C66 106.8(4) . . . . ?
Ru2 C63 C65 C66 -166.2(3) . . . . ?
C74 P2 C68 C69 -78.4(4) . . . . ?
C80 P2 C68 C69 174.6(4) . . . . ?
Ru2 P2 C68 C69 51.0(4) . . . . ?
C74 P2 C68 C73 98.4(4) . . . . ?
C80 P2 C68 C73 -8.6(4) . . . . ?
Ru2 P2 C68 C73 -132.2(4) . . . . ?
C73 C68 C69 C70 -1.8(8) . . . . ?
P2 C68 C69 C70 175.0(4) . . . . ?
C68 C69 C70 C71 0.3(8) . . . . ?
C69 C70 C71 C72 1.0(9) . . . . ?
C70 C71 C72 C73 -0.6(9) . . . . ?
C71 C72 C73 C68 -1.0(9) . . . . ?
C69 C68 C73 C72 2.2(8) . . . . ?
P2 C68 C73 C72 -174.6(4) . . . . ?
C80 P2 C74 C75 -118.9(3) . . . . ?
C68 P2 C74 C75 134.6(3) . . . . ?
Ru2 P2 C74 C75 4.0(4) . . . . ?
C80 P2 C74 C79 57.5(4) . . . . ?
C68 P2 C74 C79 -49.0(4) . . . . ?
Ru2 P2 C74 C79 -179.6(3) . . . . ?
C79 C74 C75 C76 -0.5(6) . . . . ?
P2 C74 C75 C76 175.9(3) . . . . ?
C74 C75 C76 C77 -0.7(7) . . . . ?
C75 C76 C77 C78 2.0(7) . . . . ?
C76 C77 C78 C79 -2.1(7) . . . . ?
C77 C78 C79 C74 0.9(7) . . . . ?
C75 C74 C79 C78 0.4(6) . . . . ?
P2 C74 C79 C78 -176.1(3) . . . . ?
C74 P2 C80 C85 -172.2(3) . . . . ?
C68 P2 C80 C85 -68.1(3) . . . . ?
Ru2 P2 C80 C85 60.9(3) . . . . ?
C74 P2 C80 C81 10.9(4) . . . . ?
C68 P2 C80 C81 115.0(3) . . . . ?
Ru2 P2 C80 C81 -116.1(3) . . . . ?
C85 C80 C81 C82 1.6(5) . . . . ?
P2 C80 C81 C82 178.6(3) . . . . ?
C80 C81 C82 C83 3.5(5) . . . . ?
C80 C81 C82 C86 -173.2(3) . . . . ?
C81 C82 C83 O11 173.2(3) . . . . ?
C86 C82 C83 O11 -10.2(5) . . . . ?
C81 C82 C83 C84 -6.7(5) . . . . ?
C86 C82 C83 C84 169.8(3) . . . . ?
C184 O11 C83 C82 -88.8(4) . . . . ?
C184 O11 C83 C84 91.1(4) . . . . ?
C82 C83 C84 C85 4.7(5) . . . . ?
O11 C83 C84 C85 -175.2(3) . . . . ?
C82 C83 C84 C107 -172.4(3) . . . . ?
O11 C83 C84 C107 7.7(5) . . . . ?
C81 C80 C85 C84 -3.7(5) . . . . ?
P2 C80 C85 C84 179.2(3) . . . . ?
C83 C84 C85 C80 0.6(5) . . . . ?
C107 C84 C85 C80 177.8(3) . . . . ?
C83 C82 C86 C87 -113.0(4) . . . . ?
C81 C82 C86 C87 63.6(5) . . . . ?
C82 C86 C87 C92 84.1(4) . . . . ?
C82 C86 C87 C88 -88.5(4) . . . . ?
C92 C87 C88 C89 -1.6(6) . . . . ?
C86 C87 C88 C89 171.3(4) . . . . ?
C87 C88 C89 C90 -1.1(6) . . . . ?
C88 C89 C90 C91 1.1(6) . . . . ?
C89 C90 C91 C92 1.5(6) . . . . ?
C89 C90 C91 C93 -174.1(4) . . . . ?
C190 O12 C92 C91 -70.9(5) . . . . ?
C196 O12 C92 C91 -112.0(5) . . . . ?
C190 O12 C92 C87 111.4(4) . . . . ?
C196 O12 C92 C87 70.3(5) . . . . ?
C90 C91 C92 O12 178.1(3) . . . . ?
C93 C91 C92 O12 -6.4(5) . . . . ?
C90 C91 C92 C87 -4.2(6) . . . . ?
C93 C91 C92 C87 171.3(4) . . . . ?
C88 C87 C92 O12 -178.1(3) . . . . ?
C86 C87 C92 O12 9.2(5) . . . . ?
C88 C87 C92 C91 4.3(6) . . . . ?
C86 C87 C92 C91 -168.5(3) . . . . ?
C90 C91 C93 C94 93.3(4) . . . . ?
C92 C91 C93 C94 -82.2(4) . . . . ?
C91 C93 C94 C99 107.4(4) . . . . ?
C91 C93 C94 C95 -71.2(4) . . . . ?
C99 C94 C95 C96 -2.7(6) . . . . ?
C93 C94 C95 C96 176.0(3) . . . . ?
C94 C95 C96 C97 -5.1(6) . . . . ?
C94 C95 C96 C108 173.5(3) . . . . ?
C95 C96 C97 C98 6.7(6) . . . . ?
C108 C96 C97 C98 -172.0(3) . . . . ?
C96 C97 C98 C99 -0.5(6) . . . . ?
C96 C97 C98 C100 -179.5(3) . . . . ?
C95 C94 C99 C98 9.1(6) . . . . ?
C93 C94 C99 C98 -169.5(3) . . . . ?
C95 C94 C99 O9 -169.5(3) . . . . ?
C93 C94 C99 O9 11.9(5) . . . . ?
C97 C98 C99 C94 -7.6(6) . . . . ?
C100 C98 C99 C94 171.4(3) . . . . ?
C97 C98 C99 O9 171.0(3) . . . . ?
C100 C98 C99 O9 -10.0(5) . . . . ?
C193 O9 C99 C94 90.5(4) . . . . ?
C193 O9 C99 C98 -88.2(4) . . . . ?
C99 C98 C100 C101 -115.3(4) . . . . ?
C97 C98 C100 C101 63.7(5) . . . . ?
C98 C100 C101 C102 -99.0(4) . . . . ?
C98 C100 C101 C106 76.8(4) . . . . ?
C106 C101 C102 C103 -1.0(6) . . . . ?
C100 C101 C102 C103 174.9(4) . . . . ?
C101 C102 C103 C104 -0.5(7) . . . . ?
C102 C103 C104 C105 1.9(7) . . . . ?
C103 C104 C105 C106 -1.6(6) . . . . ?
C103 C104 C105 C107 -179.0(4) . . . . ?
C187 O10 C106 C105 -93.1(4) . . . . ?
C187 O10 C106 C101 88.1(4) . . . . ?
C104 C105 C106 O10 -178.7(3) . . . . ?
C107 C105 C106 O10 -1.3(5) . . . . ?
C104 C105 C106 C101 0.0(6) . . . . ?
C107 C105 C106 C101 177.5(3) . . . . ?
C102 C101 C106 O10 180.0(3) . . . . ?
C100 C101 C106 O10 4.0(5) . . . . ?
C102 C101 C106 C105 1.2(6) . . . . ?
C100 C101 C106 C105 -174.8(3) . . . . ?
C104 C105 C107 C84 103.6(4) . . . . ?
C106 C105 C107 C84 -73.7(4) . . . . ?
C85 C84 C107 C105 -67.2(5) . . . . ?
C83 C84 C107 C105 109.9(4) . . . . ?
C97 C96 C108 C109 -151.3(4) . . . . ?
C95 C96 C108 C109 30.2(6) . . . . ?
C97 C96 C108 C113 31.6(5) . . . . ?
C95 C96 C108 C113 -147.0(4) . . . . ?
C113 C108 C109 C110 -1.3(6) . . . . ?
C96 C108 C109 C110 -178.5(4) . . . . ?
C108 C109 C110 C111 0.8(6) . . . . ?
C109 C110 C111 C112 -0.6(6) . . . . ?
C109 C110 C111 C114 -179.5(4) . . . . ?
C110 C111 C112 C113 0.8(7) . . . . ?
C114 C111 C112 C113 179.7(4) . . . . ?
C109 C108 C113 C112 1.5(6) . . . . ?
C96 C108 C113 C112 178.8(4) . . . . ?
C111 C112 C113 C108 -1.3(7) . . . . ?
C120 Ru3 C116 C117 102.6(3) . . . . ?
C121 Ru3 C116 C117 131.5(3) . . . . ?
C118 Ru3 C116 C117 29.5(2) . . . . ?
C119 Ru3 C116 C117 65.0(2) . . . . ?
P3 Ru3 C116 C117 -131.2(2) . . . . ?
Cl6 Ru3 C116 C117 -40.4(3) . . . . ?
Cl5 Ru3 C116 C117 141.5(2) . . . . ?
C120 Ru3 C116 C121 -28.9(2) . . . . ?
C117 Ru3 C116 C121 -131.5(3) . . . . ?
C118 Ru3 C116 C121 -102.0(2) . . . . ?
C119 Ru3 C116 C121 -66.5(2) . . . . ?
P3 Ru3 C116 C121 97.2(2) . . . . ?
Cl6 Ru3 C116 C121 -171.88(17) . . . . ?
Cl5 Ru3 C116 C121 10.0(3) . . . . ?
C120 Ru3 C116 C115 -142.2(5) . . . . ?
C121 Ru3 C116 C115 -113.3(5) . . . . ?
C117 Ru3 C116 C115 115.1(5) . . . . ?
C118 Ru3 C116 C115 144.6(5) . . . . ?
C119 Ru3 C116 C115 -179.8(5) . . . . ?
P3 Ru3 C116 C115 -16.1(4) . . . . ?
Cl6 Ru3 C116 C115 74.8(4) . . . . ?
Cl5 Ru3 C116 C115 -103.4(4) . . . . ?
C121 C116 C117 C118 -3.8(6) . . . . ?
C115 C116 C117 C118 172.7(4) . . . . ?
Ru3 C116 C117 C118 -56.4(3) . . . . ?
C121 C116 C117 Ru3 52.6(3) . . . . ?
C115 C116 C117 Ru3 -130.8(4) . . . . ?
C120 Ru3 C117 C116 -66.6(2) . . . . ?
C121 Ru3 C117 C116 -29.8(2) . . . . ?
C118 Ru3 C117 C116 -131.7(4) . . . . ?
C119 Ru3 C117 C116 -104.0(3) . . . . ?
P3 Ru3 C117 C116 57.4(3) . . . . ?
Cl6 Ru3 C117 C116 146.7(2) . . . . ?
Cl5 Ru3 C117 C116 -116.3(3) . . . . ?
C120 Ru3 C117 C118 65.1(2) . . . . ?
C121 Ru3 C117 C118 102.0(3) . . . . ?
C116 Ru3 C117 C118 131.7(4) . . . . ?
C119 Ru3 C117 C118 27.7(2) . . . . ?
P3 Ru3 C117 C118 -170.83(19) . . . . ?
Cl6 Ru3 C117 C118 -81.5(2) . . . . ?
Cl5 Ru3 C117 C118 15.5(4) . . . . ?
C116 C117 C118 C119 3.2(6) . . . . ?
Ru3 C117 C118 C119 -53.4(3) . . . . ?
C116 C117 C118 Ru3 56.6(3) . . . . ?
C120 Ru3 C118 C119 30.0(2) . . . . ?
C121 Ru3 C118 C119 67.0(2) . . . . ?
C117 Ru3 C118 C119 133.7(3) . . . . ?
C116 Ru3 C118 C119 104.5(3) . . . . ?
P3 Ru3 C118 C119 152.3(2) . . . . ?
Cl6 Ru3 C118 C119 -128.3(2) . . . . ?
Cl5 Ru3 C118 C119 -39.6(2) . . . . ?
C120 Ru3 C118 C117 -103.7(3) . . . . ?
C121 Ru3 C118 C117 -66.7(2) . . . . ?
C116 Ru3 C118 C117 -29.1(2) . . . . ?
C119 Ru3 C118 C117 -133.7(3) . . . . ?
P3 Ru3 C118 C117 18.6(4) . . . . ?
Cl6 Ru3 C118 C117 98.1(2) . . . . ?
Cl5 Ru3 C118 C117 -173.27(19) . . . . ?
C117 C118 C119 C120 0.4(5) . . . . ?
Ru3 C118 C119 C120 -52.0(3) . . . . ?
C117 C118 C119 C122 178.5(3) . . . . ?
Ru3 C118 C119 C122 126.1(3) . . . . ?
C117 C118 C119 Ru3 52.4(3) . . . . ?
C120 Ru3 C119 C118 -131.6(3) . . . . ?
C121 Ru3 C119 C118 -102.1(3) . . . . ?
C117 Ru3 C119 C118 -28.5(2) . . . . ?
C116 Ru3 C119 C118 -64.8(2) . . . . ?
P3 Ru3 C119 C118 -135.6(3) . . . . ?
Cl6 Ru3 C119 C118 55.8(2) . . . . ?
Cl5 Ru3 C119 C118 146.9(2) . . . . ?
C121 Ru3 C119 C120 29.5(2) . . . . ?
C117 Ru3 C119 C120 103.1(3) . . . . ?
C118 Ru3 C119 C120 131.6(3) . . . . ?
C116 Ru3 C119 C120 66.8(2) . . . . ?
P3 Ru3 C119 C120 -4.0(5) . . . . ?
Cl6 Ru3 C119 C120 -172.6(2) . . . . ?
Cl5 Ru3 C119 C120 -81.4(2) . . . . ?
C120 Ru3 C119 C122 112.6(4) . . . . ?
C121 Ru3 C119 C122 142.1(4) . . . . ?
C117 Ru3 C119 C122 -144.3(4) . . . . ?
C118 Ru3 C119 C122 -115.8(4) . . . . ?
C116 Ru3 C119 C122 179.4(4) . . . . ?
P3 Ru3 C119 C122 108.6(4) . . . . ?
Cl6 Ru3 C119 C122 -60.0(4) . . . . ?
Cl5 Ru3 C119 C122 31.1(3) . . . . ?
C118 C119 C120 C121 -3.3(6) . . . . ?
C122 C119 C120 C121 178.6(4) . . . . ?
Ru3 C119 C120 C121 -56.8(3) . . . . ?
C118 C119 C120 Ru3 53.5(3) . . . . ?
C122 C119 C120 Ru3 -124.6(3) . . . . ?
C117 Ru3 C120 C121 65.7(2) . . . . ?
C118 Ru3 C120 C121 102.6(3) . . . . ?
C116 Ru3 C120 C121 29.2(2) . . . . ?
C119 Ru3 C120 C121 131.3(3) . . . . ?
P3 Ru3 C120 C121 -50.1(3) . . . . ?
Cl6 Ru3 C120 C121 143.9(2) . . . . ?
Cl5 Ru3 C120 C121 -130.9(2) . . . . ?
C121 Ru3 C120 C119 -131.3(3) . . . . ?
C117 Ru3 C120 C119 -65.6(2) . . . . ?
C118 Ru3 C120 C119 -28.7(2) . . . . ?
C116 Ru3 C120 C119 -102.1(2) . . . . ?
P3 Ru3 C120 C119 178.56(17) . . . . ?
Cl6 Ru3 C120 C119 12.6(3) . . . . ?
Cl5 Ru3 C120 C119 97.8(2) . . . . ?
C119 C120 C121 C116 2.6(6) . . . . ?
Ru3 C120 C121 C116 -54.9(3) . . . . ?
C119 C120 C121 Ru3 57.5(3) . . . . ?
C117 C116 C121 C120 1.0(6) . . . . ?
C115 C116 C121 C120 -175.6(4) . . . . ?
Ru3 C116 C121 C120 53.9(3) . . . . ?
C117 C116 C121 Ru3 -52.9(3) . . . . ?
C115 C116 C121 Ru3 130.5(4) . . . . ?
C117 Ru3 C121 C120 -103.2(2) . . . . ?
C118 Ru3 C121 C120 -66.0(2) . . . . ?
C116 Ru3 C121 C120 -132.4(3) . . . . ?
C119 Ru3 C121 C120 -29.9(2) . . . . ?
P3 Ru3 C121 C120 140.6(2) . . . . ?
Cl6 Ru3 C121 C120 -113.0(3) . . . . ?
Cl5 Ru3 C121 C120 53.3(2) . . . . ?
C120 Ru3 C121 C116 132.4(3) . . . . ?
C117 Ru3 C121 C116 29.2(2) . . . . ?
C118 Ru3 C121 C116 66.4(2) . . . . ?
C119 Ru3 C121 C116 102.5(2) . . . . ?
P3 Ru3 C121 C116 -87.0(2) . . . . ?
Cl6 Ru3 C121 C116 19.4(4) . . . . ?
Cl5 Ru3 C121 C116 -174.30(19) . . . . ?
C118 C119 C122 C123 -46.2(5) . . . . ?
C120 C119 C122 C123 131.9(4) . . . . ?
Ru3 C119 C122 C123 45.4(5) . . . . ?
C118 C119 C122 C124 77.8(5) . . . . ?
C120 C119 C122 C124 -104.1(4) . . . . ?
Ru3 C119 C122 C124 169.4(3) . . . . ?
C131 P3 C125 C130 83.1(4) . . . . ?
C137 P3 C125 C130 -168.4(3) . . . . ?
Ru3 P3 C125 C130 -46.5(4) . . . . ?
C131 P3 C125 C126 -93.0(3) . . . . ?
C137 P3 C125 C126 15.5(4) . . . . ?
Ru3 P3 C125 C126 137.5(3) . . . . ?
C130 C125 C126 C127 -1.0(6) . . . . ?
P3 C125 C126 C127 175.1(3) . . . . ?
C125 C126 C127 C128 -0.6(7) . . . . ?
C126 C127 C128 C129 1.6(7) . . . . ?
C127 C128 C129 C130 -0.9(8) . . . . ?
C126 C125 C130 C129 1.7(7) . . . . ?
P3 C125 C130 C129 -174.5(4) . . . . ?
C128 C129 C130 C125 -0.7(7) . . . . ?
C137 P3 C131 C132 122.2(3) . . . . ?
C125 P3 C131 C132 -131.0(3) . . . . ?
Ru3 P3 C131 C132 0.1(4) . . . . ?
C137 P3 C131 C136 -58.7(4) . . . . ?
C125 P3 C131 C136 48.1(3) . . . . ?
Ru3 P3 C131 C136 179.2(3) . . . . ?
C136 C131 C132 C133 1.6(6) . . . . ?
P3 C131 C132 C133 -179.3(3) . . . . ?
C131 C132 C133 C134 0.2(6) . . . . ?
C132 C133 C134 C135 -2.3(7) . . . . ?
C133 C134 C135 C136 2.6(7) . . . . ?
C134 C135 C136 C131 -0.7(6) . . . . ?
C132 C131 C136 C135 -1.4(6) . . . . ?
P3 C131 C136 C135 179.6(3) . . . . ?
C131 P3 C137 C138 170.6(3) . . . . ?
C125 P3 C137 C138 65.5(3) . . . . ?
Ru3 P3 C137 C138 -62.8(3) . . . . ?
C131 P3 C137 C142 -13.5(3) . . . . ?
C125 P3 C137 C142 -118.6(3) . . . . ?
Ru3 P3 C137 C142 113.1(3) . . . . ?
C142 C137 C138 C139 3.4(5) . . . . ?
P3 C137 C138 C139 179.5(3) . . . . ?
C137 C138 C139 C140 -0.2(5) . . . . ?
C137 C138 C139 C143 -177.8(3) . . . . ?
C208 O4 C140 C141 93.7(4) . . . . ?
C208 O4 C140 C139 -86.2(4) . . . . ?
C138 C139 C140 O4 174.7(3) . . . . ?
C143 C139 C140 O4 -7.7(5) . . . . ?
C138 C139 C140 C141 -5.2(5) . . . . ?
C143 C139 C140 C141 172.4(3) . . . . ?
O4 C140 C141 C142 -172.8(3) . . . . ?
C139 C140 C141 C142 7.1(5) . . . . ?
O4 C140 C141 C164 10.7(5) . . . . ?
C139 C140 C141 C164 -169.4(3) . . . . ?
C138 C137 C142 C141 -1.5(5) . . . . ?
P3 C137 C142 C141 -177.2(3) . . . . ?
C140 C141 C142 C137 -3.7(5) . . . . ?
C164 C141 C142 C137 172.9(3) . . . . ?
C140 C139 C143 C144 -110.2(4) . . . . ?
C138 C139 C143 C144 67.3(4) . . . . ?
C139 C143 C144 C145 -97.0(4) . . . . ?
C139 C143 C144 C149 79.2(4) . . . . ?
C149 C144 C145 C146 0.9(6) . . . . ?
C143 C144 C145 C146 177.1(3) . . . . ?
C144 C145 C146 C147 -3.6(6) . . . . ?
C145 C146 C147 C148 2.2(6) . . . . ?
C146 C147 C148 C149 2.0(6) . . . . ?
C146 C147 C148 C150 -173.5(4) . . . . ?
C205 O3 C149 C144 76.8(4) . . . . ?
C205 O3 C149 C148 -104.7(4) . . . . ?
C145 C144 C149 O3 -178.2(3) . . . . ?
C143 C144 C149 O3 5.6(5) . . . . ?
C145 C144 C149 C148 3.4(5) . . . . ?
C143 C144 C149 C148 -172.9(3) . . . . ?
C147 C148 C149 O3 176.8(3) . . . . ?
C150 C148 C149 O3 -7.7(5) . . . . ?
C147 C148 C149 C144 -4.8(5) . . . . ?
C150 C148 C149 C144 170.8(3) . . . . ?
C147 C148 C150 C151 91.2(4) . . . . ?
C149 C148 C150 C151 -84.2(4) . . . . ?
C148 C150 C151 C156 111.1(4) . . . . ?
C148 C150 C151 C152 -67.4(5) . . . . ?
C156 C151 C152 C153 -1.5(6) . . . . ?
C150 C151 C152 C153 177.1(3) . . . . ?
C151 C152 C153 C154 -6.1(6) . . . . ?
C151 C152 C153 C165 171.8(4) . . . . ?
C152 C153 C154 C155 6.4(6) . . . . ?
C165 C153 C154 C155 -171.5(4) . . . . ?
C153 C154 C155 C156 1.0(6) . . . . ?
C153 C154 C155 C157 179.8(4) . . . . ?
C154 C155 C156 O1 169.7(3) . . . . ?
C157 C155 C156 O1 -9.1(5) . . . . ?
C154 C155 C156 C151 -9.0(6) . . . . ?
C157 C155 C156 C151 172.3(4) . . . . ?
C211 O1 C156 C155 -90.0(4) . . . . ?
C211 O1 C156 C151 88.6(4) . . . . ?
C152 C151 C156 C155 9.2(6) . . . . ?
C150 C151 C156 C155 -169.4(3) . . . . ?
C152 C151 C156 O1 -169.5(3) . . . . ?
C150 C151 C156 O1 12.0(6) . . . . ?
C156 C155 C157 C158 -106.5(4) . . . . ?
C154 C155 C157 C158 74.8(5) . . . . ?
C155 C157 C158 C159 -102.7(4) . . . . ?
C155 C157 C158 C163 76.4(5) . . . . ?
C163 C158 C159 C160 -1.0(6) . . . . ?
C157 C158 C159 C160 178.1(4) . . . . ?
C158 C159 C160 C161 -0.5(6) . . . . ?
C159 C160 C161 C162 1.2(6) . . . . ?
C160 C161 C162 C163 -0.3(6) . . . . ?
C160 C161 C162 C164 -174.4(3) . . . . ?
C202 O2 C163 C158 88.5(4) . . . . ?
C202 O2 C163 C162 -95.1(4) . . . . ?
C159 C158 C163 O2 178.2(3) . . . . ?
C157 C158 C163 O2 -0.9(5) . . . . ?
C159 C158 C163 C162 1.9(6) . . . . ?
C157 C158 C163 C162 -177.2(4) . . . . ?
C161 C162 C163 O2 -177.6(3) . . . . ?
C164 C162 C163 O2 -3.5(5) . . . . ?
C161 C162 C163 C158 -1.2(6) . . . . ?
C164 C162 C163 C158 172.8(3) . . . . ?
C161 C162 C164 C141 96.7(4) . . . . ?
C163 C162 C164 C141 -77.1(4) . . . . ?
C140 C141 C164 C162 113.6(4) . . . . ?
C142 C141 C164 C162 -62.9(4) . . . . ?
C154 C153 C165 C170 137.5(4) . . . . ?
C152 C153 C165 C170 -40.3(6) . . . . ?
C154 C153 C165 C166 -39.5(6) . . . . ?
C152 C153 C165 C166 142.6(4) . . . . ?
C170 C165 C166 C167 2.2(6) . . . . ?
C153 C165 C166 C167 179.3(4) . . . . ?
C165 C166 C167 C168 -2.1(7) . . . . ?
C166 C167 C168 C169 0.7(7) . . . . ?
C166 C167 C168 C171 -178.2(4) . . . . ?
C167 C168 C169 C170 0.6(7) . . . . ?
C171 C168 C169 C170 179.5(4) . . . . ?
C166 C165 C170 C169 -0.9(6) . . . . ?
C153 C165 C170 C169 -178.0(4) . . . . ?
C168 C169 C170 C165 -0.5(7) . . . . ?
C26 O5 C172 C173 174.9(4) . . . . ?
O5 C172 C173 C174 -177.5(4) . . . . ?
C35 O7 C175 C176 88.0(5) . . . . ?
O7 C175 C176 C177 -176.9(4) . . . . ?
C49 O8 C178 C179 175.0(5) . . . . ?
O8 C178 C179 C180 -173.3(6) . . . . ?
C42 O6 C181 C182 -81.9(10) . . . . ?
C198 O6 C181 C182 7.7(12) . . . . ?
O6 C181 C182 C183 175.2(8) . . . . ?
C42 O6 C198 C199 83.8(12) . . . . ?
C181 O6 C198 C199 -22.9(11) . . . . ?
O6 C198 C199 C183 177.1(10) . . . . ?
C198 C199 C183 C182 11.8(9) . . . . ?
C181 C182 C183 C199 -19.9(9) . . . . ?
C83 O11 C184 C185 -179.1(3) . . . . ?
O11 C184 C185 C186 178.6(4) . . . . ?
C106 O10 C187 C188 -171.4(3) . . . . ?
O10 C187 C188 C189 172.3(3) . . . . ?
C92 O12 C190 C191 -98.9(6) . . . . ?
C196 O12 C190 C191 -4.7(7) . . . . ?
O12 C190 C191 C192 -178.6(6) . . . . ?
C92 O12 C196 C197 98.8(7) . . . . ?
C190 O12 C196 C197 -3.5(7) . . . . ?
O12 C196 C197 C192 172.0(6) . . . . ?
C196 C197 C192 C191 -0.1(7) . . . . ?
C190 C191 C192 C197 -5.5(6) . . . . ?
C99 O9 C193 C194 -174.7(4) . . . . ?
O9 C193 C194 C195 -179.5(4) . . . . ?
C163 O2 C202 C203 171.4(3) . . . . ?
O2 C202 C203 C204 174.1(4) . . . . ?
C149 O3 C205 C206 93.2(4) . . . . ?
O3 C205 C206 C207 179.8(3) . . . . ?
C140 O4 C208 C209 174.4(3) . . . . ?
O4 C208 C209 C210 -174.4(3) . . . . ?
C156 O1 C211 C200 165.1(4) . . . . ?
C201 C200 C211 O1 -178.0(4) . . . . ?
